data_1518255
loop_
_publ_author_name
'Wise, Matthew D.'
'Holstein, Julian J.'
'Pattison, Philip'
'Besnard, Celine'
'Solari, Euro'
'Scopelliti, Rosario'
'Bricogne, Gerard'
'Severin, Kay'

_publ_section_title
;
 Large, heterometallic coordination cages based on ditopic metallo-ligands
 with 3-pyridyl donor groups
;
_journal_issue 2
_journal_name_full 'Chem. Sci.'
_journal_page_first 1004
_journal_paper_doi 10.1039/C4SC03046J
_journal_volume 6
_journal_year 2015
_chemical_formula_moiety 'C264 H312 B24 Fe12 N96 O72 Pd6, 14(C7 H8), 10(N O3), 12(C2 H3 N), 4(O)'
_chemical_formula_sum 'C193 H230 B12 Fe6 N59 O53 Pd3'
_chemical_formula_weight 5008.37
_chemical_properties_physical Air-sensitive
_space_group_crystal_system triclinic
_space_group_IT_number 2
_space_group_name_Hall '-P 1'
_space_group_name_H-M_alt 'P -1'
_symmetry_space_group_name_Hall '-P 1'
_symmetry_space_group_name_H-M 'P -1'
_atom_sites_solution_hydrogens geom
_audit_creation_method SHELXL-2014/6
_cell_angle_alpha 111.25(3)
_cell_angle_beta 101.84(3)
_cell_angle_gamma 110.60(3)
_cell_formula_units_Z 2
_cell_length_a 24.070(5)
_cell_length_b 25.090(5)
_cell_length_c 26.260(5)
_cell_measurement_reflns_used 877170
_cell_measurement_temperature 100(2)
_cell_measurement_theta_max 28.755
_cell_measurement_theta_min 0.905
_cell_volume 12790(8)
_computing_cell_refinement 'XDS (Kabsch 2013) and autoPROC (Vonrhein 2013)'
_computing_data_collection 'Pylatus software (Dyadkin 2013)'
_computing_data_reduction 'XDS (Kabsch 2013) and autoPROC (Vonrhein 2013)'
_computing_molecular_graphics 'shelXle (Huebschle, 2014)'
_computing_publication_material 'enCIFer 1.3, CCDC, 2008'
_computing_structure_refinement 'SHELXL-2014/6 (Sheldrick, 2014)'
_computing_structure_solution 'SHELXT (Sheldrick, 2014)'
_diffrn_ambient_temperature 100(2)
_diffrn_measured_fraction_theta_full 0.983
_diffrn_measured_fraction_theta_max 0.930
_diffrn_measurement_device_type 'Pilatus 2M, Dectris-CrysAlisPro-abstract goniometer imported dectris images'
_diffrn_measurement_method '\p scans'
_diffrn_radiation_type synchrotron
_diffrn_radiation_wavelength 0.715
_diffrn_reflns_av_R_equivalents 0.0680
_diffrn_reflns_av_unetI/netI 0.0198
_diffrn_reflns_Laue_measured_fraction_full 0.983
_diffrn_reflns_Laue_measured_fraction_max 0.930
_diffrn_reflns_limit_h_max 32
_diffrn_reflns_limit_h_min -32
_diffrn_reflns_limit_k_max 33
_diffrn_reflns_limit_k_min -30
_diffrn_reflns_limit_l_max 35
_diffrn_reflns_limit_l_min -35
_diffrn_reflns_number 877170
_diffrn_reflns_point_group_measured_fraction_full 0.983
_diffrn_reflns_point_group_measured_fraction_max 0.930
_diffrn_reflns_theta_full 25.077
_diffrn_reflns_theta_max 28.755
_diffrn_reflns_theta_min 0.905
_diffrn_source 'Swiss Norwegian beamline @ ESRF, Grenoble, France'
_exptl_absorpt_coefficient_mu 0.615
_exptl_absorpt_correction_type none
_exptl_crystal_colour 'dark red'
_exptl_crystal_density_diffrn 1.300
_exptl_crystal_description prismatic
_exptl_crystal_F_000 5158
_exptl_crystal_recrystallization_method 'by layering a solution of complex 5 in MeCN onto toluene'
_exptl_crystal_size_max 0.200
_exptl_crystal_size_mid 0.100
_exptl_crystal_size_min 0.050
_refine_diff_density_max 2.523
_refine_diff_density_min -1.249
_refine_diff_density_rms 0.107
_refine_ls_extinction_method none
_refine_ls_goodness_of_fit_ref 1.021
_refine_ls_hydrogen_treatment constr
_refine_ls_matrix_type full
_refine_ls_number_parameters 3304
_refine_ls_number_reflns 60736
_refine_ls_number_restraints 9072
_refine_ls_restrained_S_all 0.984
_refine_ls_R_factor_all 0.0593
_refine_ls_R_factor_gt 0.0557
_refine_ls_shift/su_max 0.006
_refine_ls_shift/su_mean 0.000
_refine_ls_structure_factor_coef Fsqd
_refine_ls_weighting_details 'w=1/[\s^2^(Fo^2^)+(0.0928P)^2^+26.2909P] where P=(Fo^2^+2Fc^2^)/3'
_refine_ls_weighting_scheme calc
_refine_ls_wR_factor_gt 0.1600
_refine_ls_wR_factor_ref 0.1690
_reflns_Friedel_coverage 0.000
_reflns_number_gt 57514
_reflns_number_total 60736
_reflns_threshold_expression 'I > 2\s(I)'
_cod_data_source_file c4sc03046j2.cif
_cod_data_source_block cage5
_cod_depositor_comments 'Adding full bibliography for 1518252--1518257.cif.'
_cod_original_cell_volume 12790(6)
_cod_database_code 1518255
_shelx_space_group_comment
;
The symmetry employed for this shelxl refinement is uniquely defined
by the following loop, which should always be used as a source of
symmetry information in preference to the above space-group names.
They are only intended as comments.
;
_shelx_estimated_absorpt_t_min 0.887
_shelx_estimated_absorpt_t_max 0.970
_computing_refinement_gui 'shelXle (Huebschle, 2014)'
_shelxl_version_number 2014/6

loop_
_space_group_symop_operation_xyz
'x, y, z'
'-x, -y, -z'

loop_
_atom_site_label
_atom_site_type_symbol
_atom_site_fract_x
_atom_site_fract_y
_atom_site_fract_z
_atom_site_U_iso_or_equiv
_atom_site_adp_type
_atom_site_occupancy
_atom_site_site_symmetry_order
_atom_site_calc_flag
_atom_site_refinement_flags_posn
_atom_site_refinement_flags_adp
_atom_site_refinement_flags_occupancy
_atom_site_disorder_assembly
_atom_site_disorder_group
Pd1 Pd 1.15304(2) 0.98633(2) 0.92887(2) 0.02340(5) Uani 1 1 d . . . . .
Pd2 Pd 0.49518(2) 0.70523(2) 0.42842(2) 0.02649(5) Uani 1 1 d . . . . .
Pd3 Pd 1.00731(2) 0.54560(2) 0.26070(2) 0.02426(5) Uani 1 1 d . . . . .
Fe1_1 Fe 1.30491(2) 0.90157(2) 0.40888(2) 0.02916(9) Uani 1 1 d . . . . .
C1_1 C 1.41670(14) 1.10273(13) 0.42872(12) 0.0345(6) Uani 1 1 d D U . . .
C2_1 C 1.43924(13) 1.15806(13) 0.48213(12) 0.0310(6) Uani 1 1 d D U . . .
H2_1 H 1.4276 1.1533 0.5133 0.037 Uiso 1 1 calc R U . . .
N3_1 N 1.47644(12) 1.21761(12) 0.49189(11) 0.0305(5) Uani 1 1 d D U . . .
C4_1 C 1.49349(15) 1.22499(16) 0.44832(14) 0.0355(6) Uani 1 1 d D U . . .
H4_1 H 1.5212 1.2671 0.4557 0.043 Uiso 1 1 calc R U . . .
C5_1 C 1.47209(17) 1.17339(16) 0.39319(15) 0.0414(7) Uani 1 1 d D U . . .
H5_1 H 1.4838 1.1798 0.3627 0.050 Uiso 1 1 calc R U . . .
C6_1 C 1.43296(17) 1.11177(16) 0.38346(15) 0.0400(7) Uani 1 1 d D U . . .
H6_1 H 1.4172 1.0756 0.3457 0.048 Uiso 1 1 calc R U . . .
B7_1 B 1.37663(17) 1.03318(17) 0.42217(16) 0.0347(7) Uani 1 1 d D U . . .
O8_1 O 1.40416(11) 1.03426(11) 0.47942(10) 0.0362(5) Uani 1 1 d D U . . .
N9_1 N 1.37904(12) 0.97389(13) 0.47491(12) 0.0329(5) Uani 1 1 d D U . . .
C10_1 C 1.41352(14) 0.96427(15) 0.51248(13) 0.0322(6) Uani 1 1 d D U . . .
C11_1 C 1.38491(14) 0.89656(15) 0.49854(13) 0.0325(6) Uani 1 1 d D U . . .
N12_1 N 1.33567(12) 0.86090(12) 0.44819(11) 0.0303(5) Uani 1 1 d D U . . .
O13_1 O 1.30195(10) 0.79641(11) 0.43233(10) 0.0332(4) Uani 1 1 d D U . . .
B14_1 B 1.23277(16) 0.76928(17) 0.39505(16) 0.0325(6) Uani 1 1 d D U . . .
O15_1 O 1.38464(10) 0.98605(11) 0.37355(10) 0.0344(4) Uani 1 1 d D U . . .
N16_1 N 1.34506(12) 0.92331(12) 0.35890(11) 0.0309(5) Uani 1 1 d D U . . .
C17_1 C 1.32627(14) 0.87971(15) 0.30429(13) 0.0316(6) Uani 1 1 d D U . . .
C18_1 C 1.28009(14) 0.81718(15) 0.29292(13) 0.0317(6) Uani 1 1 d D U . . .
N19_1 N 1.26364(11) 0.82145(12) 0.33812(11) 0.0302(5) Uani 1 1 d D U . . .
O20_1 O 1.22535(10) 0.76396(10) 0.33513(10) 0.0329(4) Uani 1 1 d D U . . .
O21_1 O 1.30819(11) 1.01781(11) 0.40838(11) 0.0369(5) Uani 1 1 d D U . . .
N22_1 N 1.27380(13) 0.96209(13) 0.41077(13) 0.0353(5) Uani 1 1 d D U . . .
C23_1 C 1.22526(16) 0.95871(16) 0.42612(17) 0.0416(7) Uani 1 1 d D U . . .
C24_1 C 1.19624(16) 0.90031(17) 0.43163(18) 0.0432(7) Uani 1 1 d D U . . .
N25_1 N 1.23033(13) 0.86992(13) 0.42644(13) 0.0351(5) Uani 1 1 d D U . . .
O26_1 O 1.20550(11) 0.81080(10) 0.42497(11) 0.0349(5) Uani 1 1 d D U . . .
C27_1 C 1.19413(12) 0.69756(14) 0.38369(12) 0.0318(6) Uani 1 1 d D U . . .
C28_1 C 1.13185(12) 0.65940(13) 0.34094(12) 0.0267(5) Uani 1 1 d D U . . .
H28_1 H 1.1130 0.6792 0.3235 0.032 Uiso 1 1 calc R U . . .
N29_1 N 1.09736(11) 0.59652(12) 0.32323(10) 0.0277(5) Uani 1 1 d D U . . .
C30_1 C 1.12310(14) 0.56790(14) 0.34782(13) 0.0290(5) Uani 1 1 d D U . . .
H30_1 H 1.0992 0.5229 0.3344 0.035 Uiso 1 1 calc R U . . .
C31_1 C 1.18377(14) 0.60247(15) 0.39233(14) 0.0333(6) Uani 1 1 d D U . . .
H31_1 H 1.2007 0.5818 0.4102 0.040 Uiso 1 1 calc R U . . .
C32_1 C 1.21930(14) 0.66753(15) 0.41025(14) 0.0327(6) Uani 1 1 d D U . . .
H32_1 H 1.2609 0.6918 0.4407 0.039 Uiso 1 1 calc R U . . .
C10A_1 C 1.47506(15) 1.01634(17) 0.56276(14) 0.0391(7) Uani 1 1 d D U . . .
H10A_1 H 1.5016 0.9972 0.5737 0.059 Uiso 1 1 calc R U . . .
H10B_1 H 1.4659 1.0385 0.5967 0.059 Uiso 1 1 calc R U . . .
H10C_1 H 1.4981 1.0475 0.5509 0.059 Uiso 1 1 calc R U . . .
C11A_1 C 1.40773(16) 0.87096(17) 0.53706(15) 0.0385(7) Uani 1 1 d D U . . .
H11A_1 H 1.3866 0.8731 0.5654 0.058 Uiso 1 1 calc R U . . .
H11B_1 H 1.4543 0.8970 0.5585 0.058 Uiso 1 1 calc R U . . .
H11C_1 H 1.3972 0.8259 0.5126 0.058 Uiso 1 1 calc R U . . .
C17A_1 C 1.35070(16) 0.89540(17) 0.26100(15) 0.0381(7) Uani 1 1 d D U . . .
H17A_1 H 1.3276 0.8573 0.2218 0.057 Uiso 1 1 calc R U . . .
H17B_1 H 1.3967 0.9081 0.2735 0.057 Uiso 1 1 calc R U . . .
H17C_1 H 1.3439 0.9311 0.2593 0.057 Uiso 1 1 calc R U . . .
C18A_1 C 1.25508(17) 0.75464(16) 0.23819(14) 0.0387(7) Uani 1 1 d D U . . .
H18A_1 H 1.2084 0.7360 0.2191 0.058 Uiso 1 1 calc R U . . .
H18B_1 H 1.2652 0.7245 0.2486 0.058 Uiso 1 1 calc R U . . .
H18C_1 H 1.2752 0.7624 0.2110 0.058 Uiso 1 1 calc R U . . .
C23A_1 C 1.2026(2) 1.0087(2) 0.4376(3) 0.0603(11) Uani 1 1 d D U . . .
H23A_1 H 1.1740 1.0006 0.4001 0.090 Uiso 1 1 calc R U . . .
H23B_1 H 1.2396 1.0518 0.4563 0.090 Uiso 1 1 calc R U . . .
H23C_1 H 1.1793 1.0066 0.4639 0.090 Uiso 1 1 calc R U . . .
C24A_1 C 1.1348(2) 0.8782(2) 0.4415(3) 0.0617(12) Uani 1 1 d D U . . .
H24A_1 H 1.1059 0.8900 0.4214 0.092 Uiso 1 1 calc R U . . .
H24B_1 H 1.1440 0.8990 0.4839 0.092 Uiso 1 1 calc R U . . .
H24C_1 H 1.1145 0.8311 0.4256 0.092 Uiso 1 1 calc R U . . .
C1_2 C 0.94110(16) 0.89658(16) 0.03142(13) 0.0359(6) Uani 1 1 d D U . . .
C17_2 C 0.9370(2) 0.8142(2) 0.16817(17) 0.0502(9) Uani 1 1 d D U . . .
Fe2_2 Fe 0.99488(2) 0.76663(2) 0.09381(2) 0.02944(9) Uani 1 1 d . . . . .
C2_2 C 0.91138(14) 0.93178(14) 0.05597(12) 0.0289(5) Uani 1 1 d D U . . .
H2_2 H 0.9050 0.9325 0.0907 0.035 Uiso 1 1 calc R U . . .
N3_2 N 0.89125(12) 0.96480(12) 0.03315(10) 0.0276(5) Uani 1 1 d D U . . .
C4_2 C 0.8997(2) 0.9643(2) -0.01575(15) 0.0439(8) Uani 1 1 d D U . . .
H4_2 H 0.8852 0.9874 -0.0320 0.053 Uiso 1 1 calc R U . . .
C5_2 C 0.9292(3) 0.9310(2) -0.04316(18) 0.0607(11) Uani 1 1 d D U . . .
H5_2 H 0.9351 0.9311 -0.0778 0.073 Uiso 1 1 calc R U . . .
C6_2 C 0.9500(2) 0.8975(2) -0.01911(17) 0.0550(10) Uani 1 1 d D U . . .
H6_2 H 0.9707 0.8747 -0.0373 0.066 Uiso 1 1 calc R U . . .
B7_2 B 0.9608(2) 0.85332(19) 0.05572(16) 0.0359(7) Uani 1 1 d D U . . .
O8_2 O 0.91175(12) 0.78470(12) 0.01236(10) 0.0392(5) Uani 1 1 d D U . . .
N9_2 N 0.93064(14) 0.74194(14) 0.02173(12) 0.0346(5) Uani 1 1 d D U . . .
C10_2 C 0.91239(15) 0.68768(15) -0.02453(13) 0.0329(6) Uani 1 1 d D U . . .
C11_2 C 0.93859(15) 0.64897(15) -0.00936(13) 0.0323(6) Uani 1 1 d D U . . .
N12_2 N 0.98044(13) 0.68162(13) 0.04478(11) 0.0323(5) Uani 1 1 d D U . . .
O13_2 O 1.00484(11) 0.64826(11) 0.06605(10) 0.0345(5) Uani 1 1 d D U . . .
B14_2 B 1.02875(18) 0.67959(18) 0.13167(16) 0.0333(6) Uani 1 1 d D U . . .
O15_2 O 0.95800(14) 0.86873(13) 0.11511(11) 0.0437(6) Uani 1 1 d D U . . .
N16_2 N 0.96351(16) 0.82357(15) 0.13149(12) 0.0402(6) Uani 1 1 d D U . . .
C18_2 C 0.9410(2) 0.7614(2) 0.17770(18) 0.0524(9) Uani 1 1 d D U . . .
N19_2 N 0.96466(16) 0.73326(16) 0.14340(13) 0.0413(6) Uani 1 1 d D U . . .
O20_2 O 0.97727(13) 0.68702(13) 0.15215(11) 0.0413(5) Uani 1 1 d D U . . .
O21_2 O 1.02532(12) 0.86501(12) 0.05656(11) 0.0389(5) Uani 1 1 d D U . . .
N22_2 N 1.04855(13) 0.83366(14) 0.08189(12) 0.0351(5) Uani 1 1 d D U . . .
C23_2 C 1.11051(16) 0.85897(16) 0.10649(15) 0.0376(7) Uani 1 1 d D U . . .
C24_2 C 1.12746(16) 0.82366(17) 0.13518(16) 0.0416(7) Uani 1 1 d D U . . .
N25_2 N 1.07762(14) 0.78213(13) 0.13628(12) 0.0358(6) Uani 1 1 d D U . . .
O26_2 O 1.08751(12) 0.74241(12) 0.15801(10) 0.0384(5) Uani 1 1 d D U . . .
C27_2 C 1.04905(14) 0.63397(14) 0.15185(12) 0.0308(6) Uani 1 1 d D U . . .
C28_2 C 1.02512(15) 0.61134(15) 0.18787(12) 0.0307(6) Uani 1 1 d D U . . .
H28_2 H 0.9953 0.6235 0.2009 0.037 Uiso 1 1 calc R U . . .
N29_2 N 1.04194(11) 0.57307(12) 0.20533(10) 0.0264(4) Uani 1 1 d D U . . .
C30_2 C 1.08413(14) 0.55561(14) 0.18768(13) 0.0289(5) Uani 1 1 d D U . . .
H30_2 H 1.0959 0.5285 0.1999 0.035 Uiso 1 1 calc R U . . .
C31_2 C 1.11104(15) 0.57601(15) 0.15205(13) 0.0316(6) Uani 1 1 d D U . . .
H31_2 H 1.1411 0.5635 0.1402 0.038 Uiso 1 1 calc R U . . .
C32_2 C 1.09299(15) 0.61507(15) 0.13419(13) 0.0329(6) Uani 1 1 d D U . . .
H32_2 H 1.1108 0.6292 0.1095 0.040 Uiso 1 1 calc R U . . .
C10A_2 C 0.86985(17) 0.66713(17) -0.08503(14) 0.0399(7) Uani 1 1 d D U . . .
H10A_2 H 0.8830 0.6424 -0.1141 0.060 Uiso 1 1 calc R U . . .
H10B_2 H 0.8732 0.7054 -0.0889 0.060 Uiso 1 1 calc R U . . .
H10C_2 H 0.8253 0.6400 -0.0920 0.060 Uiso 1 1 calc R U . . .
C11A_2 C 0.91928(18) 0.58068(17) -0.05100(15) 0.0424(7) Uani 1 1 d D U . . .
H11A_2 H 0.8759 0.5525 -0.0561 0.064 Uiso 1 1 calc R U . . .
H11B_2 H 0.9495 0.5675 -0.0350 0.064 Uiso 1 1 calc R U . . .
H11C_2 H 0.9197 0.5771 -0.0893 0.064 Uiso 1 1 calc R U . . .
C17A_2 C 0.9046(3) 0.8511(3) 0.1962(2) 0.0705(14) Uani 1 1 d D U . . .
H17A_2 H 0.8915 0.8701 0.1724 0.106 Uiso 1 1 calc R U . . .
H17B_2 H 0.9345 0.8856 0.2362 0.106 Uiso 1 1 calc R U . . .
H17C_2 H 0.8667 0.8217 0.1985 0.106 Uiso 1 1 calc R U . . .
C18A_2 C 0.9201(3) 0.7430(3) 0.2215(2) 0.0702(14) Uani 1 1 d D U . . .
H18A_2 H 0.8731 0.7192 0.2059 0.105 Uiso 1 1 calc R U . . .
H18B_2 H 0.9353 0.7822 0.2588 0.105 Uiso 1 1 calc R U . . .
H18C_2 H 0.9380 0.7156 0.2284 0.105 Uiso 1 1 calc R U . . .
C23A_2 C 1.15814(19) 0.91582(19) 0.1062(2) 0.0502(9) Uani 1 1 d D U . . .
H23A_2 H 1.1792 0.9015 0.0798 0.075 Uiso 1 1 calc R U . . .
H23B_2 H 1.1904 0.9463 0.1463 0.075 Uiso 1 1 calc R U . . .
H23C_2 H 1.1362 0.9371 0.0922 0.075 Uiso 1 1 calc R U . . .
C24A_2 C 1.19403(19) 0.8332(2) 0.1590(2) 0.0596(11) Uani 1 1 d D U . . .
H24A_2 H 1.1950 0.7923 0.1392 0.089 Uiso 1 1 calc R U . . .
H24B_2 H 1.2076 0.8477 0.2016 0.089 Uiso 1 1 calc R U . . .
H24C_2 H 1.2233 0.8659 0.1520 0.089 Uiso 1 1 calc R U . . .
C1_3 C 0.50026(14) 0.56734(14) 0.27809(12) 0.0337(6) Uani 1 1 d D U . . .
C2_3 C 0.51477(14) 0.61778(14) 0.33234(12) 0.0316(6) Uani 1 1 d D U . . .
H2_3 H 0.5585 0.6449 0.3585 0.038 Uiso 1 1 calc R U . . .
Fe3_3 Fe 0.65436(2) 0.52043(2) 0.22674(2) 0.03297(10) Uani 1 1 d . . . . .
N3_3 N 0.46943(11) 0.62990(12) 0.34943(11) 0.0288(5) Uani 1 1 d D U . . .
C4_3 C 0.40728(14) 0.59191(15) 0.31329(13) 0.0320(6) Uani 1 1 d D U . . .
H4_3 H 0.3754 0.5999 0.3258 0.038 Uiso 1 1 calc R U . . .
C5_3 C 0.38894(15) 0.54153(17) 0.25838(15) 0.0395(7) Uani 1 1 d D U . . .
H5_3 H 0.3449 0.5154 0.2330 0.047 Uiso 1 1 calc R U . . .
C6_3 C 0.43552(15) 0.52955(17) 0.24078(15) 0.0397(7) Uani 1 1 d D U . . .
H6_3 H 0.4233 0.4952 0.2028 0.048 Uiso 1 1 calc R U . . .
B7_3 B 0.55449(17) 0.55177(19) 0.26050(16) 0.0362(7) Uani 1 1 d D U . . .
O8_3 O 0.53656(12) 0.52899(14) 0.19627(11) 0.0435(6) Uani 1 1 d D U . . .
N9_3 N 0.58525(14) 0.52306(15) 0.17898(12) 0.0393(6) Uani 1 1 d D U . . .
C10_3 C 0.58834(17) 0.52938(19) 0.13245(15) 0.0434(7) Uani 1 1 d D U . . .
C11_3 C 0.64477(19) 0.5277(2) 0.12245(16) 0.0469(8) Uani 1 1 d D U . . .
N12_3 N 0.68142(15) 0.52608(16) 0.16527(14) 0.0430(6) Uani 1 1 d D U . . .
O13_3 O 0.73378(13) 0.51836(14) 0.15839(12) 0.0476(6) Uani 1 1 d D U . . .
B14_3 B 0.75447(18) 0.4893(2) 0.19360(18) 0.0425(8) Uani 1 1 d D U . . .
O15_3 O 0.61707(11) 0.61067(12) 0.29583(11) 0.0382(5) Uani 1 1 d D U . . .
N16_3 N 0.66710(12) 0.59883(13) 0.28786(12) 0.0337(5) Uani 1 1 d D U . . .
C17_3 C 0.72349(16) 0.63981(17) 0.32902(15) 0.0407(7) Uani 1 1 d D U . . .
C18_3 C 0.77072(16) 0.61758(18) 0.31934(16) 0.0470(8) Uani 1 1 d D U . . .
N19_3 N 0.74306(14) 0.55923(15) 0.27485(13) 0.0419(6) Uani 1 1 d D U . . .
O20_3 O 0.78320(12) 0.53501(14) 0.25797(11) 0.0469(6) Uani 1 1 d D U . . .
O21_3 O 0.55538(12) 0.49957(13) 0.27478(12) 0.0428(5) Uani 1 1 d D U . . .
N22_3 N 0.59488(14) 0.47686(14) 0.25427(14) 0.0394(6) Uani 1 1 d D U . . .
C23_3 C 0.58415(17) 0.41974(17) 0.24613(17) 0.0443(7) Uani 1 1 d D U . . .
C24_3 C 0.62476(18) 0.39887(18) 0.21909(18) 0.0465(8) Uani 1 1 d D U . . .
N25_3 N 0.65662(14) 0.44012(15) 0.20364(14) 0.0429(6) Uani 1 1 d D U . . .
O26_3 O 0.69982(12) 0.42796(13) 0.18069(12) 0.0467(6) Uani 1 1 d D U . . .
C27_3 C 0.80689(13) 0.47095(16) 0.17497(14) 0.0412(7) Uani 1 1 d D U . . .
C28_3 C 0.87163(12) 0.50903(14) 0.21075(13) 0.0308(6) Uani 1 1 d D U . . .
H28_3 H 0.8843 0.5477 0.2455 0.037 Uiso 1 1 calc R U . . .
N29_3 N 0.91724(12) 0.49375(13) 0.19856(11) 0.0303(5) Uani 1 1 d D U . . .
C30_3 C 0.90031(16) 0.43968(16) 0.14950(14) 0.0373(7) Uani 1 1 d D U . . .
H30_3 H 0.9327 0.4293 0.1406 0.045 Uiso 1 1 calc R U . . .
C31_3 C 0.83684(17) 0.39858(19) 0.11159(16) 0.0486(9) Uani 1 1 d D U . . .
H31_3 H 0.8255 0.3603 0.0771 0.058 Uiso 1 1 calc R U . . .
C32_3 C 0.79004(17) 0.4142(2) 0.12477(16) 0.0498(9) Uani 1 1 d D U . . .
H32_3 H 0.7462 0.3861 0.0995 0.060 Uiso 1 1 calc R U . . .
C10A_3 C 0.5396(2) 0.5378(3) 0.09493(19) 0.0596(11) Uani 1 1 d D U . . .
H10A_3 H 0.5615 0.5739 0.0878 0.089 Uiso 1 1 calc R U . . .
H10B_3 H 0.5116 0.5470 0.1153 0.089 Uiso 1 1 calc R U . . .
H10C_3 H 0.5137 0.4981 0.0571 0.089 Uiso 1 1 calc R U . . .
C11A_3 C 0.6590(3) 0.5289(3) 0.0700(2) 0.0647(12) Uani 1 1 d D U . . .
H11A_3 H 0.6920 0.5151 0.0663 0.097 Uiso 1 1 calc R U . . .
H11B_3 H 0.6745 0.5729 0.0751 0.097 Uiso 1 1 calc R U . . .
H11C_3 H 0.6198 0.4995 0.0342 0.097 Uiso 1 1 calc R U . . .
C17A_3 C 0.73773(19) 0.70082(19) 0.38058(17) 0.0492(9) Uani 1 1 d D U . . .
H17A_3 H 0.7335 0.7312 0.3669 0.074 Uiso 1 1 calc R U . . .
H17B_3 H 0.7816 0.7202 0.4089 0.074 Uiso 1 1 calc R U . . .
H17C_3 H 0.7074 0.6911 0.3998 0.074 Uiso 1 1 calc R U . . .
C18A_3 C 0.84124(19) 0.6562(2) 0.3537(2) 0.0681(14) Uani 1 1 d D U . . .
H18A_3 H 0.8609 0.6817 0.3356 0.102 Uiso 1 1 calc R U . . .
H18B_3 H 0.8596 0.6270 0.3537 0.102 Uiso 1 1 calc R U . . .
H18C_3 H 0.8496 0.6853 0.3945 0.102 Uiso 1 1 calc R U . . .
C23A_3 C 0.5338(2) 0.3778(2) 0.2595(3) 0.0626(12) Uani 1 1 d D U . . .
H23A_3 H 0.4968 0.3448 0.2227 0.094 Uiso 1 1 calc R U . . .
H23B_3 H 0.5202 0.4044 0.2864 0.094 Uiso 1 1 calc R U . . .
H23C_3 H 0.5515 0.3567 0.2781 0.094 Uiso 1 1 calc R U . . .
C24A_3 C 0.6299(2) 0.3391(2) 0.2109(2) 0.0598(11) Uani 1 1 d D U . . .
H24A_3 H 0.6003 0.3038 0.1712 0.090 Uiso 1 1 calc R U . . .
H24B_3 H 0.6189 0.3272 0.2405 0.090 Uiso 1 1 calc R U . . .
H24C_3 H 0.6740 0.3470 0.2156 0.090 Uiso 1 1 calc R U . . .
C1_4 C 1.18983(13) 0.85292(13) 0.80340(12) 0.0300(6) Uani 1 1 d D U . . .
C2_4 C 1.16593(13) 0.89249(13) 0.83236(11) 0.0272(5) Uani 1 1 d D U . . .
H2_4 H 1.1273 0.8894 0.8102 0.033 Uiso 1 1 calc R U . . .
N3_4 N 1.19492(11) 0.93502(12) 0.89039(10) 0.0273(5) Uani 1 1 d D U . . .
Fe4_4 Fe 1.07973(2) 0.69885(2) 0.60890(2) 0.02534(8) Uani 1 1 d . . . . .
C4_4 C 1.24930(15) 0.94055(16) 0.92268(13) 0.0361(7) Uani 1 1 d D U . . .
H4_4 H 1.2694 0.9706 0.9637 0.043 Uiso 1 1 calc R U . . .
C5_4 C 1.27681(17) 0.90346(19) 0.89764(15) 0.0474(9) Uani 1 1 d D U . . .
H5_4 H 1.3155 0.9078 0.9210 0.057 Uiso 1 1 calc R U . . .
C6_4 C 1.24685(16) 0.85972(17) 0.83771(14) 0.0420(8) Uani 1 1 d D U . . .
H6_4 H 1.2654 0.8341 0.8199 0.050 Uiso 1 1 calc R U . . .
B7_4 B 1.15078(16) 0.80028(16) 0.73536(13) 0.0298(6) Uani 1 1 d D U . . .
O8_4 O 1.08335(10) 0.76065(10) 0.72773(9) 0.0326(4) Uani 1 1 d D U . . .
N9_4 N 1.04999(12) 0.70726(12) 0.67218(10) 0.0292(5) Uani 1 1 d D U . . .
C10_4 C 1.00182(13) 0.65819(14) 0.66673(12) 0.0282(5) Uani 1 1 d D U . . .
C11_4 C 0.97481(13) 0.60339(14) 0.60797(12) 0.0277(5) Uani 1 1 d D U . . .
N12_4 N 1.00966(12) 0.61454(12) 0.57748(10) 0.0273(5) Uani 1 1 d D U . . .
O13_4 O 0.98636(10) 0.56793(10) 0.51971(9) 0.0305(4) Uani 1 1 d D U . . .
B14_4 B 1.00863(16) 0.59701(16) 0.48252(13) 0.0304(6) Uani 1 1 d D U . . .
O15_4 O 1.15038(11) 0.83332(10) 0.69857(9) 0.0336(4) Uani 1 1 d D U . . .
N16_4 N 1.10988(13) 0.78973(13) 0.64028(11) 0.0321(5) Uani 1 1 d D U . . .
C17_4 C 1.08153(16) 0.81107(15) 0.61064(14) 0.0362(6) Uani 1 1 d D U . . .
C18_4 C 1.03758(17) 0.75955(16) 0.55126(14) 0.0380(7) Uani 1 1 d D U . . .
N19_4 N 1.03000(13) 0.70353(12) 0.54556(11) 0.0315(5) Uani 1 1 d D U . . .
O20_4 O 0.99297(11) 0.65117(11) 0.49009(9) 0.0339(4) Uani 1 1 d D U . . .
O21_4 O 1.18341(11) 0.75957(11) 0.72134(9) 0.0327(4) Uani 1 1 d D U . . .
N22_4 N 1.15877(12) 0.71740(12) 0.66213(10) 0.0292(5) Uani 1 1 d D U . . .
C23_4 C 1.19667(14) 0.69729(15) 0.64199(13) 0.0320(6) Uani 1 1 d D U . . .
C24_4 C 1.16752(14) 0.65794(14) 0.57812(13) 0.0307(6) Uani 1 1 d D U . . .
N25_4 N 1.11412(12) 0.65854(12) 0.55670(10) 0.0291(5) Uani 1 1 d D U . . .
O26_4 O 1.07874(10) 0.61903(11) 0.49688(9) 0.0325(4) Uani 1 1 d D U . . .
C27_4 C 0.97466(13) 0.54338(13) 0.41471(11) 0.0287(5) Uani 1 1 d D U . . .
C28_4 C 0.99236(13) 0.56033(14) 0.37336(11) 0.0274(5) Uani 1 1 d D U . . .
H28_4 H 1.0196 0.6046 0.3861 0.033 Uiso 1 1 calc R U . . .
N29_4 N 0.97305(11) 0.51745(11) 0.31636(10) 0.0257(4) Uani 1 1 d D U . . .
C30_4 C 0.93289(14) 0.45520(14) 0.29757(12) 0.0289(5) Uani 1 1 d D U . . .
H30_4 H 0.9190 0.4247 0.2573 0.035 Uiso 1 1 calc R U . . .
C31_4 C 0.91107(15) 0.43409(15) 0.33496(13) 0.0332(6) Uani 1 1 d D U . . .
H31_4 H 0.8817 0.3900 0.3205 0.040 Uiso 1 1 calc R U . . .
C32_4 C 0.93281(14) 0.47851(14) 0.39409(13) 0.0319(6) Uani 1 1 d D U . . .
H32_4 H 0.9191 0.4646 0.4206 0.038 Uiso 1 1 calc R U . . .
C10A_4 C 0.97698(16) 0.65723(17) 0.71437(14) 0.0362(7) Uani 1 1 d D U . . .
H10A_4 H 0.9302 0.6392 0.6982 0.054 Uiso 1 1 calc R U . . .
H10B_4 H 0.9961 0.7014 0.7467 0.054 Uiso 1 1 calc R U . . .
H10C_4 H 0.9884 0.6304 0.7293 0.054 Uiso 1 1 calc R U . . .
C11A_4 C 0.91548(14) 0.54144(15) 0.58436(14) 0.0332(6) Uani 1 1 d D U . . .
H11A_4 H 0.8886 0.5296 0.5446 0.050 Uiso 1 1 calc R U . . .
H11B_4 H 0.8916 0.5466 0.6103 0.050 Uiso 1 1 calc R U . . .
H11C_4 H 0.9271 0.5073 0.5826 0.050 Uiso 1 1 calc R U . . .
C17A_4 C 1.0908(2) 0.87852(17) 0.63439(18) 0.0493(9) Uani 1 1 d D U . . .
H17A_4 H 1.1202 0.9023 0.6204 0.074 Uiso 1 1 calc R U . . .
H17B_4 H 1.1089 0.8999 0.6777 0.074 Uiso 1 1 calc R U . . .
H17C_4 H 1.0493 0.8777 0.6207 0.074 Uiso 1 1 calc R U . . .
C18A_4 C 1.0059(2) 0.7692(2) 0.50262(18) 0.0576(11) Uani 1 1 d D U . . .
H18A_4 H 1.0153 0.7495 0.4680 0.086 Uiso 1 1 calc R U . . .
H18B_4 H 1.0223 0.8156 0.5157 0.086 Uiso 1 1 calc R U . . .
H18C_4 H 0.9594 0.7488 0.4922 0.086 Uiso 1 1 calc R U . . .
C23A_4 C 1.26179(16) 0.7141(2) 0.68029(16) 0.0453(8) Uani 1 1 d D U . . .
H23A_4 H 1.2825 0.6956 0.6556 0.068 Uiso 1 1 calc R U . . .
H23B_4 H 1.2578 0.6964 0.7078 0.068 Uiso 1 1 calc R U . . .
H23C_4 H 1.2879 0.7612 0.7026 0.068 Uiso 1 1 calc R U . . .
C24A_4 C 1.19552(16) 0.62153(17) 0.54284(15) 0.0405(7) Uani 1 1 d D U . . .
H24A_4 H 1.1708 0.6030 0.5006 0.061 Uiso 1 1 calc R U . . .
H24B_4 H 1.1939 0.5867 0.5521 0.061 Uiso 1 1 calc R U . . .
H24C_4 H 1.2402 0.6510 0.5526 0.061 Uiso 1 1 calc R U . . .
C1_5 C 0.97234(12) 0.81442(12) 0.84012(11) 0.0266(5) Uani 1 1 d D U . . .
C2_5 C 1.02233(12) 0.87644(12) 0.86232(11) 0.0258(5) Uani 1 1 d D U . . .
H2_5 H 1.0163 0.9026 0.8454 0.031 Uiso 1 1 calc R U . . .
N3_5 N 1.07860(10) 0.90108(11) 0.90653(10) 0.0240(4) Uani 1 1 d D U . . .
C4_5 C 1.08750(14) 0.86510(15) 0.93193(13) 0.0310(6) Uani 1 1 d D U . . .
H4_5 H 1.1269 0.8827 0.9636 0.037 Uiso 1 1 calc R U . . .
Fe5_5 Fe 0.78088(2) 0.73361(2) 0.69016(2) 0.02594(8) Uani 1 1 d . . . . .
C5_5 C 1.04075(14) 0.80351(16) 0.91288(14) 0.0342(6) Uani 1 1 d D U . . .
H5_5 H 1.0476 0.7789 0.9315 0.041 Uiso 1 1 calc R U . . .
C6_5 C 0.98352(14) 0.77769(15) 0.86624(13) 0.0332(6) Uani 1 1 d D U . . .
H6_5 H 0.9516 0.7346 0.8519 0.040 Uiso 1 1 calc R U . . .
B7_5 B 0.90621(15) 0.78748(16) 0.78747(14) 0.0283(6) Uani 1 1 d D U . . .
O8_5 O 0.89178(10) 0.84201(11) 0.79321(10) 0.0350(5) Uani 1 1 d D U . . .
N9_5 N 0.83072(12) 0.81979(13) 0.75458(12) 0.0335(5) Uani 1 1 d D U . . .
C10_5 C 0.80371(15) 0.85665(15) 0.76798(14) 0.0362(6) Uani 1 1 d D U . . .
C11_5 C 0.73752(15) 0.82487(16) 0.72708(14) 0.0375(7) Uani 1 1 d D U . . .
N12_5 N 0.71929(12) 0.76485(13) 0.69072(12) 0.0344(5) Uani 1 1 d D U . . .
O13_5 O 0.65876(10) 0.73061(12) 0.64670(10) 0.0379(5) Uani 1 1 d D U . . .
B14_5 B 0.65506(15) 0.67908(17) 0.59307(15) 0.0323(6) Uani 1 1 d D U . . .
O15_5 O 0.85642(10) 0.73817(11) 0.79415(9) 0.0345(5) Uani 1 1 d D U . . .
N16_5 N 0.79920(12) 0.70466(13) 0.74626(11) 0.0320(5) Uani 1 1 d D U . . .
C17_5 C 0.76109(15) 0.64722(15) 0.73557(13) 0.0338(6) Uani 1 1 d D U . . .
C18_5 C 0.70477(15) 0.61598(15) 0.68229(14) 0.0365(7) Uani 1 1 d D U . . .
N19_5 N 0.71044(12) 0.64895(13) 0.65363(12) 0.0336(5) Uani 1 1 d D U . . .
O20_5 O 0.65834(11) 0.62572(11) 0.60353(10) 0.0367(5) Uani 1 1 d D U . . .
O21_5 O 0.91310(10) 0.75894(12) 0.73013(9) 0.0341(5) Uani 1 1 d D U . . .
N22_5 N 0.86005(12) 0.74114(13) 0.68314(11) 0.0317(5) Uani 1 1 d D U . . .
C23_5 C 0.86945(15) 0.74201(17) 0.63617(14) 0.0350(6) Uani 1 1 d D U . . .
C24_5 C 0.81126(15) 0.72771(17) 0.59209(14) 0.0370(6) Uani 1 1 d D U . . .
N25_5 N 0.76609(12) 0.72501(14) 0.61278(11) 0.0333(5) Uani 1 1 d D U . . .
O26_5 O 0.70675(10) 0.70641(12) 0.57338(10) 0.0366(5) Uani 1 1 d D U . . .
C27_5 C 0.58593(13) 0.64898(14) 0.54315(13) 0.0323(6) Uani 1 1 d D U . . .
C28_5 C 0.57342(13) 0.67794(14) 0.50910(12) 0.0302(6) Uani 1 1 d D U . . .
H28_5 H 0.6080 0.7151 0.5139 0.036 Uiso 1 1 calc R U . . .
N29_5 N 0.51479(11) 0.65593(12) 0.46968(11) 0.0291(5) Uani 1 1 d D U . . .
C30_5 C 0.46539(13) 0.60275(15) 0.46099(14) 0.0330(6) Uani 1 1 d D U . . .
H30_5 H 0.4242 0.5870 0.4326 0.040 Uiso 1 1 calc R U . . .
C31_5 C 0.47325(15) 0.57036(16) 0.49260(16) 0.0398(7) Uani 1 1 d D U . . .
H31_5 H 0.4380 0.5327 0.4861 0.048 Uiso 1 1 calc R U . . .
C32_5 C 0.53354(15) 0.59405(16) 0.53392(16) 0.0402(7) Uani 1 1 d D U . . .
H32_5 H 0.5394 0.5727 0.5564 0.048 Uiso 1 1 calc R U . . .
C10A_5 C 0.8357(2) 0.92378(18) 0.81839(17) 0.0511(9) Uani 1 1 d D U . . .
H10A_5 H 0.8271 0.9525 0.8045 0.077 Uiso 1 1 calc R U . . .
H10B_5 H 0.8822 0.9392 0.8343 0.077 Uiso 1 1 calc R U . . .
H10C_5 H 0.8190 0.9237 0.8494 0.077 Uiso 1 1 calc R U . . .
C11A_5 C 0.69674(19) 0.8579(2) 0.72862(18) 0.0511(9) Uani 1 1 d D U . . .
H11A_5 H 0.7169 0.8957 0.7231 0.077 Uiso 1 1 calc R U . . .
H11B_5 H 0.6922 0.8718 0.7669 0.077 Uiso 1 1 calc R U . . .
H11C_5 H 0.6543 0.8279 0.6969 0.077 Uiso 1 1 calc R U . . .
C17A_5 C 0.77341(17) 0.61667(17) 0.77305(15) 0.0394(7) Uani 1 1 d D U . . .
H17A_5 H 0.7484 0.5695 0.7494 0.059 Uiso 1 1 calc R U . . .
H17B_5 H 0.7607 0.6315 0.8066 0.059 Uiso 1 1 calc R U . . .
H17C_5 H 0.8192 0.6289 0.7878 0.059 Uiso 1 1 calc R U . . .
C18A_5 C 0.64709(17) 0.55346(18) 0.66320(18) 0.0505(10) Uani 1 1 d D U . . .
H18A_5 H 0.6090 0.5514 0.6386 0.076 Uiso 1 1 calc R U . . .
H18B_5 H 0.6408 0.5509 0.6981 0.076 Uiso 1 1 calc R U . . .
H18C_5 H 0.6537 0.5172 0.6404 0.076 Uiso 1 1 calc R U . . .
C23A_5 C 0.93248(17) 0.7572(2) 0.62896(17) 0.0501(9) Uani 1 1 d D U . . .
H23A_5 H 0.9290 0.7187 0.5974 0.075 Uiso 1 1 calc R U . . .
H23B_5 H 0.9658 0.7705 0.6661 0.075 Uiso 1 1 calc R U . . .
H23C_5 H 0.9439 0.7924 0.6186 0.075 Uiso 1 1 calc R U . . .
C24A_5 C 0.80350(19) 0.7171(2) 0.53079(16) 0.0504(9) Uani 1 1 d D U . . .
H24A_5 H 0.7893 0.6714 0.5048 0.076 Uiso 1 1 calc R U . . .
H24B_5 H 0.8447 0.7438 0.5309 0.076 Uiso 1 1 calc R U . . .
H24C_5 H 0.7714 0.7293 0.5165 0.076 Uiso 1 1 calc R U . . .
C1_6 C 0.48805(14) 0.80153(15) 0.32352(14) 0.0335(6) Uani 1 1 d D U . . .
C2_6 C 0.50179(14) 0.76850(15) 0.35274(14) 0.0330(6) Uani 1 1 d D U . . .
H2_6 H 0.5349 0.7570 0.3489 0.040 Uiso 1 1 calc R U . . .
N3_6 N 0.47073(11) 0.75199(12) 0.38611(11) 0.0286(5) Uani 1 1 d D U . . .
C4_6 C 0.42372(14) 0.76775(15) 0.39191(13) 0.0303(6) Uani 1 1 d D U . . .
H4_6 H 0.4016 0.7560 0.4153 0.036 Uiso 1 1 calc R U . . .
C5_6 C 0.40689(15) 0.80052(17) 0.36464(14) 0.0360(6) Uani 1 1 d D U . . .
H5_6 H 0.3735 0.8114 0.3692 0.043 Uiso 1 1 calc R U . . .
Fe6_6 Fe 0.58880(2) 0.84000(2) 0.20062(2) 0.03593(10) Uani 1 1 d . . . . .
C6_6 C 0.43932(15) 0.81755(16) 0.33041(14) 0.0345(6) Uani 1 1 d D U . . .
H6_6 H 0.4281 0.8403 0.3116 0.041 Uiso 1 1 calc R U . . .
B7_6 B 0.52393(18) 0.81665(19) 0.28156(17) 0.0371(7) Uani 1 1 d D U . . .
B14_6 B 0.6537(2) 0.8623(2) 0.11955(18) 0.0467(8) Uani 1 1 d D U . . .
C27_6 C 0.68623(17) 0.87035(16) 0.07358(15) 0.0471(8) Uani 1 1 d D U . . .
C28_6 C 0.74289(14) 0.92369(14) 0.08806(13) 0.0337(6) Uani 1 1 d D U . . .
H28_6 H 0.7642 0.9574 0.1278 0.040 Uiso 1 1 calc R U . . .
N29_6 N 0.76933(12) 0.93022(12) 0.04868(11) 0.0300(5) Uani 1 1 d D U . . .
C30_6 C 0.74037(17) 0.88346(16) -0.00741(14) 0.0412(8) Uani 1 1 d D U . . .
H30_6 H 0.7588 0.8885 -0.0351 0.049 Uiso 1 1 calc R U . . .
C31_6 C 0.6837(2) 0.82746(19) -0.02641(17) 0.0610(12) Uani 1 1 d D U . . .
H31_6 H 0.6638 0.7942 -0.0663 0.073 Uiso 1 1 calc R U . . .
C32_6 C 0.6576(2) 0.8220(2) 0.01467(18) 0.0669(13) Uani 1 1 d D U . . .
H32_6 H 0.6191 0.7842 0.0026 0.080 Uiso 1 1 calc R U . . .
O8_6a O 0.57385(19) 0.7950(2) 0.28639(18) 0.0375(7) Uani 0.652(3) 1 d D U P A 1
N9_6a N 0.6003(3) 0.7967(3) 0.2447(2) 0.0399(10) Uani 0.652(3) 1 d D U P A 1
C10_6a C 0.6227(4) 0.7556(4) 0.2279(3) 0.0475(14) Uani 0.652(3) 1 d D U P A 1
C11_6a C 0.6406(4) 0.7550(4) 0.1778(3) 0.0481(14) Uani 0.652(3) 1 d D U P A 1
N12_6a N 0.6254(3) 0.7919(3) 0.1602(3) 0.0432(11) Uani 0.652(3) 1 d D U P A 1
O13_6a O 0.6473(2) 0.8018(2) 0.1183(2) 0.0452(9) Uani 0.652(3) 1 d D U P A 1
O15_6a O 0.5532(2) 0.88747(19) 0.30157(19) 0.0394(8) Uani 0.652(3) 1 d D U P A 1
N16_6a N 0.5911(3) 0.9036(3) 0.2709(3) 0.0416(12) Uani 0.652(3) 1 d D U P A 1
C17_6a C 0.6418(5) 0.9611(4) 0.2997(4) 0.0560(19) Uani 0.652(3) 1 d D U P A 1
C18_6a C 0.6800(4) 0.9709(4) 0.2643(4) 0.0465(17) Uani 0.652(3) 1 d D U P A 1
N19_6a N 0.6632(3) 0.9165(4) 0.2191(3) 0.0439(16) Uani 0.652(3) 1 d D U P A 1
O20_6a O 0.6944(2) 0.9185(2) 0.1802(2) 0.0462(10) Uani 0.652(3) 1 d D U P A 1
O21_6a O 0.47421(17) 0.7800(2) 0.22125(17) 0.0369(8) Uani 0.652(3) 1 d D U P A 1
N22_6a N 0.4982(3) 0.7956(3) 0.1826(3) 0.0399(12) Uani 0.652(3) 1 d D U P A 1
C23_6a C 0.4586(4) 0.7947(5) 0.1401(4) 0.0484(15) Uani 0.652(3) 1 d D U P A 1
C24_6a C 0.4913(3) 0.8163(4) 0.1045(3) 0.0439(14) Uani 0.652(3) 1 d D U P A 1
N25_6a N 0.5531(3) 0.8417(3) 0.1300(2) 0.0394(11) Uani 0.652(3) 1 d D U P A 1
O26_6a O 0.5890(2) 0.8596(2) 0.09885(18) 0.0446(9) Uani 0.652(3) 1 d D U P A 1
C10A_6a C 0.6262(6) 0.7134(5) 0.2551(5) 0.058(2) Uani 0.652(3) 1 d D U P A 1
H10A_6a H 0.5835 0.6768 0.2399 0.087 Uiso 0.652(3) 1 calc R U P A 1
H10B_6a H 0.6412 0.7385 0.2981 0.087 Uiso 0.652(3) 1 calc R U P A 1
H10C_6a H 0.6562 0.6973 0.2452 0.087 Uiso 0.652(3) 1 calc R U P A 1
C11A_6a C 0.6757(5) 0.7205(5) 0.1521(5) 0.056(2) Uani 0.652(3) 1 d D U P A 1
H11A_6a H 0.6560 0.6991 0.1088 0.083 Uiso 0.652(3) 1 calc R U P A 1
H11B_6a H 0.6732 0.6880 0.1651 0.083 Uiso 0.652(3) 1 calc R U P A 1
H11C_6a H 0.7207 0.7517 0.1655 0.083 Uiso 0.652(3) 1 calc R U P A 1
C17A_6a C 0.6588(6) 1.0122(6) 0.3612(5) 0.060(3) Uani 0.652(3) 1 d D U P A 1
H17A_6a H 0.6544 1.0489 0.3592 0.090 Uiso 0.652(3) 1 calc R U P A 1
H17B_6a H 0.7032 1.0270 0.3857 0.090 Uiso 0.652(3) 1 calc R U P A 1
H17C_6a H 0.6299 0.9940 0.3785 0.090 Uiso 0.652(3) 1 calc R U P A 1
C18A_6a C 0.7316(6) 1.0356(6) 0.2801(6) 0.062(3) Uani 0.652(3) 1 d D U P A 1
H18A_6a H 0.7472 1.0320 0.2480 0.093 Uiso 0.652(3) 1 calc R U P A 1
H18B_6a H 0.7672 1.0508 0.3165 0.093 Uiso 0.652(3) 1 calc R U P A 1
H18C_6a H 0.7144 1.0665 0.2862 0.093 Uiso 0.652(3) 1 calc R U P A 1
C23A_6a C 0.3895(5) 0.7769(10) 0.1295(7) 0.059(3) Uani 0.652(3) 1 d D U P A 1
H23A_6a H 0.3623 0.7382 0.0912 0.088 Uiso 0.652(3) 1 calc R U P A 1
H23B_6a H 0.3817 0.8127 0.1296 0.088 Uiso 0.652(3) 1 calc R U P A 1
H23C_6a H 0.3793 0.7683 0.1609 0.088 Uiso 0.652(3) 1 calc R U P A 1
C24A_6a C 0.4582(5) 0.8104(5) 0.0464(3) 0.057(2) Uani 0.652(3) 1 d D U P A 1
H24A_6a H 0.4471 0.7682 0.0145 0.086 Uiso 0.652(3) 1 calc R U P A 1
H24B_6a H 0.4868 0.8449 0.0408 0.086 Uiso 0.652(3) 1 calc R U P A 1
H24C_6a H 0.4189 0.8141 0.0460 0.086 Uiso 0.652(3) 1 calc R U P A 1
O8_6b O 0.5378(4) 0.7624(4) 0.2549(4) 0.0473(14) Uani 0.348(3) 1 d D U P A 2
N9_6b N 0.5765(5) 0.7751(6) 0.2239(5) 0.0458(18) Uani 0.348(3) 1 d D U P A 2
C10_6b C 0.6105(6) 0.7446(7) 0.2180(6) 0.047(2) Uani 0.348(3) 1 d D U P A 2
C11_6b C 0.6537(6) 0.7648(7) 0.1889(6) 0.046(2) Uani 0.348(3) 1 d D U P A 2
N12_6b N 0.6491(6) 0.8099(6) 0.1790(5) 0.0462(19) Uani 0.348(3) 1 d D U P A 2
O13_6b O 0.6813(4) 0.8281(4) 0.1458(4) 0.0504(15) Uani 0.348(3) 1 d D U P A 2
O15_6b O 0.5809(4) 0.8786(4) 0.3150(4) 0.0501(17) Uani 0.348(3) 1 d D U P A 2
N16_6b N 0.6109(6) 0.8986(6) 0.2809(6) 0.048(2) Uani 0.348(3) 1 d D U P A 2
C17_6b C 0.6403(8) 0.9602(7) 0.2976(7) 0.054(3) Uani 0.348(3) 1 d D U P A 2
C18_6b C 0.6693(8) 0.9725(8) 0.2563(7) 0.047(3) Uani 0.348(3) 1 d D U P A 2
N19_6b N 0.6466(7) 0.9196(7) 0.2077(6) 0.045(3) Uani 0.348(3) 1 d D U P A 2
O20_6b O 0.6712(5) 0.9253(4) 0.1657(4) 0.0493(18) Uani 0.348(3) 1 d D U P A 2
O21_6b O 0.4789(4) 0.8181(5) 0.2332(4) 0.0467(15) Uani 0.348(3) 1 d D U P A 2
N22_6b N 0.5029(6) 0.8205(6) 0.1900(5) 0.046(2) Uani 0.348(3) 1 d D U P A 2
C23_6b C 0.4611(8) 0.7976(10) 0.1377(6) 0.048(2) Uani 0.348(3) 1 d D U P A 2
C24_6b C 0.4923(6) 0.8010(7) 0.0953(6) 0.048(2) Uani 0.348(3) 1 d D U P A 2
N25_6b N 0.5515(5) 0.8148(6) 0.1183(5) 0.046(2) Uani 0.348(3) 1 d D U P A 2
O26_6b O 0.5859(4) 0.8210(5) 0.0840(4) 0.0539(17) Uani 0.348(3) 1 d D U P A 2
C10A_6b C 0.6085(11) 0.6972(8) 0.2404(9) 0.050(4) Uani 0.348(3) 1 d D U P A 2
H10A_6b H 0.5663 0.6588 0.2184 0.076 Uiso 0.348(3) 1 calc R U P A 2
H10B_6b H 0.6160 0.7172 0.2825 0.076 Uiso 0.348(3) 1 calc R U P A 2
H10C_6b H 0.6419 0.6846 0.2348 0.076 Uiso 0.348(3) 1 calc R U P A 2
C11A_6b C 0.6944(8) 0.7343(10) 0.1700(9) 0.053(3) Uani 0.348(3) 1 d D U P A 2
H11A_6b H 0.6687 0.6871 0.1499 0.079 Uiso 0.348(3) 1 calc R U P A 2
H11B_6b H 0.7310 0.7478 0.2048 0.079 Uiso 0.348(3) 1 calc R U P A 2
H11C_6b H 0.7101 0.7480 0.1430 0.079 Uiso 0.348(3) 1 calc R U P A 2
C17A_6b C 0.6425(12) 1.0133(10) 0.3500(9) 0.066(5) Uani 0.348(3) 1 d D U P A 2
H17A_6b H 0.6360 1.0446 0.3389 0.099 Uiso 0.348(3) 1 calc R U P A 2
H17B_6b H 0.6843 1.0351 0.3823 0.099 Uiso 0.348(3) 1 calc R U P A 2
H17C_6b H 0.6085 0.9948 0.3629 0.099 Uiso 0.348(3) 1 calc R U P A 2
C18A_6b C 0.7177(12) 1.0371(10) 0.2681(12) 0.060(5) Uani 0.348(3) 1 d D U P A 2
H18A_6b H 0.7556 1.0342 0.2618 0.090 Uiso 0.348(3) 1 calc R U P A 2
H18B_6b H 0.7304 1.0691 0.3090 0.090 Uiso 0.348(3) 1 calc R U P A 2
H18C_6b H 0.6989 1.0502 0.2411 0.090 Uiso 0.348(3) 1 calc R U P A 2
C23A_6b C 0.3898(8) 0.7685(19) 0.1203(13) 0.061(5) Uani 0.348(3) 1 d D U P A 2
H23A_6b H 0.3693 0.7574 0.0790 0.091 Uiso 0.348(3) 1 calc R U P A 2
H23B_6b H 0.3792 0.7997 0.1458 0.091 Uiso 0.348(3) 1 calc R U P A 2
H23C_6b H 0.3743 0.7293 0.1247 0.091 Uiso 0.348(3) 1 calc R U P A 2
C24A_6b C 0.4619(12) 0.7920(11) 0.0350(7) 0.063(5) Uani 0.348(3) 1 d D U P A 2
H24A_6b H 0.4726 0.7634 0.0066 0.095 Uiso 0.348(3) 1 calc R U P A 2
H24B_6b H 0.4780 0.8341 0.0357 0.095 Uiso 0.348(3) 1 calc R U P A 2
H24C_6b H 0.4152 0.7727 0.0233 0.095 Uiso 0.348(3) 1 calc R U P A 2
O1_10 O 0.7913(6) 0.9995(7) 0.3961(5) 0.253(6) Uani 1 1 d . U . . .
O2_10 O 0.82362(15) 0.54351(15) 0.67255(14) 0.0567(7) Uani 1 1 d . U . . .
C1_20 C 0.5053(5) 0.2176(5) 0.2629(4) 0.174(4) Uani 1 1 d D U . . .
C2_20 C 0.4624(5) 0.2409(5) 0.2780(5) 0.162(3) Uani 1 1 d D U . . .
H2_20 H 0.4202 0.2238 0.2507 0.195 Uiso 1 1 calc R U . . .
C3_20 C 0.4852(5) 0.2891(4) 0.3336(5) 0.141(3) Uani 1 1 d D U . . .
H3_20 H 0.4577 0.3065 0.3445 0.169 Uiso 1 1 calc R U . . .
C4_20 C 0.5437(5) 0.3143(4) 0.3749(4) 0.125(2) Uani 1 1 d D U . . .
H4_20 H 0.5567 0.3488 0.4130 0.150 Uiso 1 1 calc R U . . .
C5_20 C 0.5851(4) 0.2893(4) 0.3612(4) 0.145(3) Uani 1 1 d D U . . .
H5_20 H 0.6256 0.3038 0.3901 0.175 Uiso 1 1 calc R U . . .
C6_20 C 0.5643(4) 0.2423(4) 0.3033(4) 0.149(3) Uani 1 1 d D U . . .
H6_20 H 0.5929 0.2268 0.2917 0.179 Uiso 1 1 calc R U . . .
C7_20 C 0.4796(8) 0.1657(8) 0.1989(5) 0.309(9) Uani 1 1 d D U . . .
H7A_20 H 0.4670 0.1823 0.1724 0.463 Uiso 1 1 calc R U . . .
H7B_20 H 0.4422 0.1273 0.1917 0.463 Uiso 1 1 calc R U . . .
H7C_20 H 0.5130 0.1541 0.1915 0.463 Uiso 1 1 calc R U . . .
C1_21c C 0.2692(6) 0.2505(6) 0.1450(6) 0.115(4) Uani 0.546(10) 1 d D U P B 3
C2_21c C 0.3329(6) 0.2976(6) 0.1782(5) 0.114(4) Uani 0.546(10) 1 d D U P B 3
H2_21c H 0.3572 0.2981 0.2120 0.136 Uiso 0.546(10) 1 calc R U P B 3
C3_21c C 0.3605(6) 0.3436(6) 0.1619(6) 0.114(4) Uani 0.546(10) 1 d D U P B 3
H3_21c H 0.4043 0.3749 0.1841 0.137 Uiso 0.546(10) 1 calc R U P B 3
C4_21c C 0.3257(7) 0.3452(7) 0.1138(6) 0.120(4) Uani 0.546(10) 1 d D U P B 3
H4_21c H 0.3455 0.3772 0.1030 0.145 Uiso 0.546(10) 1 calc R U P B 3
C5_21c C 0.2631(7) 0.3004(7) 0.0823(6) 0.123(4) Uani 0.546(10) 1 d D U P B 3
H5_21c H 0.2389 0.3007 0.0490 0.147 Uiso 0.546(10) 1 calc R U P B 3
C6_21c C 0.2344(6) 0.2542(6) 0.0987(5) 0.108(4) Uani 0.546(10) 1 d D U P B 3
H6_21c H 0.1899 0.2246 0.0777 0.130 Uiso 0.546(10) 1 calc R U P B 3
C7_21c C 0.2448(11) 0.1944(9) 0.1569(10) 0.204(9) Uani 0.546(10) 1 d D U P B 3
H7A_21c H 0.2055 0.1590 0.1234 0.306 Uiso 0.546(10) 1 calc R U P B 3
H7B_21c H 0.2356 0.2076 0.1928 0.306 Uiso 0.546(10) 1 calc R U P B 3
H7C_21c H 0.2774 0.1799 0.1622 0.306 Uiso 0.546(10) 1 calc R U P B 3
C1_22d C 0.2631(5) 0.2567(5) 0.1384(5) 0.072(3) Uani 0.454(10) 1 d D U P B 4
C2_22d C 0.3060(5) 0.2708(5) 0.1912(5) 0.077(3) Uani 0.454(10) 1 d D U P B 4
H2_22d H 0.2944 0.2419 0.2071 0.092 Uiso 0.454(10) 1 calc R U P B 4
C3_22d C 0.3653(5) 0.3255(6) 0.2217(6) 0.084(3) Uani 0.454(10) 1 d D U P B 4
H3_22d H 0.3933 0.3347 0.2585 0.101 Uiso 0.454(10) 1 calc R U P B 4
C4_22d C 0.3830(6) 0.3666(6) 0.1979(7) 0.091(4) Uani 0.454(10) 1 d D U P B 4
H4_22d H 0.4232 0.4047 0.2185 0.109 Uiso 0.454(10) 1 calc R U P B 4
C5_22d C 0.3424(6) 0.3522(6) 0.1444(7) 0.094(4) Uani 0.454(10) 1 d D U P B 4
H5_22d H 0.3557 0.3796 0.1273 0.113 Uiso 0.454(10) 1 calc R U P B 4
C6_22d C 0.2826(6) 0.2988(5) 0.1149(6) 0.083(3) Uani 0.454(10) 1 d D U P B 4
H6_22d H 0.2546 0.2905 0.0786 0.100 Uiso 0.454(10) 1 calc R U P B 4
C7_22d C 0.1996(5) 0.1980(6) 0.1068(5) 0.090(4) Uani 0.454(10) 1 d D U P B 4
H7A_22d H 0.1782 0.1935 0.0684 0.135 Uiso 0.454(10) 1 calc R U P B 4
H7B_22d H 0.1732 0.2018 0.1304 0.135 Uiso 0.454(10) 1 calc R U P B 4
H7C_22d H 0.2056 0.1598 0.1008 0.135 Uiso 0.454(10) 1 calc R U P B 4
C1_28 C 0.5264(4) 0.3552(3) 0.0296(3) 0.132(3) Uani 1 1 d D U . . .
C2_28 C 0.5890(4) 0.3643(4) 0.0421(3) 0.139(3) Uani 1 1 d D U . . .
H2_28 H 0.6122 0.3695 0.0790 0.167 Uiso 1 1 calc R U . . .
C3_28 C 0.6184(4) 0.3659(4) 0.0020(3) 0.141(3) Uani 1 1 d D U . . .
H3_28 H 0.6609 0.3712 0.0106 0.170 Uiso 1 1 calc R U . . .
C4_28 C 0.5844(4) 0.3598(3) -0.0507(3) 0.133(3) Uani 1 1 d D U . . .
H4_28 H 0.6042 0.3617 -0.0783 0.160 Uiso 1 1 calc R U . . .
C5_28 C 0.5224(4) 0.3510(3) -0.0642(3) 0.128(3) Uani 1 1 d D U . . .
H5_28 H 0.4996 0.3465 -0.1009 0.154 Uiso 1 1 calc R U . . .
C6_28 C 0.4932(4) 0.3486(3) -0.0236(3) 0.135(3) Uani 1 1 d D U . . .
H6_28 H 0.4504 0.3423 -0.0328 0.163 Uiso 1 1 calc R U . . .
C7_28 C 0.4944(5) 0.3525(4) 0.0732(4) 0.158(4) Uani 1 1 d D U . . .
H7A_28 H 0.4520 0.3495 0.0583 0.237 Uiso 1 1 calc R U . . .
H7B_28 H 0.5210 0.3917 0.1114 0.237 Uiso 1 1 calc R U . . .
H7C_28 H 0.4896 0.3145 0.0783 0.237 Uiso 1 1 calc R U . . .
C1_23 C 0.8680(3) 0.3498(3) -0.0116(2) 0.0809(13) Uani 1 1 d D U . . .
C2_23 C 0.9103(3) 0.4153(3) 0.0147(3) 0.0848(14) Uani 1 1 d D U . . .
H2_23 H 0.9530 0.4310 0.0402 0.102 Uiso 1 1 calc R U . . .
C3_23 C 0.8927(3) 0.4584(3) 0.0050(3) 0.0918(16) Uani 1 1 d D U . . .
H3_23 H 0.9225 0.5031 0.0239 0.110 Uiso 1 1 calc R U . . .
C4_23 C 0.8292(3) 0.4347(3) -0.0336(3) 0.0878(15) Uani 1 1 d D U . . .
H4_23 H 0.8162 0.4637 -0.0412 0.105 Uiso 1 1 calc R U . . .
C5_23 C 0.7863(3) 0.3698(3) -0.0604(3) 0.0811(14) Uani 1 1 d D U . . .
H5_23 H 0.7436 0.3542 -0.0860 0.097 Uiso 1 1 calc R U . . .
C6_23 C 0.8047(3) 0.3276(3) -0.0504(3) 0.0826(14) Uani 1 1 d D U . . .
H6_23 H 0.7749 0.2829 -0.0696 0.099 Uiso 1 1 calc R U . . .
C7_23 C 0.8889(3) 0.3046(3) 0.0011(3) 0.0845(16) Uani 1 1 d D U . . .
H7A_23 H 0.8518 0.2685 -0.0026 0.127 Uiso 1 1 calc R U . . .
H7B_23 H 0.9214 0.3279 0.0413 0.127 Uiso 1 1 calc R U . . .
H7C_23 H 0.9071 0.2879 -0.0273 0.127 Uiso 1 1 calc R U . . .
C1_24 C 0.7587(2) 0.5266(2) 0.4832(2) 0.0676(11) Uani 1 1 d D U . . .
C2_24 C 0.8114(3) 0.5586(3) 0.4716(3) 0.0806(13) Uani 1 1 d D U . . .
H2_24 H 0.8476 0.5970 0.5029 0.097 Uiso 1 1 calc R U . . .
C3_24 C 0.8113(3) 0.5347(3) 0.4146(3) 0.0868(15) Uani 1 1 d D U . . .
H3_24 H 0.8471 0.5569 0.4072 0.104 Uiso 1 1 calc R U . . .
C4_24 C 0.7596(3) 0.4793(3) 0.3695(3) 0.0877(15) Uani 1 1 d D U . . .
H4_24 H 0.7590 0.4632 0.3305 0.105 Uiso 1 1 calc R U . . .
C5_24 C 0.7080(3) 0.4467(3) 0.3809(2) 0.0811(14) Uani 1 1 d D U . . .
H5_24 H 0.6724 0.4076 0.3498 0.097 Uiso 1 1 calc R U . . .
C6_24 C 0.7080(2) 0.4707(3) 0.4371(2) 0.0687(11) Uani 1 1 d D U . . .
H6_24 H 0.6720 0.4480 0.4441 0.082 Uiso 1 1 calc R U . . .
C7_24 C 0.7573(4) 0.5524(3) 0.5443(2) 0.0868(17) Uani 1 1 d D U . . .
H7A_24 H 0.7303 0.5741 0.5461 0.130 Uiso 1 1 calc R U . . .
H7B_24 H 0.8010 0.5834 0.5734 0.130 Uiso 1 1 calc R U . . .
H7C_24 H 0.7397 0.5166 0.5529 0.130 Uiso 1 1 calc R U . . .
C1_25e C 1.2710(2) 0.5897(2) 0.2270(2) 0.0486(13) Uani 0.759(8) 1 d D . P C 5
C2_25e C 1.3241(3) 0.6358(3) 0.2265(3) 0.0533(14) Uani 0.759(8) 1 d D . P C 5
H2_25e H 1.3460 0.6786 0.2584 0.064 Uiso 0.759(8) 1 calc R U P C 5
C3_25e C 1.3459(3) 0.6206(3) 0.1807(3) 0.0653(17) Uani 0.759(8) 1 d D . P C 5
H3_25e H 1.3822 0.6526 0.1812 0.078 Uiso 0.759(8) 1 calc R U P C 5
C4_25e C 1.3134(3) 0.5574(3) 0.1338(3) 0.0632(17) Uani 0.759(8) 1 d D . P C 5
H4_25e H 1.3275 0.5462 0.1021 0.076 Uiso 0.759(8) 1 calc R U P C 5
C5_25e C 1.2611(3) 0.5115(3) 0.1337(2) 0.0561(15) Uani 0.759(8) 1 d D . P C 5
H5_25e H 1.2393 0.4687 0.1017 0.067 Uiso 0.759(8) 1 calc R U P C 5
C6_25e C 1.2396(2) 0.5266(3) 0.1798(2) 0.0479(13) Uani 0.759(8) 1 d D . P C 5
H6_25e H 1.2036 0.4941 0.1792 0.057 Uiso 0.759(8) 1 calc R U P C 5
C7_25e C 1.2495(3) 0.6071(3) 0.2783(2) 0.0552(15) Uani 0.759(8) 1 d D . P C 5
H7A_25e H 1.2283 0.6337 0.2761 0.083 Uiso 0.759(8) 1 calc R U P C 5
H7B_25e H 1.2869 0.6315 0.3156 0.083 Uiso 0.759(8) 1 calc R U P C 5
H7C_25e H 1.2193 0.5675 0.2764 0.083 Uiso 0.759(8) 1 calc R U P C 5
C1_26a C 0.5729(4) 1.0320(4) 0.2044(4) 0.088(2) Uani 0.652(3) 1 d D U P A 1
C2_26a C 0.5250(4) 0.9752(4) 0.1935(4) 0.086(2) Uani 0.652(3) 1 d D U P A 1
H2_26a H 0.5103 0.9370 0.1576 0.103 Uiso 0.652(3) 1 calc R U P A 1
C3_26a C 0.4978(4) 0.9731(4) 0.2341(4) 0.090(2) Uani 0.652(3) 1 d D U P A 1
H3_26a H 0.4671 0.9323 0.2271 0.108 Uiso 0.652(3) 1 calc R U P A 1
C4_26a C 0.5130(4) 1.0271(4) 0.2844(4) 0.0722(18) Uani 0.652(3) 1 d D U P A 1
H4_26a H 0.4918 1.0243 0.3109 0.087 Uiso 0.652(3) 1 calc R U P A 1
C5_26a C 0.5589(4) 1.0844(4) 0.2954(4) 0.082(2) Uani 0.652(3) 1 d D U P A 1
H5_26a H 0.5703 1.1230 0.3298 0.099 Uiso 0.652(3) 1 calc R U P A 1
C6_26a C 0.5893(4) 1.0866(4) 0.2559(4) 0.096(3) Uani 0.652(3) 1 d D U P A 1
H6_26a H 0.6225 1.1269 0.2646 0.115 Uiso 0.652(3) 1 calc R U P A 1
C7_26a C 0.6042(7) 1.0321(6) 0.1603(6) 0.124(4) Uani 0.652(3) 1 d D U P A 1
H7A_26a H 0.5902 1.0527 0.1387 0.186 Uiso 0.652(3) 1 calc R U P A 1
H7B_26a H 0.5918 0.9874 0.1325 0.186 Uiso 0.652(3) 1 calc R U P A 1
H7C_26a H 0.6510 1.0561 0.1811 0.186 Uiso 0.652(3) 1 calc R U P A 1
C1_27b C 1.1084(6) 0.8516(5) 0.2908(4) 0.107(4) Uani 0.348(3) 1 d D U P A 2
C2_27b C 1.0684(7) 0.8804(7) 0.2980(6) 0.125(5) Uani 0.348(3) 1 d D U P A 2
H2_27b H 1.0349 0.8631 0.3102 0.150 Uiso 0.348(3) 1 calc R U P A 2
C3_27b C 1.0743(8) 0.9324(8) 0.2884(7) 0.131(5) Uani 0.348(3) 1 d D U P A 2
H3_27b H 1.0446 0.9488 0.2924 0.158 Uiso 0.348(3) 1 calc R U P A 2
C4_27b C 1.1256(9) 0.9609(8) 0.2724(8) 0.137(5) Uani 0.348(3) 1 d D U P A 2
H4_27b H 1.1293 0.9942 0.2621 0.164 Uiso 0.348(3) 1 calc R U P A 2
C5_27b C 1.1699(8) 0.9378(7) 0.2726(6) 0.122(5) Uani 0.348(3) 1 d D U P A 2
H5_27b H 1.2074 0.9592 0.2667 0.147 Uiso 0.348(3) 1 calc R U P A 2
C6_27b C 1.1619(6) 0.8841(6) 0.2811(4) 0.099(4) Uani 0.348(3) 1 d D U P A 2
H6_27b H 1.1934 0.8696 0.2803 0.119 Uiso 0.348(3) 1 calc R U P A 2
C7_27b C 1.0945(4) 0.7902(4) 0.2927(3) 0.0264(15) Uiso 0.348(3) 1 d D U P A 2
H7A_27b H 1.0486 0.7664 0.2839 0.040 Uiso 0.348(3) 1 calc R U P A 2
H7B_27b H 1.1196 0.7995 0.3322 0.040 Uiso 0.348(3) 1 calc R U P A 2
H7C_27b H 1.1062 0.7639 0.2633 0.040 Uiso 0.348(3) 1 calc R U P A 2
N1_30 N 1.27100(18) 1.0371(2) 0.08105(16) 0.0638(10) Uani 1 1 d D U . . .
O2_30 O 1.21631(15) 1.00180(18) 0.04608(14) 0.0632(8) Uani 1 1 d D U . . .
O3_30 O 1.3159(2) 1.0316(4) 0.0694(2) 0.134(2) Uani 1 1 d D U . . .
O4_30g O 1.2828(3) 1.0849(3) 0.1248(2) 0.148(3) Uani 1 1 d D U . D 7
N1_31 N 1.32924(14) 0.61521(17) 0.43306(17) 0.0477(7) Uani 1 1 d D U . . .
O2_31 O 1.30763(15) 0.56351(17) 0.38537(16) 0.0619(8) Uani 1 1 d D U . . .
O3_31 O 1.31213(17) 0.61230(19) 0.47375(15) 0.0657(8) Uani 1 1 d D U . . .
O4_31 O 1.36617(14) 0.66563(17) 0.43763(19) 0.0699(9) Uani 1 1 d D U . . .
N1_32 N 1.04521(15) 0.40438(15) 0.18595(13) 0.0397(6) Uani 1 1 d D U . . .
O2_32 O 1.02001(15) 0.42808(14) 0.21828(14) 0.0514(6) Uani 1 1 d D U . . .
O3_32 O 1.01106(16) 0.35984(16) 0.13460(14) 0.0654(8) Uani 1 1 d D U . . .
O4_32 O 1.10454(15) 0.4276(2) 0.20443(15) 0.0697(9) Uani 1 1 d D U . . .
N1_33 N 0.6722(4) 0.7969(5) 0.4451(4) 0.189(4) Uani 1 1 d D U . . .
O2_33 O 0.6411(5) 0.7850(6) 0.4006(5) 0.248(4) Uani 1 1 d D U . . .
O3_33 O 0.6436(4) 0.7527(5) 0.4476(4) 0.214(4) Uani 1 1 d D U . . .
O4_33 O 0.7294(3) 0.8298(4) 0.4677(4) 0.197(4) Uani 1 1 d D U . . .
N1_34 N 0.9969(2) 0.7045(2) 0.3412(2) 0.0651(10) Uani 1 1 d D U . . .
O2_34 O 0.9745(3) 0.6591(2) 0.2951(2) 0.1123(17) Uani 1 1 d D U . . .
O3_34 O 0.9819(2) 0.74840(18) 0.35536(18) 0.0749(10) Uani 1 1 d D U . . .
O4_34 O 1.0411(2) 0.7107(2) 0.3848(2) 0.0973(13) Uani 1 1 d D U . . .
N1_40 N 0.8988(4) 1.0114(3) 0.1962(3) 0.1033(19) Uani 1 1 d D U . . .
C2_40 C 0.9511(5) 1.0335(5) 0.2256(4) 0.128(3) Uani 1 1 d D U . . .
C3_40 C 1.0224(6) 1.0527(8) 0.2589(7) 0.215(6) Uani 1 1 d D U . . .
H3A_40 H 1.0362 1.0257 0.2326 0.323 Uiso 1 1 calc R U . . .
H3B_40 H 1.0260 1.0462 0.2938 0.323 Uiso 1 1 calc R U . . .
H3C_40 H 1.0498 1.0983 0.2713 0.323 Uiso 1 1 calc R U . . .
N1_41 N 0.7970(3) 0.3137(3) 0.1977(3) 0.0977(16) Uani 1 1 d D U . . .
C2_41 C 0.8287(3) 0.2940(3) 0.1740(3) 0.0799(15) Uani 1 1 d D U . . .
C3_41 C 0.8666(3) 0.2700(3) 0.1463(4) 0.0954(19) Uani 1 1 d D U . . .
H3A_41 H 0.8401 0.2384 0.1046 0.143 Uiso 1 1 calc R U . . .
H3B_41 H 0.8827 0.2491 0.1664 0.143 Uiso 1 1 calc R U . . .
H3C_41 H 0.9030 0.3060 0.1489 0.143 Uiso 1 1 calc R U . . .
N1_42 N 0.4916(4) 0.2139(5) 0.0876(4) 0.187(4) Uani 1 1 d D U . . .
C2_42 C 0.4608(5) 0.1597(6) 0.0560(5) 0.155(4) Uani 1 1 d D U . . .
C3_42 C 0.4220(5) 0.0887(6) 0.0151(5) 0.185(5) Uani 1 1 d D U . . .
H3A_42 H 0.4039 0.0813 -0.0253 0.278 Uiso 1 1 calc R U . . .
H3B_42 H 0.3870 0.0704 0.0272 0.278 Uiso 1 1 calc R U . . .
H3C_42 H 0.4494 0.0679 0.0167 0.278 Uiso 1 1 calc R U . . .
N1_43 N 0.5281(3) 0.4841(3) 0.3961(3) 0.108(2) Uani 1 1 d D U . . .
C2_43 C 0.5765(3) 0.5239(3) 0.4068(2) 0.0693(13) Uani 1 1 d D U . . .
C3_43 C 0.6379(2) 0.5757(3) 0.4197(2) 0.0641(11) Uani 1 1 d D U . . .
H3A_43 H 0.6660 0.5575 0.4079 0.096 Uiso 1 1 calc R U . . .
H3B_43 H 0.6581 0.6060 0.4622 0.096 Uiso 1 1 calc R U . . .
H3C_43 H 0.6311 0.5986 0.3977 0.096 Uiso 1 1 calc R U . . .
C3_44 C 1.1803(5) 0.7849(5) 0.5299(4) 0.129(3) Uani 1 1 d D U . . .
H3A_44 H 1.1747 0.7703 0.4883 0.154 Uiso 1 1 calc R U . . .
H3B_44 H 1.1803 0.8268 0.5463 0.154 Uiso 1 1 calc R U . . .
H3C_44 H 1.1450 0.7532 0.5329 0.154 Uiso 1 1 calc R U . . .
C2_44 C 1.2367(6) 0.7912(4) 0.5606(5) 0.125(3) Uani 1 1 d D U . . .
N1_44 N 1.2842(5) 0.7949(4) 0.5864(5) 0.161(4) Uani 1 1 d D U . . .
N1_47 N 0.8129(4) 0.5990(5) 0.0208(4) 0.151(3) Uani 1 1 d D U . . .
C3_47 C 0.8376(4) 0.5630(4) 0.0987(4) 0.125(3) Uani 1 1 d D U . . .
H3A_47 H 0.8763 0.5983 0.1330 0.187 Uiso 1 1 calc R U . . .
H3B_47 H 0.8446 0.5252 0.0819 0.187 Uiso 1 1 calc R U . . .
H3C_47 H 0.8013 0.5516 0.1110 0.187 Uiso 1 1 calc R U . . .
C2_47 C 0.8244(4) 0.5827(5) 0.0560(4) 0.119(3) Uani 1 1 d D U . . .
C1_25f C 1.3027(9) 0.5969(9) 0.1872(8) 0.086(8) Uiso 0.241(8) 1 d D . P C 6
C2_25f C 1.2552(9) 0.5340(8) 0.1649(7) 0.066(7) Uiso 0.241(8) 1 d D . P C 6
H2_25f H 1.2459 0.5025 0.1264 0.079 Uiso 0.241(8) 1 calc R U P C 6
C3_25f C 1.2211(7) 0.5163(7) 0.1976(7) 0.052(4) Uiso 0.241(8) 1 d D . P C 6
H3_25f H 1.1896 0.4728 0.1824 0.062 Uiso 0.241(8) 1 calc R U P C 6
C4_25f C 1.2336(8) 0.5632(9) 0.2529(7) 0.064(5) Uiso 0.241(8) 1 d D . P C 6
H4_25f H 1.2106 0.5518 0.2758 0.077 Uiso 0.241(8) 1 calc R U P C 6
C5_25f C 1.2793(10) 0.6264(9) 0.2751(8) 0.089(9) Uiso 0.241(8) 1 d D . P C 6
H5_25f H 1.2868 0.6584 0.3127 0.106 Uiso 0.241(8) 1 calc R U P C 6
C6_25f C 1.3141(10) 0.6431(8) 0.2425(9) 0.083(10) Uiso 0.241(8) 1 d D . P C 6
H6_25f H 1.3461 0.6865 0.2582 0.100 Uiso 0.241(8) 1 calc R U P C 6
C7_25f C 1.3438(18) 0.6136(17) 0.1531(15) 0.17(2) Uiso 0.241(8) 1 d D . P C 6
H7A_25f H 1.3299 0.5749 0.1159 0.249 Uiso 0.241(8) 1 calc R U P C 6
H7B_25f H 1.3889 0.6296 0.1768 0.249 Uiso 0.241(8) 1 calc R U P C 6
H7C_25f H 1.3392 0.6472 0.1447 0.249 Uiso 0.241(8) 1 calc R U P C 6

loop_
_atom_site_aniso_label
_atom_site_aniso_U_11
_atom_site_aniso_U_22
_atom_site_aniso_U_33
_atom_site_aniso_U_23
_atom_site_aniso_U_13
_atom_site_aniso_U_12
Pd1 0.02622(10) 0.02287(11) 0.02146(9) 0.01088(8) 0.00865(7) 0.01170(8)
Pd2 0.02357(10) 0.02611(11) 0.03231(11) 0.01696(9) 0.01011(8) 0.01125(8)
Pd3 0.02693(10) 0.02440(11) 0.02480(9) 0.01416(8) 0.01071(8) 0.01233(8)
Fe1_1 0.02535(19) 0.0246(2) 0.0338(2) 0.01413(17) 0.00911(16) 0.00875(16)
C1_1 0.0307(13) 0.0296(14) 0.0392(14) 0.0174(12) 0.0094(11) 0.0110(11)
C2_1 0.0274(13) 0.0256(14) 0.0378(14) 0.0167(11) 0.0108(11) 0.0092(10)
N3_1 0.0272(11) 0.0280(12) 0.0350(12) 0.0167(10) 0.0105(9) 0.0107(9)
C4_1 0.0367(15) 0.0296(15) 0.0385(15) 0.0186(12) 0.0145(12) 0.0111(12)
C5_1 0.0484(18) 0.0351(17) 0.0401(16) 0.0211(13) 0.0187(14) 0.0146(14)
C6_1 0.0427(16) 0.0315(16) 0.0372(15) 0.0157(12) 0.0116(13) 0.0111(13)
B7_1 0.0313(14) 0.0279(15) 0.0387(15) 0.0164(12) 0.0086(12) 0.0094(12)
O8_1 0.0348(11) 0.0236(11) 0.0382(11) 0.0149(9) 0.0080(9) 0.0044(8)
N9_1 0.0317(12) 0.0245(12) 0.0345(12) 0.0133(10) 0.0097(10) 0.0074(10)
C10_1 0.0277(13) 0.0292(14) 0.0325(13) 0.0146(11) 0.0091(10) 0.0074(11)
C11_1 0.0288(13) 0.0337(15) 0.0338(13) 0.0178(11) 0.0107(11) 0.0122(11)
N12_1 0.0276(11) 0.0244(12) 0.0353(12) 0.0152(10) 0.0103(9) 0.0085(9)
O13_1 0.0305(10) 0.0278(11) 0.0391(11) 0.0184(9) 0.0104(8) 0.0103(8)
B14_1 0.0303(14) 0.0308(16) 0.0365(15) 0.0166(12) 0.0121(12) 0.0140(12)
O15_1 0.0305(10) 0.0250(10) 0.0400(11) 0.0159(9) 0.0103(9) 0.0063(8)
N16_1 0.0266(11) 0.0251(12) 0.0374(12) 0.0161(10) 0.0096(9) 0.0085(9)
C17_1 0.0291(13) 0.0317(14) 0.0355(13) 0.0179(11) 0.0099(11) 0.0151(11)
C18_1 0.0307(13) 0.0299(14) 0.0333(13) 0.0161(11) 0.0079(11) 0.0144(11)
N19_1 0.0250(11) 0.0257(12) 0.0362(12) 0.0163(10) 0.0075(9) 0.0088(9)
O20_1 0.0298(10) 0.0231(10) 0.0369(10) 0.0137(8) 0.0076(8) 0.0066(8)
O21_1 0.0313(10) 0.0257(11) 0.0478(12) 0.0178(9) 0.0113(9) 0.0091(8)
N22_1 0.0303(12) 0.0276(13) 0.0455(14) 0.0189(11) 0.0118(11) 0.0109(10)
C23_1 0.0355(15) 0.0265(15) 0.0575(19) 0.0166(14) 0.0189(14) 0.0118(12)
C24_1 0.0380(16) 0.0349(17) 0.061(2) 0.0230(15) 0.0250(15) 0.0176(13)
N25_1 0.0347(13) 0.0286(13) 0.0420(14) 0.0172(11) 0.0170(11) 0.0131(10)
O26_1 0.0323(10) 0.0222(10) 0.0471(12) 0.0160(9) 0.0179(9) 0.0087(8)
C27_1 0.0296(13) 0.0336(15) 0.0346(13) 0.0177(11) 0.0129(11) 0.0154(11)
C28_1 0.0260(12) 0.0186(12) 0.0312(12) 0.0123(10) 0.0097(10) 0.0061(10)
N29_1 0.0272(11) 0.0324(13) 0.0295(11) 0.0185(10) 0.0127(9) 0.0150(9)
C30_1 0.0292(13) 0.0266(14) 0.0338(13) 0.0175(11) 0.0124(11) 0.0120(11)
C31_1 0.0320(14) 0.0356(16) 0.0383(14) 0.0216(12) 0.0132(11) 0.0177(12)
C32_1 0.0274(13) 0.0328(15) 0.0365(14) 0.0174(12) 0.0106(11) 0.0125(11)
C10A_1 0.0327(15) 0.0364(17) 0.0348(15) 0.0169(13) 0.0067(12) 0.0058(13)
C11A_1 0.0352(15) 0.0355(17) 0.0378(15) 0.0200(13) 0.0068(12) 0.0108(13)
C17A_1 0.0392(16) 0.0387(18) 0.0391(16) 0.0232(14) 0.0143(13) 0.0164(14)
C18A_1 0.0453(17) 0.0290(16) 0.0342(15) 0.0133(12) 0.0101(13) 0.0144(13)
C23A_1 0.058(2) 0.043(2) 0.097(3) 0.036(2) 0.044(2) 0.0310(19)
C24A_1 0.052(2) 0.046(2) 0.108(4) 0.042(2) 0.051(2) 0.0277(19)
C1_2 0.0503(17) 0.0393(16) 0.0322(13) 0.0212(12) 0.0171(12) 0.0299(14)
C17_2 0.079(2) 0.063(2) 0.0472(18) 0.0368(17) 0.0391(17) 0.053(2)
Fe2_2 0.0416(2) 0.0311(2) 0.02678(19) 0.01729(17) 0.01503(17) 0.02348(19)
C2_2 0.0374(14) 0.0261(14) 0.0274(12) 0.0142(10) 0.0116(11) 0.0179(11)
N3_2 0.0329(11) 0.0302(13) 0.0264(10) 0.0155(9) 0.0122(9) 0.0187(10)
C4_2 0.070(2) 0.064(2) 0.0405(16) 0.0382(16) 0.0342(15) 0.0537(19)
C5_2 0.106(3) 0.094(3) 0.0535(19) 0.056(2) 0.055(2) 0.084(3)
C6_2 0.091(3) 0.080(3) 0.0494(18) 0.0452(18) 0.0445(19) 0.071(2)
B7_2 0.0524(18) 0.0377(17) 0.0335(15) 0.0216(13) 0.0192(13) 0.0305(14)
O8_2 0.0501(13) 0.0410(13) 0.0386(11) 0.0227(10) 0.0152(10) 0.0305(11)
N9_2 0.0435(14) 0.0361(14) 0.0351(12) 0.0211(11) 0.0150(11) 0.0251(12)
C10_2 0.0368(14) 0.0334(15) 0.0341(13) 0.0200(11) 0.0131(11) 0.0182(12)
C11_2 0.0358(14) 0.0286(14) 0.0352(13) 0.0184(11) 0.0116(11) 0.0156(12)
N12_2 0.0389(13) 0.0325(13) 0.0346(12) 0.0207(10) 0.0140(10) 0.0210(11)
O13_2 0.0445(12) 0.0326(12) 0.0350(10) 0.0206(9) 0.0136(9) 0.0229(10)
B14_2 0.0441(16) 0.0352(16) 0.0346(14) 0.0227(13) 0.0185(13) 0.0242(13)
O15_2 0.0710(16) 0.0477(14) 0.0393(12) 0.0280(11) 0.0272(11) 0.0441(13)
N16_2 0.0613(17) 0.0481(16) 0.0364(13) 0.0273(12) 0.0251(12) 0.0401(14)
C18_2 0.077(2) 0.069(2) 0.0544(19) 0.0431(18) 0.0414(18) 0.054(2)
N19_2 0.0571(17) 0.0515(17) 0.0440(14) 0.0335(13) 0.0285(13) 0.0381(14)
O20_2 0.0570(14) 0.0481(14) 0.0475(13) 0.0349(11) 0.0292(11) 0.0359(12)
O21_2 0.0501(13) 0.0387(13) 0.0427(12) 0.0270(10) 0.0174(10) 0.0281(11)
N22_2 0.0430(13) 0.0349(14) 0.0397(13) 0.0244(11) 0.0158(11) 0.0237(11)
C23_2 0.0430(16) 0.0307(16) 0.0402(15) 0.0201(13) 0.0110(12) 0.0177(13)
C24_2 0.0418(16) 0.0316(16) 0.0469(17) 0.0214(14) 0.0052(13) 0.0162(13)
N25_2 0.0434(14) 0.0298(13) 0.0365(13) 0.0191(11) 0.0083(11) 0.0197(11)
O26_2 0.0457(12) 0.0333(12) 0.0405(12) 0.0226(10) 0.0097(10) 0.0212(10)
C27_2 0.0411(14) 0.0299(14) 0.0299(13) 0.0186(11) 0.0145(11) 0.0201(12)
C28_2 0.0380(14) 0.0328(15) 0.0313(13) 0.0197(11) 0.0149(11) 0.0210(12)
N29_2 0.0320(11) 0.0262(12) 0.0265(10) 0.0165(9) 0.0126(9) 0.0142(9)
C30_2 0.0354(14) 0.0267(14) 0.0311(13) 0.0171(11) 0.0148(11) 0.0164(11)
C31_2 0.0416(15) 0.0314(15) 0.0334(13) 0.0194(12) 0.0202(12) 0.0216(12)
C32_2 0.0439(16) 0.0336(16) 0.0322(13) 0.0210(12) 0.0197(12) 0.0208(13)
C10A_2 0.0458(18) 0.0363(18) 0.0342(15) 0.0169(13) 0.0086(13) 0.0192(14)
C11A_2 0.0486(19) 0.0333(17) 0.0402(16) 0.0155(13) 0.0092(14) 0.0202(15)
C17A_2 0.115(4) 0.091(4) 0.077(3) 0.058(3) 0.067(3) 0.084(3)
C18A_2 0.104(4) 0.097(4) 0.078(3) 0.066(3) 0.066(3) 0.074(3)
C23A_2 0.0471(19) 0.041(2) 0.063(2) 0.0339(18) 0.0122(17) 0.0159(16)
C24A_2 0.0405(19) 0.051(2) 0.084(3) 0.041(2) 0.0075(19) 0.0173(17)
C1_3 0.0327(13) 0.0337(15) 0.0384(14) 0.0180(12) 0.0137(11) 0.0182(12)
C2_3 0.0270(12) 0.0308(15) 0.0380(14) 0.0175(12) 0.0106(11) 0.0141(11)
Fe3_3 0.0291(2) 0.0343(2) 0.0317(2) 0.01164(18) 0.00851(16) 0.01677(18)
N3_3 0.0272(11) 0.0272(12) 0.0346(12) 0.0170(10) 0.0109(9) 0.0134(9)
C4_3 0.0262(12) 0.0333(15) 0.0368(14) 0.0183(12) 0.0093(11) 0.0138(11)
C5_3 0.0295(14) 0.0404(17) 0.0407(15) 0.0167(13) 0.0073(12) 0.0143(13)
C6_3 0.0363(15) 0.0392(17) 0.0371(15) 0.0135(13) 0.0092(12) 0.0185(13)
B7_3 0.0342(15) 0.0390(17) 0.0377(15) 0.0171(13) 0.0135(12) 0.0208(13)
O8_3 0.0374(12) 0.0576(15) 0.0387(12) 0.0198(11) 0.0133(9) 0.0293(11)
N9_3 0.0354(13) 0.0487(17) 0.0347(13) 0.0163(12) 0.0125(10) 0.0247(12)
C10_3 0.0454(17) 0.051(2) 0.0389(16) 0.0214(14) 0.0155(13) 0.0278(15)
C11_3 0.0516(18) 0.056(2) 0.0455(17) 0.0261(16) 0.0229(15) 0.0329(17)
N12_3 0.0418(14) 0.0500(17) 0.0452(15) 0.0231(13) 0.0199(12) 0.0270(13)
O13_3 0.0426(13) 0.0584(16) 0.0487(13) 0.0237(12) 0.0211(11) 0.0303(12)
B14_3 0.0341(15) 0.0446(19) 0.0418(17) 0.0114(14) 0.0112(13) 0.0226(14)
O15_3 0.0338(11) 0.0369(12) 0.0427(12) 0.0140(10) 0.0160(9) 0.0197(9)
N16_3 0.0331(12) 0.0349(14) 0.0366(12) 0.0166(11) 0.0148(10) 0.0190(10)
C17_3 0.0348(14) 0.0369(17) 0.0390(15) 0.0106(13) 0.0099(12) 0.0152(13)
C18_3 0.0354(15) 0.0462(19) 0.0425(17) 0.0086(14) 0.0090(13) 0.0181(14)
N19_3 0.0360(13) 0.0466(16) 0.0394(14) 0.0148(12) 0.0118(11) 0.0229(12)
O20_3 0.0364(12) 0.0534(15) 0.0439(13) 0.0127(11) 0.0115(10) 0.0267(11)
O21_3 0.0405(12) 0.0434(13) 0.0579(14) 0.0281(11) 0.0259(11) 0.0249(11)
N22_3 0.0361(13) 0.0378(15) 0.0483(15) 0.0207(12) 0.0177(12) 0.0203(11)
C23_3 0.0414(17) 0.0382(17) 0.057(2) 0.0239(15) 0.0193(15) 0.0209(14)
C24_3 0.0433(17) 0.0410(18) 0.0548(19) 0.0209(15) 0.0167(15) 0.0224(15)
N25_3 0.0375(14) 0.0437(16) 0.0469(15) 0.0179(13) 0.0142(12) 0.0232(12)
O26_3 0.0392(12) 0.0464(14) 0.0517(14) 0.0162(11) 0.0163(11) 0.0252(11)
C27_3 0.0349(14) 0.0462(18) 0.0382(15) 0.0132(13) 0.0111(12) 0.0233(13)
C28_3 0.0298(13) 0.0296(15) 0.0329(13) 0.0144(11) 0.0114(11) 0.0144(11)
N29_3 0.0344(12) 0.0354(13) 0.0292(11) 0.0185(10) 0.0133(9) 0.0206(10)
C30_3 0.0361(15) 0.0379(17) 0.0331(14) 0.0106(12) 0.0116(12) 0.0198(13)
C31_3 0.0417(17) 0.051(2) 0.0384(16) 0.0061(14) 0.0108(13) 0.0241(15)
C32_3 0.0341(16) 0.055(2) 0.0393(16) 0.0068(15) 0.0062(13) 0.0200(15)
C10A_3 0.063(2) 0.089(3) 0.048(2) 0.038(2) 0.0222(19) 0.052(3)
C11A_3 0.075(3) 0.093(4) 0.059(2) 0.046(2) 0.039(2) 0.054(3)
C17A_3 0.0426(18) 0.043(2) 0.0436(18) 0.0064(15) 0.0103(15) 0.0186(16)
C18A_3 0.0372(19) 0.059(3) 0.063(3) -0.003(2) 0.0025(17) 0.0194(18)
C23A_3 0.060(2) 0.053(3) 0.098(4) 0.046(3) 0.045(3) 0.032(2)
C24A_3 0.060(2) 0.050(2) 0.079(3) 0.031(2) 0.027(2) 0.034(2)
C1_4 0.0313(13) 0.0260(14) 0.0286(12) 0.0095(10) 0.0126(10) 0.0121(11)
C2_4 0.0295(12) 0.0251(13) 0.0252(11) 0.0112(10) 0.0108(10) 0.0116(10)
N3_4 0.0292(11) 0.0266(12) 0.0257(10) 0.0107(9) 0.0112(9) 0.0138(9)
Fe4_4 0.02864(19) 0.0222(2) 0.02502(18) 0.01119(15) 0.01219(15) 0.01060(15)
C4_4 0.0317(14) 0.0361(16) 0.0301(13) 0.0073(12) 0.0068(11) 0.0168(12)
C5_4 0.0373(16) 0.050(2) 0.0378(16) 0.0038(14) 0.0042(13) 0.0257(15)
C6_4 0.0369(15) 0.0382(17) 0.0369(15) 0.0041(13) 0.0093(12) 0.0202(13)
B7_4 0.0329(14) 0.0253(15) 0.0278(13) 0.0096(11) 0.0121(11) 0.0128(11)
O8_4 0.0350(10) 0.0266(10) 0.0263(9) 0.0063(8) 0.0127(8) 0.0103(8)
N9_4 0.0325(11) 0.0263(12) 0.0250(10) 0.0094(9) 0.0115(9) 0.0126(9)
C10_4 0.0298(12) 0.0267(14) 0.0290(12) 0.0138(10) 0.0145(10) 0.0117(10)
C11_4 0.0292(12) 0.0255(13) 0.0290(12) 0.0144(10) 0.0134(10) 0.0106(10)
N12_4 0.0304(11) 0.0213(11) 0.0248(10) 0.0088(9) 0.0113(9) 0.0082(9)
O13_4 0.0346(10) 0.0245(10) 0.0241(9) 0.0082(8) 0.0129(8) 0.0080(8)
B14_4 0.0339(14) 0.0301(15) 0.0265(13) 0.0138(11) 0.0134(11) 0.0127(12)
O15_4 0.0375(11) 0.0233(10) 0.0287(10) 0.0087(8) 0.0086(8) 0.0088(8)
N16_4 0.0379(13) 0.0256(12) 0.0286(11) 0.0112(9) 0.0117(10) 0.0128(10)
C17_4 0.0413(15) 0.0271(15) 0.0366(14) 0.0148(12) 0.0109(12) 0.0149(12)
C18_4 0.0451(16) 0.0289(15) 0.0349(14) 0.0155(12) 0.0094(12) 0.0151(13)
N19_4 0.0350(12) 0.0261(12) 0.0286(11) 0.0118(9) 0.0109(10) 0.0113(10)
O20_4 0.0390(11) 0.0284(11) 0.0261(9) 0.0101(8) 0.0084(8) 0.0128(9)
O21_4 0.0363(11) 0.0311(11) 0.0250(9) 0.0075(8) 0.0104(8) 0.0164(9)
N22_4 0.0327(12) 0.0268(12) 0.0258(11) 0.0101(9) 0.0119(9) 0.0137(10)
C23_4 0.0323(13) 0.0279(14) 0.0331(13) 0.0110(11) 0.0142(11) 0.0138(11)
C24_4 0.0287(12) 0.0258(14) 0.0325(13) 0.0100(11) 0.0145(10) 0.0099(10)
N25_4 0.0304(11) 0.0237(12) 0.0259(10) 0.0080(9) 0.0128(9) 0.0080(9)
O26_4 0.0331(10) 0.0293(11) 0.0241(9) 0.0071(8) 0.0121(8) 0.0083(8)
C27_4 0.0307(13) 0.0281(14) 0.0274(12) 0.0140(10) 0.0135(10) 0.0115(11)
C28_4 0.0291(12) 0.0248(13) 0.0265(12) 0.0118(10) 0.0121(10) 0.0104(10)
N29_4 0.0272(10) 0.0260(12) 0.0255(10) 0.0138(9) 0.0115(8) 0.0114(9)
C30_4 0.0322(13) 0.0239(13) 0.0277(12) 0.0120(10) 0.0127(10) 0.0097(11)
C31_4 0.0352(14) 0.0244(14) 0.0330(13) 0.0139(11) 0.0121(11) 0.0071(11)
C32_4 0.0327(14) 0.0291(14) 0.0312(13) 0.0147(11) 0.0147(11) 0.0097(11)
C10A_4 0.0410(16) 0.0348(17) 0.0339(14) 0.0167(12) 0.0207(13) 0.0147(13)
C11A_4 0.0336(14) 0.0292(15) 0.0336(14) 0.0151(12) 0.0157(12) 0.0098(12)
C17A_4 0.059(2) 0.0276(17) 0.049(2) 0.0150(14) 0.0076(17) 0.0191(16)
C18A_4 0.076(3) 0.038(2) 0.0454(19) 0.0209(16) 0.0013(18) 0.024(2)
C23A_4 0.0362(16) 0.049(2) 0.0397(17) 0.0099(15) 0.0115(13) 0.0215(15)
C24A_4 0.0354(15) 0.0373(18) 0.0373(16) 0.0069(13) 0.0163(13) 0.0151(13)
C1_5 0.0246(11) 0.0260(13) 0.0268(11) 0.0110(10) 0.0086(9) 0.0115(10)
C2_5 0.0240(11) 0.0237(13) 0.0261(12) 0.0114(10) 0.0065(9) 0.0097(10)
N3_5 0.0222(10) 0.0202(11) 0.0253(10) 0.0103(8) 0.0073(8) 0.0071(8)
C4_5 0.0292(13) 0.0334(15) 0.0318(13) 0.0177(11) 0.0092(10) 0.0149(11)
Fe5_5 0.02380(18) 0.0248(2) 0.02674(18) 0.01257(15) 0.00666(14) 0.01020(15)
C5_5 0.0333(14) 0.0343(16) 0.0402(15) 0.0235(12) 0.0109(12) 0.0167(12)
C6_5 0.0310(13) 0.0310(15) 0.0377(14) 0.0175(12) 0.0111(11) 0.0146(11)
B7_5 0.0261(13) 0.0266(15) 0.0278(13) 0.0115(11) 0.0069(10) 0.0110(11)
O8_5 0.0279(10) 0.0295(11) 0.0355(11) 0.0100(9) 0.0018(8) 0.0125(8)
N9_5 0.0290(11) 0.0302(13) 0.0331(12) 0.0114(10) 0.0046(10) 0.0132(10)
C10_5 0.0352(14) 0.0308(15) 0.0361(14) 0.0109(12) 0.0079(12) 0.0172(12)
C11_5 0.0352(14) 0.0375(16) 0.0374(15) 0.0140(12) 0.0087(12) 0.0213(13)
N12_5 0.0263(11) 0.0350(13) 0.0360(12) 0.0143(10) 0.0065(10) 0.0141(10)
O13_5 0.0252(10) 0.0360(12) 0.0406(11) 0.0140(9) 0.0026(8) 0.0120(9)
B14_5 0.0276(13) 0.0292(16) 0.0352(14) 0.0166(12) 0.0048(11) 0.0108(12)
O15_5 0.0272(10) 0.0348(12) 0.0307(10) 0.0159(9) 0.0031(8) 0.0076(8)
N16_5 0.0256(11) 0.0328(13) 0.0314(12) 0.0164(10) 0.0057(9) 0.0090(10)
C17_5 0.0325(14) 0.0298(15) 0.0325(13) 0.0161(11) 0.0063(11) 0.0098(11)
C18_5 0.0333(14) 0.0295(15) 0.0362(14) 0.0170(12) 0.0033(11) 0.0081(12)
N19_5 0.0298(12) 0.0277(13) 0.0330(12) 0.0144(10) 0.0025(10) 0.0082(10)
O20_5 0.0310(10) 0.0296(11) 0.0364(11) 0.0170(9) -0.0011(9) 0.0072(9)
O21_5 0.0278(10) 0.0438(13) 0.0299(10) 0.0170(9) 0.0084(8) 0.0178(9)
N22_5 0.0288(11) 0.0377(14) 0.0292(11) 0.0166(10) 0.0090(9) 0.0165(10)
C23_5 0.0316(14) 0.0415(17) 0.0338(13) 0.0202(12) 0.0125(11) 0.0164(12)
C24_5 0.0339(14) 0.0449(18) 0.0322(14) 0.0207(13) 0.0108(11) 0.0169(13)
N25_5 0.0286(11) 0.0363(14) 0.0325(12) 0.0179(10) 0.0067(9) 0.0138(10)
O26_5 0.0282(10) 0.0420(13) 0.0343(11) 0.0203(9) 0.0041(8) 0.0131(9)
C27_5 0.0269(12) 0.0309(15) 0.0353(13) 0.0179(11) 0.0061(10) 0.0104(11)
C28_5 0.0249(12) 0.0272(14) 0.0342(13) 0.0155(11) 0.0063(10) 0.0097(10)
N29_5 0.0251(11) 0.0277(12) 0.0331(12) 0.0157(10) 0.0082(9) 0.0112(9)
C30_5 0.0232(12) 0.0297(15) 0.0402(15) 0.0181(12) 0.0057(11) 0.0083(11)
C31_5 0.0277(14) 0.0319(16) 0.0503(17) 0.0255(14) 0.0050(12) 0.0035(12)
C32_5 0.0318(14) 0.0352(17) 0.0478(17) 0.0267(14) 0.0044(12) 0.0086(12)
C10A_5 0.051(2) 0.0362(19) 0.0471(19) 0.0054(15) 0.0033(16) 0.0242(16)
C11A_5 0.0464(19) 0.047(2) 0.053(2) 0.0135(17) 0.0081(16) 0.0316(17)
C17A_5 0.0400(16) 0.0375(18) 0.0370(15) 0.0215(14) 0.0084(13) 0.0139(14)
C18A_5 0.0393(17) 0.0366(19) 0.051(2) 0.0261(16) -0.0048(15) 0.0002(14)
C23A_5 0.0386(17) 0.081(3) 0.0440(18) 0.0367(19) 0.0215(15) 0.0312(19)
C24A_5 0.0417(18) 0.072(3) 0.0377(17) 0.0313(18) 0.0146(14) 0.0214(18)
C1_6 0.0340(14) 0.0327(15) 0.0407(14) 0.0236(12) 0.0170(11) 0.0147(12)
C2_6 0.0317(13) 0.0351(16) 0.0429(15) 0.0252(13) 0.0185(12) 0.0171(12)
N3_6 0.0269(11) 0.0274(12) 0.0331(11) 0.0165(10) 0.0113(9) 0.0123(9)
C4_6 0.0279(12) 0.0318(15) 0.0350(14) 0.0194(12) 0.0134(11) 0.0134(11)
C5_6 0.0334(14) 0.0455(18) 0.0413(15) 0.0260(14) 0.0169(12) 0.0237(13)
Fe6_6 0.0371(2) 0.0331(2) 0.0404(2) 0.0226(2) 0.01896(19) 0.01158(19)
C6_6 0.0365(14) 0.0350(16) 0.0389(15) 0.0228(13) 0.0145(12) 0.0180(12)
B7_6 0.0379(15) 0.0396(17) 0.0460(15) 0.0284(13) 0.0224(12) 0.0187(13)
B14_6 0.0510(18) 0.0369(17) 0.0456(16) 0.0209(13) 0.0255(14) 0.0088(14)
C27_6 0.0536(19) 0.0340(17) 0.0452(16) 0.0178(13) 0.0265(15) 0.0086(14)
C28_6 0.0398(15) 0.0285(15) 0.0317(13) 0.0161(11) 0.0171(12) 0.0111(12)
N29_6 0.0330(12) 0.0218(12) 0.0290(11) 0.0117(9) 0.0129(9) 0.0063(9)
C30_6 0.0423(16) 0.0298(16) 0.0312(14) 0.0069(12) 0.0154(12) 0.0034(13)
C31_6 0.060(2) 0.0345(19) 0.0420(18) 0.0004(15) 0.0213(17) -0.0085(16)
C32_6 0.065(2) 0.045(2) 0.051(2) 0.0091(17) 0.0289(18) -0.0035(19)
O8_6a 0.0389(17) 0.049(2) 0.0445(18) 0.0335(16) 0.0264(14) 0.0232(15)
N9_6a 0.041(2) 0.051(3) 0.046(2) 0.033(2) 0.0262(19) 0.024(2)
C10_6a 0.050(3) 0.053(3) 0.060(3) 0.037(2) 0.031(2) 0.029(2)
C11_6a 0.050(3) 0.048(3) 0.059(3) 0.031(2) 0.032(2) 0.024(2)
N12_6a 0.047(3) 0.042(3) 0.049(3) 0.027(2) 0.030(2) 0.018(2)
O13_6a 0.051(2) 0.040(2) 0.0445(19) 0.0217(16) 0.0302(17) 0.0133(16)
O15_6a 0.0431(19) 0.0401(18) 0.0482(19) 0.0287(14) 0.0293(16) 0.0184(15)
N16_6a 0.045(2) 0.036(2) 0.048(2) 0.0246(17) 0.028(2) 0.0125(18)
C17_6a 0.056(3) 0.041(3) 0.052(3) 0.015(2) 0.029(2) 0.006(2)
C18_6a 0.049(3) 0.038(2) 0.045(3) 0.019(2) 0.023(2) 0.010(2)
N19_6a 0.043(3) 0.039(2) 0.044(2) 0.0228(19) 0.026(2) 0.005(2)
O20_6a 0.046(2) 0.042(2) 0.0429(19) 0.0211(15) 0.0248(16) 0.0072(17)
O21_6a 0.0364(16) 0.0372(19) 0.0423(16) 0.0269(15) 0.0209(13) 0.0108(15)
N22_6a 0.040(2) 0.040(3) 0.044(2) 0.027(2) 0.0197(16) 0.012(2)
C23_6a 0.043(2) 0.054(3) 0.045(2) 0.029(2) 0.0176(19) 0.013(2)
C24_6a 0.047(2) 0.045(3) 0.040(2) 0.025(2) 0.0189(19) 0.015(2)
N25_6a 0.047(2) 0.034(3) 0.042(2) 0.024(2) 0.0238(17) 0.0129(19)
O26_6a 0.0532(19) 0.039(2) 0.0427(18) 0.0261(16) 0.0265(15) 0.0113(16)
C10A_6a 0.069(6) 0.068(5) 0.077(6) 0.051(5) 0.044(5) 0.044(5)
C11A_6a 0.058(5) 0.054(5) 0.067(5) 0.030(4) 0.034(4) 0.030(4)
C17A_6a 0.054(5) 0.048(4) 0.052(4) 0.013(3) 0.025(3) 0.007(3)
C18A_6a 0.063(6) 0.046(3) 0.058(6) 0.020(3) 0.032(4) 0.006(3)
C23A_6a 0.043(3) 0.073(6) 0.046(5) 0.023(5) 0.013(3) 0.018(3)
C24A_6a 0.057(4) 0.068(6) 0.044(3) 0.034(4) 0.019(3) 0.020(4)
O8_6b 0.051(3) 0.049(3) 0.056(3) 0.033(2) 0.031(2) 0.024(2)
N9_6b 0.049(4) 0.051(4) 0.055(4) 0.034(3) 0.031(3) 0.026(3)
C10_6b 0.050(4) 0.048(4) 0.058(4) 0.033(3) 0.030(3) 0.025(3)
C11_6b 0.050(4) 0.049(4) 0.056(4) 0.031(3) 0.030(3) 0.026(3)
N12_6b 0.050(4) 0.047(4) 0.055(4) 0.030(3) 0.032(3) 0.022(3)
O13_6b 0.052(3) 0.048(3) 0.055(3) 0.028(2) 0.032(2) 0.018(3)
O15_6b 0.049(3) 0.048(3) 0.048(3) 0.026(2) 0.027(2) 0.010(2)
N16_6b 0.052(4) 0.040(3) 0.048(3) 0.023(3) 0.030(3) 0.008(3)
C17_6b 0.057(4) 0.039(3) 0.050(3) 0.018(3) 0.028(3) 0.007(3)
C18_6b 0.052(4) 0.037(3) 0.050(3) 0.021(3) 0.027(3) 0.013(3)
N19_6b 0.049(4) 0.037(3) 0.048(3) 0.024(3) 0.028(3) 0.010(3)
O20_6b 0.056(4) 0.038(3) 0.049(3) 0.022(2) 0.031(3) 0.009(3)
O21_6b 0.040(3) 0.054(3) 0.049(3) 0.032(2) 0.020(2) 0.015(3)
N22_6b 0.040(3) 0.052(4) 0.046(3) 0.030(3) 0.018(2) 0.013(3)
C23_6b 0.042(3) 0.053(4) 0.046(3) 0.027(3) 0.016(3) 0.016(3)
C24_6b 0.047(3) 0.050(4) 0.044(3) 0.027(3) 0.018(3) 0.016(3)
N25_6b 0.046(3) 0.044(4) 0.045(3) 0.025(3) 0.021(2) 0.013(3)
O26_6b 0.052(3) 0.049(3) 0.049(3) 0.024(3) 0.025(2) 0.009(3)
C10A_6b 0.060(8) 0.046(6) 0.058(7) 0.031(6) 0.028(6) 0.027(5)
C11A_6b 0.054(7) 0.056(7) 0.064(8) 0.031(6) 0.035(6) 0.031(6)
C17A_6b 0.071(10) 0.040(5) 0.058(7) 0.013(5) 0.037(7) 0.001(6)
C18A_6b 0.067(9) 0.040(5) 0.057(8) 0.020(5) 0.033(7) 0.008(5)
C23A_6b 0.043(5) 0.077(9) 0.049(8) 0.029(7) 0.016(4) 0.017(5)
C24A_6b 0.068(7) 0.063(9) 0.046(5) 0.028(6) 0.011(5) 0.022(6)
O1_10 0.217(11) 0.393(18) 0.242(12) 0.211(13) 0.108(9) 0.164(12)
O2_10 0.0567(17) 0.0526(17) 0.0556(16) 0.0221(14) 0.0266(14) 0.0210(14)
C1_20 0.166(6) 0.130(6) 0.185(6) 0.073(5) 0.078(5) 0.023(5)
C2_20 0.159(6) 0.132(6) 0.190(6) 0.102(5) 0.080(5) 0.027(5)
C3_20 0.147(5) 0.120(5) 0.186(6) 0.111(4) 0.082(5) 0.043(4)
C4_20 0.142(5) 0.106(5) 0.160(6) 0.088(4) 0.093(4) 0.047(4)
C5_20 0.130(5) 0.108(5) 0.185(6) 0.064(4) 0.086(5) 0.033(4)
C6_20 0.136(5) 0.116(5) 0.178(6) 0.058(4) 0.103(5) 0.030(4)
C7_20 0.289(14) 0.236(13) 0.195(8) 0.010(9) 0.076(9) 0.019(11)
C1_21c 0.141(8) 0.110(7) 0.085(6) 0.015(5) 0.039(5) 0.084(6)
C2_21c 0.146(8) 0.107(7) 0.077(6) 0.019(5) 0.022(5) 0.085(6)
C3_21c 0.138(8) 0.104(7) 0.081(6) 0.020(5) 0.011(5) 0.077(6)
C4_21c 0.134(8) 0.114(7) 0.087(6) 0.029(5) 0.014(5) 0.066(6)
C5_21c 0.129(8) 0.123(7) 0.085(6) 0.023(5) 0.016(5) 0.068(6)
C6_21c 0.117(7) 0.106(7) 0.086(6) 0.012(4) 0.031(5) 0.075(6)
C7_21c 0.222(15) 0.164(11) 0.163(13) 0.074(10) 0.020(12) 0.060(10)
C1_22d 0.088(5) 0.078(5) 0.081(6) 0.035(4) 0.052(4) 0.062(4)
C2_22d 0.083(5) 0.090(6) 0.087(6) 0.045(5) 0.051(4) 0.055(4)
C3_22d 0.081(5) 0.095(6) 0.099(6) 0.053(5) 0.042(5) 0.052(5)
C4_22d 0.092(6) 0.093(6) 0.100(7) 0.055(5) 0.035(5) 0.046(5)
C5_22d 0.098(7) 0.088(6) 0.101(7) 0.050(5) 0.030(5) 0.046(5)
C6_22d 0.092(6) 0.083(6) 0.091(6) 0.043(5) 0.036(5) 0.057(5)
C7_22d 0.098(7) 0.095(7) 0.072(6) 0.025(5) 0.051(5) 0.045(5)
C1_28 0.159(5) 0.061(3) 0.080(3) 0.016(3) -0.027(3) 0.011(4)
C2_28 0.158(5) 0.079(4) 0.076(3) 0.016(3) -0.033(3) 0.015(4)
C3_28 0.163(5) 0.084(4) 0.084(4) 0.017(3) -0.025(3) 0.027(4)
C4_28 0.167(5) 0.067(4) 0.084(4) 0.013(3) -0.017(4) 0.032(4)
C5_28 0.169(5) 0.065(3) 0.078(3) 0.016(3) -0.025(3) 0.039(4)
C6_28 0.163(5) 0.069(4) 0.086(3) 0.015(3) -0.024(3) 0.026(4)
C7_28 0.185(7) 0.065(4) 0.099(5) 0.016(4) -0.005(5) -0.013(5)
C1_23 0.090(3) 0.109(3) 0.071(3) 0.051(3) 0.049(2) 0.054(3)
C2_23 0.086(3) 0.114(4) 0.071(3) 0.050(3) 0.045(2) 0.049(3)
C3_23 0.099(3) 0.104(4) 0.081(3) 0.051(3) 0.044(3) 0.042(3)
C4_23 0.085(3) 0.103(4) 0.088(3) 0.052(3) 0.047(3) 0.042(3)
C5_23 0.073(3) 0.104(4) 0.080(3) 0.052(3) 0.036(2) 0.043(3)
C6_23 0.087(3) 0.102(4) 0.077(3) 0.048(3) 0.045(2) 0.048(3)
C7_23 0.093(4) 0.127(5) 0.066(3) 0.048(3) 0.048(3) 0.072(4)
C1_24 0.075(3) 0.068(3) 0.073(2) 0.039(2) 0.025(2) 0.043(2)
C2_24 0.074(3) 0.082(3) 0.101(3) 0.055(3) 0.025(2) 0.043(2)
C3_24 0.083(3) 0.105(4) 0.114(3) 0.071(3) 0.050(3) 0.059(3)
C4_24 0.102(3) 0.114(4) 0.086(3) 0.061(3) 0.046(3) 0.071(3)
C5_24 0.085(3) 0.095(4) 0.073(3) 0.041(2) 0.026(2) 0.053(3)
C6_24 0.068(3) 0.074(3) 0.075(2) 0.038(2) 0.030(2) 0.040(2)
C7_24 0.120(5) 0.080(4) 0.071(3) 0.034(3) 0.029(3) 0.064(4)
C1_25e 0.045(3) 0.054(3) 0.049(3) 0.027(2) 0.012(2) 0.026(2)
C2_25e 0.055(3) 0.044(3) 0.054(3) 0.023(3) 0.013(3) 0.020(3)
C3_25e 0.061(4) 0.060(4) 0.070(4) 0.038(3) 0.023(3) 0.017(3)
C4_25e 0.069(4) 0.068(4) 0.052(3) 0.032(3) 0.024(3) 0.027(3)
C5_25e 0.052(3) 0.051(3) 0.051(3) 0.022(3) 0.009(2) 0.017(2)
C6_25e 0.036(2) 0.052(3) 0.048(3) 0.023(2) 0.008(2) 0.018(2)
C7_25e 0.053(3) 0.073(4) 0.054(3) 0.034(3) 0.024(3) 0.038(3)
C1_26a 0.096(5) 0.085(4) 0.128(5) 0.074(4) 0.071(4) 0.048(4)
C2_26a 0.099(5) 0.071(4) 0.125(5) 0.056(4) 0.079(4) 0.048(3)
C3_26a 0.094(5) 0.068(4) 0.121(5) 0.049(3) 0.072(4) 0.030(3)
C4_26a 0.074(4) 0.067(4) 0.101(4) 0.049(3) 0.052(4) 0.037(3)
C5_26a 0.078(4) 0.075(4) 0.101(5) 0.053(3) 0.036(4) 0.031(3)
C6_26a 0.089(5) 0.081(4) 0.125(5) 0.064(4) 0.053(4) 0.025(4)
C7_26a 0.140(9) 0.128(8) 0.152(8) 0.092(7) 0.105(7) 0.057(7)
C1_27b 0.095(7) 0.122(8) 0.026(4) -0.007(5) -0.021(5) 0.041(6)
C2_27b 0.094(7) 0.124(9) 0.065(6) -0.009(6) -0.020(5) 0.041(7)
C3_27b 0.104(8) 0.126(9) 0.081(7) -0.003(6) -0.018(6) 0.054(7)
C4_27b 0.113(8) 0.128(9) 0.087(7) 0.000(6) -0.013(6) 0.054(7)
C5_27b 0.118(8) 0.124(9) 0.056(6) 0.002(6) -0.010(6) 0.052(7)
C6_27b 0.101(7) 0.113(8) 0.019(4) -0.011(5) -0.014(5) 0.049(7)
N1_30 0.0496(18) 0.084(3) 0.0451(17) 0.0251(17) 0.0178(15) 0.0247(18)
O2_30 0.0502(15) 0.080(2) 0.0577(17) 0.0465(16) 0.0109(13) 0.0193(15)
O3_30 0.064(2) 0.220(6) 0.063(2) 0.017(3) 0.018(2) 0.065(3)
O4_30g 0.131(4) 0.148(5) 0.066(3) -0.007(3) 0.034(3) 0.028(4)
N1_31 0.0309(13) 0.0540(19) 0.071(2) 0.0417(16) 0.0210(13) 0.0200(13)
O2_31 0.0458(15) 0.067(2) 0.0712(19) 0.0303(16) 0.0251(14) 0.0255(14)
O3_31 0.0623(19) 0.081(2) 0.0650(18) 0.0466(18) 0.0283(15) 0.0303(17)
O4_31 0.0401(15) 0.068(2) 0.118(3) 0.059(2) 0.0351(17) 0.0231(14)
N1_32 0.0458(15) 0.0362(15) 0.0444(14) 0.0241(12) 0.0185(12) 0.0207(12)
O2_32 0.0618(17) 0.0464(16) 0.0646(17) 0.0295(13) 0.0334(14) 0.0357(14)
O3_32 0.0620(18) 0.0577(19) 0.0484(15) 0.0143(13) 0.0176(14) 0.0125(15)
O4_32 0.0457(15) 0.095(3) 0.0581(18) 0.0269(18) 0.0192(13) 0.0322(16)
N1_33 0.086(4) 0.176(6) 0.137(5) -0.021(5) 0.059(4) -0.019(4)
O2_33 0.155(5) 0.218(7) 0.189(6) 0.009(5) 0.029(5) 0.013(5)
O3_33 0.126(4) 0.195(6) 0.134(5) -0.023(4) 0.081(4) -0.026(4)
O4_33 0.102(4) 0.118(5) 0.219(7) -0.011(5) 0.047(4) 0.001(4)
N1_34 0.074(2) 0.052(2) 0.082(3) 0.0352(19) 0.043(2) 0.0314(19)
O2_34 0.150(4) 0.073(3) 0.101(3) 0.022(2) 0.064(3) 0.050(3)
O3_34 0.091(3) 0.056(2) 0.081(2) 0.0284(17) 0.037(2) 0.0390(19)
O4_34 0.093(3) 0.096(3) 0.121(3) 0.064(3) 0.047(3) 0.046(3)
N1_40 0.138(5) 0.132(5) 0.088(4) 0.059(4) 0.046(3) 0.103(4)
C2_40 0.154(6) 0.158(7) 0.102(5) 0.085(5) 0.034(4) 0.089(6)
C3_40 0.152(7) 0.254(13) 0.211(11) 0.149(10) 0.015(7) 0.055(8)
N1_41 0.117(4) 0.074(3) 0.073(3) 0.032(3) 0.026(3) 0.025(3)
C2_41 0.080(3) 0.066(3) 0.064(3) 0.036(3) 0.011(2) 0.010(3)
C3_41 0.092(4) 0.088(4) 0.135(6) 0.078(4) 0.059(4) 0.037(3)
N1_42 0.115(6) 0.175(7) 0.150(7) 0.087(6) -0.039(5) -0.015(5)
C2_42 0.100(6) 0.176(8) 0.130(7) 0.093(6) 0.007(5) 0.004(5)
C3_42 0.121(8) 0.176(8) 0.156(9) 0.073(7) 0.024(7) -0.012(6)
N1_43 0.117(4) 0.084(4) 0.082(3) 0.034(3) 0.052(3) 0.005(3)
C2_43 0.084(3) 0.066(3) 0.056(2) 0.034(2) 0.033(2) 0.024(2)
C3_43 0.063(3) 0.067(3) 0.060(3) 0.034(2) 0.018(2) 0.027(2)
C3_44 0.174(7) 0.123(6) 0.161(7) 0.091(6) 0.139(7) 0.075(6)
C2_44 0.142(6) 0.075(4) 0.192(8) 0.074(5) 0.125(7) 0.039(5)
N1_44 0.141(6) 0.101(5) 0.235(9) 0.083(6) 0.104(7) 0.029(5)
N1_47 0.144(6) 0.159(7) 0.130(6) 0.080(5) 0.070(5) 0.031(5)
C3_47 0.110(6) 0.115(6) 0.135(6) 0.065(5) 0.066(5) 0.023(5)
C2_47 0.112(5) 0.122(6) 0.114(5) 0.056(4) 0.076(4) 0.029(4)

loop_
_atom_type_symbol
_atom_type_description
_atom_type_scat_dispersion_real
_atom_type_scat_dispersion_imag
_atom_type_scat_source
C C 0.0033 0.0016 'International Tables Vol C Tables 4.2.6.8 and 6.1.1.4'
H H 0.0000 0.0000 'International Tables Vol C Tables 4.2.6.8 and 6.1.1.4'
Fe Fe 0.3463 0.8444 'International Tables Vol C Tables 4.2.6.8 and 6.1.1.4'
Pd Pd -0.9988 1.0072 'International Tables Vol C Tables 4.2.6.8 and 6.1.1.4'
B B 0.0013 0.0007 'International Tables Vol C Tables 4.2.6.8 and 6.1.1.4'
O O 0.0106 0.0060 'International Tables Vol C Tables 4.2.6.8 and 6.1.1.4'
N N 0.0061 0.0033 'International Tables Vol C Tables 4.2.6.8 and 6.1.1.4'

loop_
_geom_angle_atom_site_label_1
_geom_angle_atom_site_label_2
_geom_angle_atom_site_label_3
_geom_angle
_geom_angle_site_symmetry_1
_geom_angle_site_symmetry_3
N3_4 Pd1 N3_5 87.47(10) . .
N3_4 Pd1 N3_2 178.23(10) . 2_776
N3_5 Pd1 N3_2 90.76(10) . 2_776
N3_4 Pd1 N29_6 89.95(11) . 2_776
N3_5 Pd1 N29_6 177.12(10) . 2_776
N3_2 Pd1 N29_6 91.81(11) 2_776 2_776
N3_3 Pd2 N29_5 90.10(10) . .
N3_3 Pd2 N3_6 89.36(10) . .
N29_5 Pd2 N3_6 177.10(10) . .
N3_3 Pd2 N3_1 178.45(10) . 2_776
N29_5 Pd2 N3_1 90.08(10) . 2_776
N3_6 Pd2 N3_1 90.54(10) . 2_776
N29_3 Pd3 N29_1 179.20(10) . .
N29_3 Pd3 N29_2 90.97(10) . .
N29_1 Pd3 N29_2 89.61(10) . .
N29_3 Pd3 N29_4 89.29(10) . .
N29_1 Pd3 N29_4 90.12(10) . .
N29_2 Pd3 N29_4 179.38(9) . .
N19_1 Fe1_1 N16_1 77.73(11) . .
N19_1 Fe1_1 N22_1 116.52(12) . .
N16_1 Fe1_1 N22_1 87.35(12) . .
N19_1 Fe1_1 N12_1 88.06(11) . .
N16_1 Fe1_1 N12_1 117.68(11) . .
N22_1 Fe1_1 N12_1 149.04(12) . .
N19_1 Fe1_1 N9_1 152.68(12) . .
N16_1 Fe1_1 N9_1 87.86(12) . .
N22_1 Fe1_1 N9_1 85.41(12) . .
N12_1 Fe1_1 N9_1 78.16(11) . .
N19_1 Fe1_1 N25_1 87.06(12) . .
N16_1 Fe1_1 N25_1 151.47(12) . .
N22_1 Fe1_1 N25_1 77.96(12) . .
N12_1 Fe1_1 N25_1 85.32(12) . .
N9_1 Fe1_1 N25_1 114.78(12) . .
C2_1 C1_1 C6_1 116.7(3) . .
C2_1 C1_1 B7_1 120.1(3) . .
C6_1 C1_1 B7_1 123.1(3) . .
N3_1 C2_1 C1_1 123.3(3) . .
N3_1 C2_1 H2_1 118.3 . .
C1_1 C2_1 H2_1 118.3 . .
C2_1 N3_1 C4_1 118.9(3) . .
C2_1 N3_1 Pd2 119.5(2) . 2_776
C4_1 N3_1 Pd2 121.6(2) . 2_776
N3_1 C4_1 C5_1 122.2(3) . .
N3_1 C4_1 H4_1 118.9 . .
C5_1 C4_1 H4_1 118.9 . .
C4_1 C5_1 C6_1 118.3(3) . .
C4_1 C5_1 H5_1 120.9 . .
C6_1 C5_1 H5_1 120.9 . .
C5_1 C6_1 C1_1 120.4(3) . .
C5_1 C6_1 H6_1 119.8 . .
C1_1 C6_1 H6_1 119.8 . .
O21_1 B7_1 O15_1 111.4(3) . .
O21_1 B7_1 O8_1 110.2(3) . .
O15_1 B7_1 O8_1 110.3(3) . .
O21_1 B7_1 C1_1 109.8(3) . .
O15_1 B7_1 C1_1 106.8(3) . .
O8_1 B7_1 C1_1 108.2(3) . .
N9_1 O8_1 B7_1 112.0(2) . .
C10_1 N9_1 O8_1 117.1(3) . .
C10_1 N9_1 Fe1_1 119.4(2) . .
O8_1 N9_1 Fe1_1 122.6(2) . .
N9_1 C10_1 C11_1 111.4(3) . .
N9_1 C10_1 C10A_1 123.9(3) . .
C11_1 C10_1 C10A_1 124.7(3) . .
N12_1 C11_1 C10_1 111.2(3) . .
N12_1 C11_1 C11A_1 124.1(3) . .
C10_1 C11_1 C11A_1 124.7(3) . .
C11_1 N12_1 O13_1 116.3(3) . .
C11_1 N12_1 Fe1_1 119.4(2) . .
O13_1 N12_1 Fe1_1 123.15(18) . .
N12_1 O13_1 B14_1 110.9(2) . .
O26_1 B14_1 O20_1 110.3(3) . .
O26_1 B14_1 O13_1 110.1(3) . .
O20_1 B14_1 O13_1 110.9(2) . .
O26_1 B14_1 C27_1 110.7(2) . .
O20_1 B14_1 C27_1 105.5(3) . .
O13_1 B14_1 C27_1 109.4(2) . .
N16_1 O15_1 B7_1 111.5(2) . .
C17_1 N16_1 O15_1 116.5(3) . .
C17_1 N16_1 Fe1_1 119.7(2) . .
O15_1 N16_1 Fe1_1 122.60(19) . .
N16_1 C17_1 C18_1 111.2(3) . .
N16_1 C17_1 C17A_1 122.4(3) . .
C18_1 C17_1 C17A_1 126.5(3) . .
N19_1 C18_1 C17_1 110.9(3) . .
N19_1 C18_1 C18A_1 123.2(3) . .
C17_1 C18_1 C18A_1 125.8(3) . .
C18_1 N19_1 O20_1 116.2(3) . .
C18_1 N19_1 Fe1_1 120.0(2) . .
O20_1 N19_1 Fe1_1 122.65(19) . .
N19_1 O20_1 B14_1 112.3(2) . .
N22_1 O21_1 B7_1 111.2(2) . .
C23_1 N22_1 O21_1 116.5(3) . .
C23_1 N22_1 Fe1_1 119.6(2) . .
O21_1 N22_1 Fe1_1 122.52(19) . .
N22_1 C23_1 C24_1 111.3(3) . .
N22_1 C23_1 C23A_1 124.3(3) . .
C24_1 C23_1 C23A_1 124.4(3) . .
N25_1 C24_1 C23_1 111.2(3) . .
N25_1 C24_1 C24A_1 124.5(3) . .
C23_1 C24_1 C24A_1 124.3(3) . .
C24_1 N25_1 O26_1 117.4(3) . .
C24_1 N25_1 Fe1_1 119.4(2) . .
O26_1 N25_1 Fe1_1 122.4(2) . .
N25_1 O26_1 B14_1 112.3(2) . .
C28_1 C27_1 C32_1 116.7(3) . .
C28_1 C27_1 B14_1 118.3(3) . .
C32_1 C27_1 B14_1 124.9(3) . .
N29_1 C28_1 C27_1 123.5(3) . .
N29_1 C28_1 H28_1 118.2 . .
C27_1 C28_1 H28_1 118.2 . .
C28_1 N29_1 C30_1 119.0(2) . .
C28_1 N29_1 Pd3 120.25(19) . .
C30_1 N29_1 Pd3 120.7(2) . .
N29_1 C30_1 C31_1 121.6(3) . .
N29_1 C30_1 H30_1 119.2 . .
C31_1 C30_1 H30_1 119.2 . .
C32_1 C31_1 C30_1 119.0(3) . .
C32_1 C31_1 H31_1 120.5 . .
C30_1 C31_1 H31_1 120.5 . .
C31_1 C32_1 C27_1 120.1(3) . .
C31_1 C32_1 H32_1 119.9 . .
C27_1 C32_1 H32_1 119.9 . .
C10_1 C10A_1 H10A_1 109.5 . .
C10_1 C10A_1 H10B_1 109.5 . .
H10A_1 C10A_1 H10B_1 109.5 . .
C10_1 C10A_1 H10C_1 109.5 . .
H10A_1 C10A_1 H10C_1 109.5 . .
H10B_1 C10A_1 H10C_1 109.5 . .
C11_1 C11A_1 H11A_1 109.5 . .
C11_1 C11A_1 H11B_1 109.5 . .
H11A_1 C11A_1 H11B_1 109.5 . .
C11_1 C11A_1 H11C_1 109.5 . .
H11A_1 C11A_1 H11C_1 109.5 . .
H11B_1 C11A_1 H11C_1 109.5 . .
C17_1 C17A_1 H17A_1 109.5 . .
C17_1 C17A_1 H17B_1 109.5 . .
H17A_1 C17A_1 H17B_1 109.5 . .
C17_1 C17A_1 H17C_1 109.5 . .
H17A_1 C17A_1 H17C_1 109.5 . .
H17B_1 C17A_1 H17C_1 109.5 . .
C18_1 C18A_1 H18A_1 109.5 . .
C18_1 C18A_1 H18B_1 109.5 . .
H18A_1 C18A_1 H18B_1 109.5 . .
C18_1 C18A_1 H18C_1 109.5 . .
H18A_1 C18A_1 H18C_1 109.5 . .
H18B_1 C18A_1 H18C_1 109.5 . .
C23_1 C23A_1 H23A_1 109.5 . .
C23_1 C23A_1 H23B_1 109.5 . .
H23A_1 C23A_1 H23B_1 109.5 . .
C23_1 C23A_1 H23C_1 109.5 . .
H23A_1 C23A_1 H23C_1 109.5 . .
H23B_1 C23A_1 H23C_1 109.5 . .
C24_1 C24A_1 H24A_1 109.5 . .
C24_1 C24A_1 H24B_1 109.5 . .
H24A_1 C24A_1 H24B_1 109.5 . .
C24_1 C24A_1 H24C_1 109.5 . .
H24A_1 C24A_1 H24C_1 109.5 . .
H24B_1 C24A_1 H24C_1 109.5 . .
C2_2 C1_2 C6_2 116.1(3) . .
C2_2 C1_2 B7_2 123.6(3) . .
C6_2 C1_2 B7_2 120.1(3) . .
N16_2 C17_2 C18_2 111.4(3) . .
N16_2 C17_2 C17A_2 125.0(3) . .
C18_2 C17_2 C17A_2 123.5(3) . .
N25_2 Fe2_2 N22_2 78.48(12) . .
N25_2 Fe2_2 N12_2 86.30(13) . .
N22_2 Fe2_2 N12_2 116.15(12) . .
N25_2 Fe2_2 N16_2 117.92(14) . .
N22_2 Fe2_2 N16_2 87.41(13) . .
N12_2 Fe2_2 N16_2 150.09(14) . .
N25_2 Fe2_2 N9_2 150.44(12) . .
N22_2 Fe2_2 N9_2 86.27(13) . .
N12_2 Fe2_2 N9_2 77.86(12) . .
N16_2 Fe2_2 N9_2 86.12(12) . .
N25_2 Fe2_2 N19_2 87.58(13) . .
N22_2 Fe2_2 N19_2 152.22(14) . .
N12_2 Fe2_2 N19_2 86.39(12) . .
N16_2 Fe2_2 N19_2 77.99(12) . .
N9_2 Fe2_2 N19_2 115.73(14) . .
N3_2 C2_2 C1_2 123.4(3) . .
N3_2 C2_2 H2_2 118.3 . .
C1_2 C2_2 H2_2 118.3 . .
C4_2 N3_2 C2_2 119.3(2) . .
C4_2 N3_2 Pd1 120.0(2) . 2_776
C2_2 N3_2 Pd1 120.71(18) . 2_776
N3_2 C4_2 C5_2 121.5(3) . .
N3_2 C4_2 H4_2 119.3 . .
C5_2 C4_2 H4_2 119.3 . .
C6_2 C5_2 C4_2 118.6(3) . .
C6_2 C5_2 H5_2 120.7 . .
C4_2 C5_2 H5_2 120.7 . .
C5_2 C6_2 C1_2 121.0(3) . .
C5_2 C6_2 H6_2 119.5 . .
C1_2 C6_2 H6_2 119.5 . .
O21_2 B7_2 O15_2 112.2(3) . .
O21_2 B7_2 O8_2 111.2(3) . .
O15_2 B7_2 O8_2 109.6(3) . .
O21_2 B7_2 C1_2 107.7(3) . .
O15_2 B7_2 C1_2 110.6(2) . .
O8_2 B7_2 C1_2 105.3(3) . .
N9_2 O8_2 B7_2 110.8(2) . .
C10_2 N9_2 O8_2 116.5(3) . .
C10_2 N9_2 Fe2_2 119.6(2) . .
O8_2 N9_2 Fe2_2 122.5(2) . .
N9_2 C10_2 C11_2 111.0(3) . .
N9_2 C10_2 C10A_2 124.9(3) . .
C11_2 C10_2 C10A_2 124.1(3) . .
N12_2 C11_2 C10_2 111.2(3) . .
N12_2 C11_2 C11A_2 125.1(3) . .
C10_2 C11_2 C11A_2 123.6(3) . .
C11_2 N12_2 O13_2 116.6(3) . .
C11_2 N12_2 Fe2_2 119.5(2) . .
O13_2 N12_2 Fe2_2 123.08(19) . .
N12_2 O13_2 B14_2 111.1(2) . .
O26_2 B14_2 O13_2 110.5(3) . .
O26_2 B14_2 O20_2 111.9(3) . .
O13_2 B14_2 O20_2 110.3(3) . .
O26_2 B14_2 C27_2 106.8(3) . .
O13_2 B14_2 C27_2 107.6(2) . .
O20_2 B14_2 C27_2 109.5(2) . .
N16_2 O15_2 B7_2 110.5(2) . .
C17_2 N16_2 O15_2 116.8(3) . .
C17_2 N16_2 Fe2_2 119.5(2) . .
O15_2 N16_2 Fe2_2 123.0(2) . .
N19_2 C18_2 C17_2 110.9(3) . .
N19_2 C18_2 C18A_2 125.2(4) . .
C17_2 C18_2 C18A_2 124.0(3) . .
C18_2 N19_2 O20_2 116.7(3) . .
C18_2 N19_2 Fe2_2 120.0(3) . .
O20_2 N19_2 Fe2_2 122.3(2) . .
N19_2 O20_2 B14_2 111.7(2) . .
N22_2 O21_2 B7_2 111.5(2) . .
C23_2 N22_2 O21_2 116.7(3) . .
C23_2 N22_2 Fe2_2 119.7(2) . .
O21_2 N22_2 Fe2_2 122.6(2) . .
N22_2 C23_2 C24_2 110.2(3) . .
N22_2 C23_2 C23A_2 125.6(3) . .
C24_2 C23_2 C23A_2 124.1(3) . .
N25_2 C24_2 C23_2 111.9(3) . .
N25_2 C24_2 C24A_2 124.2(3) . .
C23_2 C24_2 C24A_2 123.9(3) . .
C24_2 N25_2 O26_2 116.6(3) . .
C24_2 N25_2 Fe2_2 118.9(2) . .
O26_2 N25_2 Fe2_2 123.0(2) . .
N25_2 O26_2 B14_2 111.5(2) . .
C28_2 C27_2 C32_2 116.2(2) . .
C28_2 C27_2 B14_2 122.8(3) . .
C32_2 C27_2 B14_2 121.0(2) . .
N29_2 C28_2 C27_2 123.4(3) . .
N29_2 C28_2 H28_2 118.3 . .
C27_2 C28_2 H28_2 118.3 . .
C30_2 N29_2 C28_2 119.1(2) . .
C30_2 N29_2 Pd3 120.25(19) . .
C28_2 N29_2 Pd3 120.54(19) . .
N29_2 C30_2 C31_2 121.8(3) . .
N29_2 C30_2 H30_2 119.1 . .
C31_2 C30_2 H30_2 119.1 . .
C32_2 C31_2 C30_2 118.4(3) . .
C32_2 C31_2 H31_2 120.8 . .
C30_2 C31_2 H31_2 120.8 . .
C31_2 C32_2 C27_2 121.1(3) . .
C31_2 C32_2 H32_2 119.5 . .
C27_2 C32_2 H32_2 119.5 . .
C10_2 C10A_2 H10A_2 109.5 . .
C10_2 C10A_2 H10B_2 109.5 . .
H10A_2 C10A_2 H10B_2 109.5 . .
C10_2 C10A_2 H10C_2 109.5 . .
H10A_2 C10A_2 H10C_2 109.5 . .
H10B_2 C10A_2 H10C_2 109.5 . .
C11_2 C11A_2 H11A_2 109.5 . .
C11_2 C11A_2 H11B_2 109.5 . .
H11A_2 C11A_2 H11B_2 109.5 . .
C11_2 C11A_2 H11C_2 109.5 . .
H11A_2 C11A_2 H11C_2 109.5 . .
H11B_2 C11A_2 H11C_2 109.5 . .
C17_2 C17A_2 H17A_2 109.5 . .
C17_2 C17A_2 H17B_2 109.5 . .
H17A_2 C17A_2 H17B_2 109.5 . .
C17_2 C17A_2 H17C_2 109.5 . .
H17A_2 C17A_2 H17C_2 109.5 . .
H17B_2 C17A_2 H17C_2 109.5 . .
C18_2 C18A_2 H18A_2 109.5 . .
C18_2 C18A_2 H18B_2 109.5 . .
H18A_2 C18A_2 H18B_2 109.5 . .
C18_2 C18A_2 H18C_2 109.5 . .
H18A_2 C18A_2 H18C_2 109.5 . .
H18B_2 C18A_2 H18C_2 109.5 . .
C23_2 C23A_2 H23A_2 109.5 . .
C23_2 C23A_2 H23B_2 109.5 . .
H23A_2 C23A_2 H23B_2 109.5 . .
C23_2 C23A_2 H23C_2 109.5 . .
H23A_2 C23A_2 H23C_2 109.5 . .
H23B_2 C23A_2 H23C_2 109.5 . .
C24_2 C24A_2 H24A_2 109.5 . .
C24_2 C24A_2 H24B_2 109.5 . .
H24A_2 C24A_2 H24B_2 109.5 . .
C24_2 C24A_2 H24C_2 109.5 . .
H24A_2 C24A_2 H24C_2 109.5 . .
H24B_2 C24A_2 H24C_2 109.5 . .
C2_3 C1_3 C6_3 116.5(3) . .
C2_3 C1_3 B7_3 121.7(3) . .
C6_3 C1_3 B7_3 121.8(3) . .
N3_3 C2_3 C1_3 122.8(3) . .
N3_3 C2_3 H2_3 118.6 . .
C1_3 C2_3 H2_3 118.6 . .
N12_3 Fe3_3 N16_3 116.77(14) . .
N12_3 Fe3_3 N9_3 78.18(13) . .
N16_3 Fe3_3 N9_3 86.31(13) . .
N12_3 Fe3_3 N25_3 87.78(14) . .
N16_3 Fe3_3 N25_3 149.13(13) . .
N9_3 Fe3_3 N25_3 118.59(14) . .
N12_3 Fe3_3 N19_3 86.78(14) . .
N16_3 Fe3_3 N19_3 77.85(13) . .
N9_3 Fe3_3 N19_3 150.39(14) . .
N25_3 Fe3_3 N19_3 85.72(14) . .
N12_3 Fe3_3 N22_3 151.37(14) . .
N16_3 Fe3_3 N22_3 86.45(13) . .
N9_3 Fe3_3 N22_3 87.48(13) . .
N25_3 Fe3_3 N22_3 77.43(13) . .
N19_3 Fe3_3 N22_3 115.91(14) . .
C4_3 N3_3 C2_3 119.6(3) . .
C4_3 N3_3 Pd2 120.4(2) . .
C2_3 N3_3 Pd2 120.00(19) . .
N3_3 C4_3 C5_3 121.2(3) . .
N3_3 C4_3 H4_3 119.4 . .
C5_3 C4_3 H4_3 119.4 . .
C4_3 C5_3 C6_3 119.1(3) . .
C4_3 C5_3 H5_3 120.5 . .
C6_3 C5_3 H5_3 120.5 . .
C5_3 C6_3 C1_3 120.8(3) . .
C5_3 C6_3 H6_3 119.6 . .
C1_3 C6_3 H6_3 119.6 . .
O15_3 B7_3 O8_3 112.4(3) . .
O15_3 B7_3 O21_3 110.0(3) . .
O8_3 B7_3 O21_3 110.4(3) . .
O15_3 B7_3 C1_3 108.9(3) . .
O8_3 B7_3 C1_3 107.7(3) . .
O21_3 B7_3 C1_3 107.2(3) . .
N9_3 O8_3 B7_3 111.3(2) . .
C10_3 N9_3 O8_3 117.2(3) . .
C10_3 N9_3 Fe3_3 119.3(2) . .
O8_3 N9_3 Fe3_3 122.7(2) . .
N9_3 C10_3 C11_3 111.2(3) . .
N9_3 C10_3 C10A_3 123.7(3) . .
C11_3 C10_3 C10A_3 125.1(3) . .
N12_3 C11_3 C10_3 111.3(3) . .
N12_3 C11_3 C11A_3 125.0(4) . .
C10_3 C11_3 C11A_3 123.7(3) . .
C11_3 N12_3 O13_3 116.9(3) . .
C11_3 N12_3 Fe3_3 119.7(2) . .
O13_3 N12_3 Fe3_3 122.6(2) . .
N12_3 O13_3 B14_3 111.7(3) . .
O13_3 B14_3 O20_3 111.4(3) . .
O13_3 B14_3 O26_3 111.1(3) . .
O20_3 B14_3 O26_3 109.9(3) . .
O13_3 B14_3 C27_3 108.5(3) . .
O20_3 B14_3 C27_3 108.8(3) . .
O26_3 B14_3 C27_3 106.9(3) . .
N16_3 O15_3 B7_3 112.0(2) . .
C17_3 N16_3 O15_3 116.5(3) . .
C17_3 N16_3 Fe3_3 120.2(2) . .
O15_3 N16_3 Fe3_3 122.7(2) . .
N16_3 C17_3 C18_3 111.1(3) . .
N16_3 C17_3 C17A_3 124.3(3) . .
C18_3 C17_3 C17A_3 124.5(3) . .
N19_3 C18_3 C17_3 110.8(3) . .
N19_3 C18_3 C18A_3 123.8(3) . .
C17_3 C18_3 C18A_3 125.3(3) . .
C18_3 N19_3 O20_3 116.4(3) . .
C18_3 N19_3 Fe3_3 119.5(2) . .
O20_3 N19_3 Fe3_3 122.6(2) . .
N19_3 O20_3 B14_3 111.1(2) . .
N22_3 O21_3 B7_3 111.7(2) . .
C23_3 N22_3 O21_3 117.0(3) . .
C23_3 N22_3 Fe3_3 119.8(2) . .
O21_3 N22_3 Fe3_3 122.5(2) . .
N22_3 C23_3 C24_3 111.7(3) . .
N22_3 C23_3 C23A_3 125.0(3) . .
C24_3 C23_3 C23A_3 123.3(3) . .
N25_3 C24_3 C23_3 110.5(3) . .
N25_3 C24_3 C24A_3 124.7(4) . .
C23_3 C24_3 C24A_3 124.7(4) . .
C24_3 N25_3 O26_3 116.3(3) . .
C24_3 N25_3 Fe3_3 120.0(3) . .
O26_3 N25_3 Fe3_3 122.6(2) . .
N25_3 O26_3 B14_3 111.1(3) . .
C28_3 C27_3 C32_3 116.8(3) . .
C28_3 C27_3 B14_3 120.9(3) . .
C32_3 C27_3 B14_3 122.1(3) . .
N29_3 C28_3 C27_3 123.1(3) . .
N29_3 C28_3 H28_3 118.5 . .
C27_3 C28_3 H28_3 118.5 . .
C30_3 N29_3 C28_3 119.3(3) . .
C30_3 N29_3 Pd3 121.4(2) . .
C28_3 N29_3 Pd3 118.7(2) . .
N29_3 C30_3 C31_3 121.5(3) . .
N29_3 C30_3 H30_3 119.2 . .
C31_3 C30_3 H30_3 119.2 . .
C30_3 C31_3 C32_3 118.8(3) . .
C30_3 C31_3 H31_3 120.6 . .
C32_3 C31_3 H31_3 120.6 . .
C31_3 C32_3 C27_3 120.4(3) . .
C31_3 C32_3 H32_3 119.8 . .
C27_3 C32_3 H32_3 119.8 . .
C10_3 C10A_3 H10A_3 109.5 . .
C10_3 C10A_3 H10B_3 109.5 . .
H10A_3 C10A_3 H10B_3 109.5 . .
C10_3 C10A_3 H10C_3 109.5 . .
H10A_3 C10A_3 H10C_3 109.5 . .
H10B_3 C10A_3 H10C_3 109.5 . .
C11_3 C11A_3 H11A_3 109.5 . .
C11_3 C11A_3 H11B_3 109.5 . .
H11A_3 C11A_3 H11B_3 109.5 . .
C11_3 C11A_3 H11C_3 109.5 . .
H11A_3 C11A_3 H11C_3 109.5 . .
H11B_3 C11A_3 H11C_3 109.5 . .
C17_3 C17A_3 H17A_3 109.5 . .
C17_3 C17A_3 H17B_3 109.5 . .
H17A_3 C17A_3 H17B_3 109.5 . .
C17_3 C17A_3 H17C_3 109.5 . .
H17A_3 C17A_3 H17C_3 109.5 . .
H17B_3 C17A_3 H17C_3 109.5 . .
C18_3 C18A_3 H18A_3 109.5 . .
C18_3 C18A_3 H18B_3 109.5 . .
H18A_3 C18A_3 H18B_3 109.5 . .
C18_3 C18A_3 H18C_3 109.5 . .
H18A_3 C18A_3 H18C_3 109.5 . .
H18B_3 C18A_3 H18C_3 109.5 . .
C23_3 C23A_3 H23A_3 109.5 . .
C23_3 C23A_3 H23B_3 109.5 . .
H23A_3 C23A_3 H23B_3 109.5 . .
C23_3 C23A_3 H23C_3 109.5 . .
H23A_3 C23A_3 H23C_3 109.5 . .
H23B_3 C23A_3 H23C_3 109.5 . .
C24_3 C24A_3 H24A_3 109.5 . .
C24_3 C24A_3 H24B_3 109.5 . .
H24A_3 C24A_3 H24B_3 109.5 . .
C24_3 C24A_3 H24C_3 109.5 . .
H24A_3 C24A_3 H24C_3 109.5 . .
H24B_3 C24A_3 H24C_3 109.5 . .
C2_4 C1_4 C6_4 116.4(3) . .
C2_4 C1_4 B7_4 120.5(2) . .
C6_4 C1_4 B7_4 123.0(2) . .
N3_4 C2_4 C1_4 123.0(3) . .
N3_4 C2_4 H2_4 118.5 . .
C1_4 C2_4 H2_4 118.5 . .
C4_4 N3_4 C2_4 119.8(2) . .
C4_4 N3_4 Pd1 120.5(2) . .
C2_4 N3_4 Pd1 119.58(18) . .
N22_4 Fe4_4 N16_4 88.02(12) . .
N22_4 Fe4_4 N19_4 152.68(11) . .
N16_4 Fe4_4 N19_4 78.13(12) . .
N22_4 Fe4_4 N25_4 77.71(11) . .
N16_4 Fe4_4 N25_4 118.63(12) . .
N19_4 Fe4_4 N25_4 88.35(11) . .
N22_4 Fe4_4 N12_4 116.82(12) . .
N16_4 Fe4_4 N12_4 148.69(11) . .
N19_4 Fe4_4 N12_4 85.24(12) . .
N25_4 Fe4_4 N12_4 86.81(11) . .
N22_4 Fe4_4 N9_4 86.76(11) . .
N16_4 Fe4_4 N9_4 85.46(11) . .
N19_4 Fe4_4 N9_4 115.04(11) . .
N25_4 Fe4_4 N9_4 150.33(11) . .
N12_4 Fe4_4 N9_4 77.79(11) . .
N3_4 C4_4 C5_4 121.3(3) . .
N3_4 C4_4 H4_4 119.4 . .
C5_4 C4_4 H4_4 119.4 . .
C4_4 C5_4 C6_4 118.8(3) . .
C4_4 C5_4 H5_4 120.6 . .
C6_4 C5_4 H5_4 120.6 . .
C5_4 C6_4 C1_4 120.8(3) . .
C5_4 C6_4 H6_4 119.6 . .
C1_4 C6_4 H6_4 119.6 . .
O15_4 B7_4 O21_4 111.9(2) . .
O15_4 B7_4 O8_4 109.8(2) . .
O21_4 B7_4 O8_4 110.8(3) . .
O15_4 B7_4 C1_4 109.6(2) . .
O21_4 B7_4 C1_4 106.5(2) . .
O8_4 B7_4 C1_4 108.0(2) . .
N9_4 O8_4 B7_4 110.9(2) . .
C10_4 N9_4 O8_4 116.6(2) . .
C10_4 N9_4 Fe4_4 119.9(2) . .
O8_4 N9_4 Fe4_4 122.77(18) . .
N9_4 C10_4 C11_4 111.1(2) . .
N9_4 C10_4 C10A_4 125.0(3) . .
C11_4 C10_4 C10A_4 123.9(3) . .
N12_4 C11_4 C10_4 111.4(2) . .
N12_4 C11_4 C11A_4 122.9(3) . .
C10_4 C11_4 C11A_4 125.7(2) . .
C11_4 N12_4 O13_4 116.6(2) . .
C11_4 N12_4 Fe4_4 119.4(2) . .
O13_4 N12_4 Fe4_4 122.92(18) . .
N12_4 O13_4 B14_4 111.0(2) . .
O20_4 B14_4 O26_4 111.3(3) . .
O20_4 B14_4 O13_4 110.1(2) . .
O26_4 B14_4 O13_4 110.9(2) . .
O20_4 B14_4 C27_4 109.5(2) . .
O26_4 B14_4 C27_4 105.0(2) . .
O13_4 B14_4 C27_4 109.9(2) . .
N16_4 O15_4 B7_4 111.2(2) . .
C17_4 N16_4 O15_4 116.7(3) . .
C17_4 N16_4 Fe4_4 119.1(2) . .
O15_4 N16_4 Fe4_4 122.53(19) . .
N16_4 C17_4 C18_4 111.1(3) . .
N16_4 C17_4 C17A_4 125.0(3) . .
C18_4 C17_4 C17A_4 123.9(3) . .
N19_4 C18_4 C17_4 111.1(3) . .
N19_4 C18_4 C18A_4 123.9(3) . .
C17_4 C18_4 C18A_4 125.0(3) . .
C18_4 N19_4 O20_4 116.8(3) . .
C18_4 N19_4 Fe4_4 119.6(2) . .
O20_4 N19_4 Fe4_4 122.90(19) . .
N19_4 O20_4 B14_4 111.4(2) . .
N22_4 O21_4 B7_4 111.8(2) . .
C23_4 N22_4 O21_4 116.3(2) . .
C23_4 N22_4 Fe4_4 120.1(2) . .
O21_4 N22_4 Fe4_4 122.93(18) . .
N22_4 C23_4 C24_4 111.1(3) . .
N22_4 C23_4 C23A_4 123.6(3) . .
C24_4 C23_4 C23A_4 125.3(3) . .
N25_4 C24_4 C23_4 110.8(2) . .
N25_4 C24_4 C24A_4 125.4(3) . .
C23_4 C24_4 C24A_4 123.8(3) . .
C24_4 N25_4 O26_4 117.0(2) . .
C24_4 N25_4 Fe4_4 119.9(2) . .
O26_4 N25_4 Fe4_4 122.02(18) . .
N25_4 O26_4 B14_4 111.8(2) . .
C28_4 C27_4 C32_4 116.7(2) . .
C28_4 C27_4 B14_4 118.4(2) . .
C32_4 C27_4 B14_4 124.6(2) . .
N29_4 C28_4 C27_4 123.5(3) . .
N29_4 C28_4 H28_4 118.2 . .
C27_4 C28_4 H28_4 118.2 . .
C30_4 N29_4 C28_4 118.6(2) . .
C30_4 N29_4 Pd3 120.64(18) . .
C28_4 N29_4 Pd3 120.70(19) . .
N29_4 C30_4 C31_4 122.0(3) . .
N29_4 C30_4 H30_4 119.0 . .
C31_4 C30_4 H30_4 119.0 . .
C30_4 C31_4 C32_4 118.8(3) . .
C30_4 C31_4 H31_4 120.6 . .
C32_4 C31_4 H31_4 120.6 . .
C31_4 C32_4 C27_4 120.2(3) . .
C31_4 C32_4 H32_4 119.9 . .
C27_4 C32_4 H32_4 119.9 . .
C10_4 C10A_4 H10A_4 109.5 . .
C10_4 C10A_4 H10B_4 109.5 . .
H10A_4 C10A_4 H10B_4 109.5 . .
C10_4 C10A_4 H10C_4 109.5 . .
H10A_4 C10A_4 H10C_4 109.5 . .
H10B_4 C10A_4 H10C_4 109.5 . .
C11_4 C11A_4 H11A_4 109.5 . .
C11_4 C11A_4 H11B_4 109.5 . .
H11A_4 C11A_4 H11B_4 109.5 . .
C11_4 C11A_4 H11C_4 109.5 . .
H11A_4 C11A_4 H11C_4 109.5 . .
H11B_4 C11A_4 H11C_4 109.5 . .
C17_4 C17A_4 H17A_4 109.5 . .
C17_4 C17A_4 H17B_4 109.5 . .
H17A_4 C17A_4 H17B_4 109.5 . .
C17_4 C17A_4 H17C_4 109.5 . .
H17A_4 C17A_4 H17C_4 109.5 . .
H17B_4 C17A_4 H17C_4 109.5 . .
C18_4 C18A_4 H18A_4 109.5 . .
C18_4 C18A_4 H18B_4 109.5 . .
H18A_4 C18A_4 H18B_4 109.5 . .
C18_4 C18A_4 H18C_4 109.5 . .
H18A_4 C18A_4 H18C_4 109.5 . .
H18B_4 C18A_4 H18C_4 109.5 . .
C23_4 C23A_4 H23A_4 109.5 . .
C23_4 C23A_4 H23B_4 109.5 . .
H23A_4 C23A_4 H23B_4 109.5 . .
C23_4 C23A_4 H23C_4 109.5 . .
H23A_4 C23A_4 H23C_4 109.5 . .
H23B_4 C23A_4 H23C_4 109.5 . .
C24_4 C24A_4 H24A_4 109.5 . .
C24_4 C24A_4 H24B_4 109.5 . .
H24A_4 C24A_4 H24B_4 109.5 . .
C24_4 C24A_4 H24C_4 109.5 . .
H24A_4 C24A_4 H24C_4 109.5 . .
H24B_4 C24A_4 H24C_4 109.5 . .
C2_5 C1_5 C6_5 116.2(2) . .
C2_5 C1_5 B7_5 121.3(2) . .
C6_5 C1_5 B7_5 122.4(2) . .
N3_5 C2_5 C1_5 123.3(2) . .
N3_5 C2_5 H2_5 118.3 . .
C1_5 C2_5 H2_5 118.3 . .
C2_5 N3_5 C4_5 119.2(2) . .
C2_5 N3_5 Pd1 120.95(18) . .
C4_5 N3_5 Pd1 119.51(19) . .
N3_5 C4_5 C5_5 121.4(3) . .
N3_5 C4_5 H4_5 119.3 . .
C5_5 C4_5 H4_5 119.3 . .
N22_5 Fe5_5 N16_5 87.14(11) . .
N22_5 Fe5_5 N19_5 117.70(13) . .
N16_5 Fe5_5 N19_5 77.92(12) . .
N22_5 Fe5_5 N12_5 149.34(12) . .
N16_5 Fe5_5 N12_5 117.39(12) . .
N19_5 Fe5_5 N12_5 86.98(12) . .
N22_5 Fe5_5 N25_5 78.39(11) . .
N16_5 Fe5_5 N25_5 151.15(12) . .
N19_5 Fe5_5 N25_5 86.84(13) . .
N12_5 Fe5_5 N25_5 85.65(12) . .
N22_5 Fe5_5 N9_5 85.82(12) . .
N16_5 Fe5_5 N9_5 86.90(12) . .
N19_5 Fe5_5 N9_5 150.82(13) . .
N12_5 Fe5_5 N9_5 78.02(12) . .
N25_5 Fe5_5 N9_5 116.36(13) . .
C4_5 C5_5 C6_5 119.2(3) . .
C4_5 C5_5 H5_5 120.4 . .
C6_5 C5_5 H5_5 120.4 . .
C5_5 C6_5 C1_5 120.6(3) . .
C5_5 C6_5 H6_5 119.7 . .
C1_5 C6_5 H6_5 119.7 . .
O15_5 B7_5 O21_5 111.6(2) . .
O15_5 B7_5 O8_5 111.1(2) . .
O21_5 B7_5 O8_5 110.0(2) . .
O15_5 B7_5 C1_5 106.2(2) . .
O21_5 B7_5 C1_5 108.8(2) . .
O8_5 B7_5 C1_5 109.0(2) . .
N9_5 O8_5 B7_5 111.1(2) . .
C10_5 N9_5 O8_5 117.1(3) . .
C10_5 N9_5 Fe5_5 119.3(2) . .
O8_5 N9_5 Fe5_5 122.90(19) . .
N9_5 C10_5 C11_5 111.5(3) . .
N9_5 C10_5 C10A_5 125.2(3) . .
C11_5 C10_5 C10A_5 123.3(3) . .
N12_5 C11_5 C10_5 111.3(3) . .
N12_5 C11_5 C11A_5 125.6(3) . .
C10_5 C11_5 C11A_5 123.1(3) . .
C11_5 N12_5 O13_5 117.0(3) . .
C11_5 N12_5 Fe5_5 119.4(2) . .
O13_5 N12_5 Fe5_5 122.4(2) . .
N12_5 O13_5 B14_5 111.6(2) . .
O20_5 B14_5 O26_5 110.6(3) . .
O20_5 B14_5 O13_5 111.4(3) . .
O26_5 B14_5 O13_5 110.6(3) . .
O20_5 B14_5 C27_5 106.9(2) . .
O26_5 B14_5 C27_5 110.6(2) . .
O13_5 B14_5 C27_5 106.7(3) . .
N16_5 O15_5 B7_5 111.5(2) . .
C17_5 N16_5 O15_5 116.8(2) . .
C17_5 N16_5 Fe5_5 119.6(2) . .
O15_5 N16_5 Fe5_5 122.89(19) . .
N16_5 C17_5 C18_5 111.2(3) . .
N16_5 C17_5 C17A_5 124.7(3) . .
C18_5 C17_5 C17A_5 124.2(3) . .
N19_5 C18_5 C17_5 111.5(3) . .
N19_5 C18_5 C18A_5 124.7(3) . .
C17_5 C18_5 C18A_5 123.8(3) . .
C18_5 N19_5 O20_5 116.9(3) . .
C18_5 N19_5 Fe5_5 119.0(2) . .
O20_5 N19_5 Fe5_5 122.8(2) . .
N19_5 O20_5 B14_5 111.3(2) . .
N22_5 O21_5 B7_5 111.5(2) . .
C23_5 N22_5 O21_5 116.8(2) . .
C23_5 N22_5 Fe5_5 119.2(2) . .
O21_5 N22_5 Fe5_5 122.67(18) . .
N22_5 C23_5 C24_5 111.4(3) . .
N22_5 C23_5 C23A_5 124.5(3) . .
C24_5 C23_5 C23A_5 124.1(3) . .
N25_5 C24_5 C23_5 111.3(3) . .
N25_5 C24_5 C24A_5 123.9(3) . .
C23_5 C24_5 C24A_5 124.8(3) . .
C24_5 N25_5 O26_5 116.6(3) . .
C24_5 N25_5 Fe5_5 119.3(2) . .
O26_5 N25_5 Fe5_5 123.4(2) . .
N25_5 O26_5 B14_5 110.9(2) . .
C28_5 C27_5 C32_5 116.2(3) . .
C28_5 C27_5 B14_5 122.2(3) . .
C32_5 C27_5 B14_5 121.6(3) . .
N29_5 C28_5 C27_5 123.2(3) . .
N29_5 C28_5 H28_5 118.4 . .
C27_5 C28_5 H28_5 118.4 . .
C30_5 N29_5 C28_5 119.7(3) . .
C30_5 N29_5 Pd2 117.51(19) . .
C28_5 N29_5 Pd2 122.5(2) . .
N29_5 C30_5 C31_5 121.3(3) . .
N29_5 C30_5 H30_5 119.4 . .
C31_5 C30_5 H30_5 119.4 . .
C32_5 C31_5 C30_5 118.7(3) . .
C32_5 C31_5 H31_5 120.7 . .
C30_5 C31_5 H31_5 120.7 . .
C31_5 C32_5 C27_5 121.0(3) . .
C31_5 C32_5 H32_5 119.5 . .
C27_5 C32_5 H32_5 119.5 . .
C10_5 C10A_5 H10A_5 109.5 . .
C10_5 C10A_5 H10B_5 109.5 . .
H10A_5 C10A_5 H10B_5 109.5 . .
C10_5 C10A_5 H10C_5 109.5 . .
H10A_5 C10A_5 H10C_5 109.5 . .
H10B_5 C10A_5 H10C_5 109.5 . .
C11_5 C11A_5 H11A_5 109.5 . .
C11_5 C11A_5 H11B_5 109.5 . .
H11A_5 C11A_5 H11B_5 109.5 . .
C11_5 C11A_5 H11C_5 109.5 . .
H11A_5 C11A_5 H11C_5 109.5 . .
H11B_5 C11A_5 H11C_5 109.5 . .
C17_5 C17A_5 H17A_5 109.5 . .
C17_5 C17A_5 H17B_5 109.5 . .
H17A_5 C17A_5 H17B_5 109.5 . .
C17_5 C17A_5 H17C_5 109.5 . .
H17A_5 C17A_5 H17C_5 109.5 . .
H17B_5 C17A_5 H17C_5 109.5 . .
C18_5 C18A_5 H18A_5 109.5 . .
C18_5 C18A_5 H18B_5 109.5 . .
H18A_5 C18A_5 H18B_5 109.5 . .
C18_5 C18A_5 H18C_5 109.5 . .
H18A_5 C18A_5 H18C_5 109.5 . .
H18B_5 C18A_5 H18C_5 109.5 . .
C23_5 C23A_5 H23A_5 109.5 . .
C23_5 C23A_5 H23B_5 109.5 . .
H23A_5 C23A_5 H23B_5 109.5 . .
C23_5 C23A_5 H23C_5 109.5 . .
H23A_5 C23A_5 H23C_5 109.5 . .
H23B_5 C23A_5 H23C_5 109.5 . .
C24_5 C24A_5 H24A_5 109.5 . .
C24_5 C24A_5 H24B_5 109.5 . .
H24A_5 C24A_5 H24B_5 109.5 . .
C24_5 C24A_5 H24C_5 109.5 . .
H24A_5 C24A_5 H24C_5 109.5 . .
H24B_5 C24A_5 H24C_5 109.5 . .
C2_6 C1_6 C6_6 116.3(3) . .
C2_6 C1_6 B7_6 121.5(3) . .
C6_6 C1_6 B7_6 122.2(3) . .
N3_6 C2_6 C1_6 123.6(3) . .
N3_6 C2_6 H2_6 118.2 . .
C1_6 C2_6 H2_6 118.2 . .
C4_6 N3_6 C2_6 119.1(2) . .
C4_6 N3_6 Pd2 120.1(2) . .
C2_6 N3_6 Pd2 120.85(19) . .
N3_6 C4_6 C5_6 121.4(3) . .
N3_6 C4_6 H4_6 119.3 . .
C5_6 C4_6 H4_6 119.3 . .
C4_6 C5_6 C6_6 119.2(3) . .
C4_6 C5_6 H5_6 120.4 . .
C6_6 C5_6 H5_6 120.4 . .
N22_6b Fe6_6 N9_6b 87.0(5) . .
N12_6a Fe6_6 N9_6a 78.4(2) . .
N12_6a Fe6_6 N25_6a 87.8(2) . .
N9_6a Fe6_6 N25_6a 152.9(3) . .
N22_6b Fe6_6 N19_6b 120.6(6) . .
N9_6b Fe6_6 N19_6b 147.6(6) . .
N22_6b Fe6_6 N16_6b 86.8(5) . .
N9_6b Fe6_6 N16_6b 87.3(5) . .
N19_6b Fe6_6 N16_6b 78.4(5) . .
N12_6a Fe6_6 N19_6a 87.4(3) . .
N9_6a Fe6_6 N19_6a 116.1(3) . .
N25_6a Fe6_6 N19_6a 86.2(3) . .
N22_6b Fe6_6 N25_6b 78.3(5) . .
N9_6b Fe6_6 N25_6b 119.0(5) . .
N19_6b Fe6_6 N25_6b 85.5(5) . .
N16_6b Fe6_6 N25_6b 148.5(5) . .
N12_6a Fe6_6 N22_6a 117.5(3) . .
N9_6a Fe6_6 N22_6a 87.5(2) . .
N25_6a Fe6_6 N22_6a 78.2(2) . .
N19_6a Fe6_6 N22_6a 149.6(3) . .
N12_6a Fe6_6 N16_6a 151.8(3) . .
N9_6a Fe6_6 N16_6a 86.5(2) . .
N25_6a Fe6_6 N16_6a 114.7(3) . .
N19_6a Fe6_6 N16_6a 78.0(3) . .
N22_6a Fe6_6 N16_6a 85.0(2) . .
N22_6b Fe6_6 N12_6b 147.9(5) . .
N9_6b Fe6_6 N12_6b 77.1(4) . .
N19_6b Fe6_6 N12_6b 84.9(5) . .
N16_6b Fe6_6 N12_6b 119.6(5) . .
N25_6b Fe6_6 N12_6b 85.3(5) . .
C5_6 C6_6 C1_6 120.6(3) . .
C5_6 C6_6 H6_6 119.7 . .
C1_6 C6_6 H6_6 119.7 . .
O15_6b B7_6 O8_6b 113.1(6) . .
O21_6a B7_6 O8_6a 112.2(3) . .
O21_6a B7_6 O15_6a 110.8(3) . .
O8_6a B7_6 O15_6a 111.0(3) . .
O15_6b B7_6 O21_6b 109.0(6) . .
O8_6b B7_6 O21_6b 109.1(6) . .
O15_6b B7_6 C1_6 110.4(4) . .
O8_6b B7_6 C1_6 106.3(4) . .
O21_6a B7_6 C1_6 106.3(3) . .
O8_6a B7_6 C1_6 107.4(3) . .
O15_6a B7_6 C1_6 108.9(3) . .
O21_6b B7_6 C1_6 108.8(4) . .
O20_6b B14_6 O26_6b 116.2(7) . .
O13_6a B14_6 O20_6a 111.4(4) . .
O13_6a B14_6 O26_6a 111.3(4) . .
O20_6a B14_6 O26_6a 109.5(4) . .
O20_6b B14_6 O13_6b 109.4(6) . .
O26_6b B14_6 O13_6b 110.3(6) . .
O20_6b B14_6 C27_6 109.3(4) . .
O26_6b B14_6 C27_6 105.0(4) . .
O13_6a B14_6 C27_6 106.2(3) . .
O20_6a B14_6 C27_6 110.6(3) . .
O26_6a B14_6 C27_6 107.7(3) . .
O13_6b B14_6 C27_6 106.0(4) . .
C28_6 C27_6 C32_6 115.6(3) . .
C28_6 C27_6 B14_6 124.1(3) . .
C32_6 C27_6 B14_6 120.2(3) . .
N29_6 C28_6 C27_6 123.5(3) . .
N29_6 C28_6 H28_6 118.2 . .
C27_6 C28_6 H28_6 118.2 . .
C30_6 N29_6 C28_6 119.3(3) . .
C30_6 N29_6 Pd1 119.3(2) . 2_776
C28_6 N29_6 Pd1 121.1(2) . 2_776
N29_6 C30_6 C31_6 121.8(3) . .
N29_6 C30_6 H30_6 119.1 . .
C31_6 C30_6 H30_6 119.1 . .
C32_6 C31_6 C30_6 117.8(3) . .
C32_6 C31_6 H31_6 121.1 . .
C30_6 C31_6 H31_6 121.1 . .
C31_6 C32_6 C27_6 122.0(3) . .
C31_6 C32_6 H32_6 119.0 . .
C27_6 C32_6 H32_6 119.0 . .
N9_6a O8_6a B7_6 111.3(4) . .
C10_6a N9_6a O8_6a 115.6(5) . .
C10_6a N9_6a Fe6_6 119.6(5) . .
O8_6a N9_6a Fe6_6 123.3(4) . .
N9_6a C10_6a C11_6a 110.6(7) . .
N9_6a C10_6a C10A_6a 123.7(7) . .
C11_6a C10_6a C10A_6a 125.6(8) . .
N12_6a C11_6a C10_6a 111.0(7) . .
N12_6a C11_6a C11A_6a 123.5(7) . .
C10_6a C11_6a C11A_6a 125.4(8) . .
C11_6a N12_6a O13_6a 116.2(6) . .
C11_6a N12_6a Fe6_6 120.1(5) . .
O13_6a N12_6a Fe6_6 122.8(4) . .
N12_6a O13_6a B14_6 112.3(4) . .
N16_6a O15_6a B7_6 110.6(4) . .
C17_6a N16_6a O15_6a 116.6(6) . .
C17_6a N16_6a Fe6_6 117.8(6) . .
O15_6a N16_6a Fe6_6 122.9(4) . .
N16_6a C17_6a C18_6a 111.6(7) . .
N16_6a C17_6a C17A_6a 125.4(8) . .
C18_6a C17_6a C17A_6a 123.0(8) . .
N19_6a C18_6a C17_6a 110.7(7) . .
N19_6a C18_6a C18A_6a 126.1(8) . .
C17_6a C18_6a C18A_6a 123.2(8) . .
C18_6a N19_6a O20_6a 117.3(6) . .
C18_6a N19_6a Fe6_6 120.0(5) . .
O20_6a N19_6a Fe6_6 121.9(5) . .
N19_6a O20_6a B14_6 111.4(4) . .
N22_6a O21_6a B7_6 111.2(4) . .
C23_6a N22_6a O21_6a 116.4(6) . .
C23_6a N22_6a Fe6_6 118.5(5) . .
O21_6a N22_6a Fe6_6 122.7(4) . .
N22_6a C23_6a C24_6a 110.8(7) . .
N22_6a C23_6a C23A_6a 125.3(9) . .
C24_6a C23_6a C23A_6a 123.8(9) . .
N25_6a C24_6a C23_6a 111.2(6) . .
N25_6a C24_6a C24A_6a 124.0(7) . .
C23_6a C24_6a C24A_6a 124.8(7) . .
C24_6a N25_6a O26_6a 116.7(5) . .
C24_6a N25_6a Fe6_6 119.8(4) . .
O26_6a N25_6a Fe6_6 122.7(4) . .
N25_6a O26_6a B14_6 111.5(4) . .
C10_6a C10A_6a H10A_6a 109.5 . .
C10_6a C10A_6a H10B_6a 109.5 . .
H10A_6a C10A_6a H10B_6a 109.5 . .
C10_6a C10A_6a H10C_6a 109.5 . .
H10A_6a C10A_6a H10C_6a 109.5 . .
H10B_6a C10A_6a H10C_6a 109.5 . .
C11_6a C11A_6a H11A_6a 109.5 . .
C11_6a C11A_6a H11B_6a 109.5 . .
H11A_6a C11A_6a H11B_6a 109.5 . .
C11_6a C11A_6a H11C_6a 109.5 . .
H11A_6a C11A_6a H11C_6a 109.5 . .
H11B_6a C11A_6a H11C_6a 109.5 . .
C17_6a C17A_6a H17A_6a 109.5 . .
C17_6a C17A_6a H17B_6a 109.5 . .
H17A_6a C17A_6a H17B_6a 109.5 . .
C17_6a C17A_6a H17C_6a 109.5 . .
H17A_6a C17A_6a H17C_6a 109.5 . .
H17B_6a C17A_6a H17C_6a 109.5 . .
C18_6a C18A_6a H18A_6a 109.5 . .
C18_6a C18A_6a H18B_6a 109.5 . .
H18A_6a C18A_6a H18B_6a 109.5 . .
C18_6a C18A_6a H18C_6a 109.5 . .
H18A_6a C18A_6a H18C_6a 109.5 . .
H18B_6a C18A_6a H18C_6a 109.5 . .
C23_6a C23A_6a H23A_6a 109.5 . .
C23_6a C23A_6a H23B_6a 109.5 . .
H23A_6a C23A_6a H23B_6a 109.5 . .
C23_6a C23A_6a H23C_6a 109.5 . .
H23A_6a C23A_6a H23C_6a 109.5 . .
H23B_6a C23A_6a H23C_6a 109.5 . .
C24_6a C24A_6a H24A_6a 109.5 . .
C24_6a C24A_6a H24B_6a 109.5 . .
H24A_6a C24A_6a H24B_6a 109.5 . .
C24_6a C24A_6a H24C_6a 109.5 . .
H24A_6a C24A_6a H24C_6a 109.5 . .
H24B_6a C24A_6a H24C_6a 109.5 . .
N9_6b O8_6b B7_6 110.7(7) . .
C10_6b N9_6b O8_6b 115.1(10) . .
C10_6b N9_6b Fe6_6 121.0(9) . .
O8_6b N9_6b Fe6_6 123.4(8) . .
N9_6b C10_6b C11_6b 111.4(12) . .
N9_6b C10_6b C10A_6b 124.6(13) . .
C11_6b C10_6b C10A_6b 124.0(14) . .
N12_6b C11_6b C10_6b 110.5(11) . .
N12_6b C11_6b C11A_6b 124.6(12) . .
C10_6b C11_6b C11A_6b 124.8(13) . .
C11_6b N12_6b O13_6b 116.5(10) . .
C11_6b N12_6b Fe6_6 119.9(9) . .
O13_6b N12_6b Fe6_6 123.0(8) . .
N12_6b O13_6b B14_6 110.4(8) . .
N16_6b O15_6b B7_6 114.1(7) . .
C17_6b N16_6b O15_6b 118.6(12) . .
C17_6b N16_6b Fe6_6 117.7(10) . .
O15_6b N16_6b Fe6_6 120.9(8) . .
N16_6b C17_6b C18_6b 111.2(13) . .
N16_6b C17_6b C17A_6b 126.1(15) . .
C18_6b C17_6b C17A_6b 122.7(14) . .
N19_6b C18_6b C17_6b 110.4(12) . .
N19_6b C18_6b C18A_6b 124.4(14) . .
C17_6b C18_6b C18A_6b 125.3(14) . .
C18_6b N19_6b O20_6b 115.3(12) . .
C18_6b N19_6b Fe6_6 119.7(10) . .
O20_6b N19_6b Fe6_6 124.8(9) . .
N19_6b O20_6b B14_6 110.3(8) . .
N22_6b O21_6b B7_6 111.7(7) . .
C23_6b N22_6b O21_6b 116.6(11) . .
C23_6b N22_6b Fe6_6 119.7(10) . .
O21_6b N22_6b Fe6_6 122.7(8) . .
N22_6b C23_6b C24_6b 111.5(12) . .
N22_6b C23_6b C23A_6b 125.6(15) . .
C24_6b C23_6b C23A_6b 122.9(15) . .
N25_6b C24_6b C23_6b 109.9(11) . .
N25_6b C24_6b C24A_6b 123.6(13) . .
C23_6b C24_6b C24A_6b 126.4(13) . .
C24_6b N25_6b O26_6b 115.5(10) . .
C24_6b N25_6b Fe6_6 119.5(9) . .
O26_6b N25_6b Fe6_6 124.0(8) . .
N25_6b O26_6b B14_6 111.1(7) . .
C10_6b C10A_6b H10A_6b 109.5 . .
C10_6b C10A_6b H10B_6b 109.5 . .
H10A_6b C10A_6b H10B_6b 109.5 . .
C10_6b C10A_6b H10C_6b 109.5 . .
H10A_6b C10A_6b H10C_6b 109.5 . .
H10B_6b C10A_6b H10C_6b 109.5 . .
C11_6b C11A_6b H11A_6b 109.5 . .
C11_6b C11A_6b H11B_6b 109.5 . .
H11A_6b C11A_6b H11B_6b 109.5 . .
C11_6b C11A_6b H11C_6b 109.5 . .
H11A_6b C11A_6b H11C_6b 109.5 . .
H11B_6b C11A_6b H11C_6b 109.5 . .
C17_6b C17A_6b H17A_6b 109.5 . .
C17_6b C17A_6b H17B_6b 109.5 . .
H17A_6b C17A_6b H17B_6b 109.5 . .
C17_6b C17A_6b H17C_6b 109.5 . .
H17A_6b C17A_6b H17C_6b 109.5 . .
H17B_6b C17A_6b H17C_6b 109.5 . .
C18_6b C18A_6b H18A_6b 109.5 . .
C18_6b C18A_6b H18B_6b 109.5 . .
H18A_6b C18A_6b H18B_6b 109.5 . .
C18_6b C18A_6b H18C_6b 109.5 . .
H18A_6b C18A_6b H18C_6b 109.5 . .
H18B_6b C18A_6b H18C_6b 109.5 . .
C23_6b C23A_6b H23A_6b 109.5 . .
C23_6b C23A_6b H23B_6b 109.5 . .
H23A_6b C23A_6b H23B_6b 109.5 . .
C23_6b C23A_6b H23C_6b 109.5 . .
H23A_6b C23A_6b H23C_6b 109.5 . .
H23B_6b C23A_6b H23C_6b 109.5 . .
C24_6b C24A_6b H24A_6b 109.5 . .
C24_6b C24A_6b H24B_6b 109.5 . .
H24A_6b C24A_6b H24B_6b 109.5 . .
C24_6b C24A_6b H24C_6b 109.5 . .
H24A_6b C24A_6b H24C_6b 109.5 . .
H24B_6b C24A_6b H24C_6b 109.5 . .
C6_20 C1_20 C2_20 120.2(8) . .
C6_20 C1_20 C7_20 125.1(10) . .
C2_20 C1_20 C7_20 114.7(10) . .
C3_20 C2_20 C1_20 115.8(9) . .
C3_20 C2_20 H2_20 122.1 . .
C1_20 C2_20 H2_20 122.1 . .
C4_20 C3_20 C2_20 125.2(10) . .
C4_20 C3_20 H3_20 117.4 . .
C2_20 C3_20 H3_20 117.4 . .
C3_20 C4_20 C5_20 119.4(9) . .
C3_20 C4_20 H4_20 120.3 . .
C5_20 C4_20 H4_20 120.3 . .
C6_20 C5_20 C4_20 116.6(9) . .
C6_20 C5_20 H5_20 121.7 . .
C4_20 C5_20 H5_20 121.7 . .
C1_20 C6_20 C5_20 122.7(9) . .
C1_20 C6_20 H6_20 118.7 . .
C5_20 C6_20 H6_20 118.7 . .
C1_20 C7_20 H7A_20 109.5 . .
C1_20 C7_20 H7B_20 109.5 . .
H7A_20 C7_20 H7B_20 109.5 . .
C1_20 C7_20 H7C_20 109.5 . .
H7A_20 C7_20 H7C_20 109.5 . .
H7B_20 C7_20 H7C_20 109.5 . .
C6_21c C1_21c C2_21c 118.3(9) . .
C6_21c C1_21c C7_21c 123.4(11) . .
C2_21c C1_21c C7_21c 117.9(10) . .
C3_21c C2_21c C1_21c 119.6(10) . .
C3_21c C2_21c H2_21c 120.2 . .
C1_21c C2_21c H2_21c 120.2 . .
C2_21c C3_21c C4_21c 121.5(11) . .
C2_21c C3_21c H3_21c 119.2 . .
C4_21c C3_21c H3_21c 119.2 . .
C5_21c C4_21c C3_21c 118.9(11) . .
C5_21c C4_21c H4_21c 120.5 . .
C3_21c C4_21c H4_21c 120.5 . .
C4_21c C5_21c C6_21c 120.2(10) . .
C4_21c C5_21c H5_21c 119.9 . .
C6_21c C5_21c H5_21c 119.9 . .
C1_21c C6_21c C5_21c 121.2(10) . .
C1_21c C6_21c H6_21c 119.4 . .
C5_21c C6_21c H6_21c 119.4 . .
C1_21c C7_21c H7A_21c 109.5 . .
C1_21c C7_21c H7B_21c 109.5 . .
H7A_21c C7_21c H7B_21c 109.5 . .
C1_21c C7_21c H7C_21c 109.5 . .
H7A_21c C7_21c H7C_21c 109.5 . .
H7B_21c C7_21c H7C_21c 109.5 . .
C2_22d C1_22d C6_22d 117.4(8) . .
C2_22d C1_22d C7_22d 121.3(9) . .
C6_22d C1_22d C7_22d 121.3(9) . .
C1_22d C2_22d C3_22d 122.4(9) . .
C1_22d C2_22d H2_22d 118.8 . .
C3_22d C2_22d H2_22d 118.8 . .
C4_22d C3_22d C2_22d 118.9(10) . .
C4_22d C3_22d H3_22d 120.6 . .
C2_22d C3_22d H3_22d 120.6 . .
C5_22d C4_22d C3_22d 119.8(10) . .
C5_22d C4_22d H4_22d 120.1 . .
C3_22d C4_22d H4_22d 120.1 . .
C4_22d C5_22d C6_22d 121.3(10) . .
C4_22d C5_22d H5_22d 119.4 . .
C6_22d C5_22d H5_22d 119.4 . .
C5_22d C6_22d C1_22d 120.2(9) . .
C5_22d C6_22d H6_22d 119.9 . .
C1_22d C6_22d H6_22d 119.9 . .
C1_22d C7_22d H7A_22d 109.5 . .
C1_22d C7_22d H7B_22d 109.5 . .
H7A_22d C7_22d H7B_22d 109.5 . .
C1_22d C7_22d H7C_22d 109.5 . .
H7A_22d C7_22d H7C_22d 109.5 . .
H7B_22d C7_22d H7C_22d 109.5 . .
C6_28 C1_28 C2_28 119.0(7) . .
C6_28 C1_28 C7_28 119.9(8) . .
C2_28 C1_28 C7_28 121.2(7) . .
C1_28 C2_28 C3_28 121.6(7) . .
C1_28 C2_28 H2_28 119.2 . .
C3_28 C2_28 H2_28 119.2 . .
C4_28 C3_28 C2_28 118.3(8) . .
C4_28 C3_28 H3_28 120.9 . .
C2_28 C3_28 H3_28 120.9 . .
C5_28 C4_28 C3_28 121.4(8) . .
C5_28 C4_28 H4_28 119.3 . .
C3_28 C4_28 H4_28 119.3 . .
C4_28 C5_28 C6_28 119.6(7) . .
C4_28 C5_28 H5_28 120.2 . .
C6_28 C5_28 H5_28 120.2 . .
C1_28 C6_28 C5_28 120.2(7) . .
C1_28 C6_28 H6_28 119.9 . .
C5_28 C6_28 H6_28 119.9 . .
C1_28 C7_28 H7A_28 109.5 . .
C1_28 C7_28 H7B_28 109.5 . .
H7A_28 C7_28 H7B_28 109.5 . .
C1_28 C7_28 H7C_28 109.5 . .
H7A_28 C7_28 H7C_28 109.5 . .
H7B_28 C7_28 H7C_28 109.5 . .
C2_23 C1_23 C6_23 117.5(5) . .
C2_23 C1_23 C7_23 120.7(5) . .
C6_23 C1_23 C7_23 121.8(5) . .
C3_23 C2_23 C1_23 122.5(6) . .
C3_23 C2_23 H2_23 118.8 . .
C1_23 C2_23 H2_23 118.8 . .
C2_23 C3_23 C4_23 118.5(6) . .
C2_23 C3_23 H3_23 120.7 . .
C4_23 C3_23 H3_23 120.7 . .
C5_23 C4_23 C3_23 120.2(6) . .
C5_23 C4_23 H4_23 119.9 . .
C3_23 C4_23 H4_23 119.9 . .
C6_23 C5_23 C4_23 120.4(6) . .
C6_23 C5_23 H5_23 119.8 . .
C4_23 C5_23 H5_23 119.8 . .
C5_23 C6_23 C1_23 120.9(6) . .
C5_23 C6_23 H6_23 119.6 . .
C1_23 C6_23 H6_23 119.6 . .
C1_23 C7_23 H7A_23 109.5 . .
C1_23 C7_23 H7B_23 109.5 . .
H7A_23 C7_23 H7B_23 109.5 . .
C1_23 C7_23 H7C_23 109.5 . .
H7A_23 C7_23 H7C_23 109.5 . .
H7B_23 C7_23 H7C_23 109.5 . .
C6_24 C1_24 C2_24 117.9(5) . .
C6_24 C1_24 C7_24 120.7(5) . .
C2_24 C1_24 C7_24 121.4(5) . .
C3_24 C2_24 C1_24 120.6(5) . .
C3_24 C2_24 H2_24 119.7 . .
C1_24 C2_24 H2_24 119.7 . .
C4_24 C3_24 C2_24 119.9(6) . .
C4_24 C3_24 H3_24 120.0 . .
C2_24 C3_24 H3_24 120.0 . .
C3_24 C4_24 C5_24 119.7(6) . .
C3_24 C4_24 H4_24 120.1 . .
C5_24 C4_24 H4_24 120.1 . .
C6_24 C5_24 C4_24 120.2(6) . .
C6_24 C5_24 H5_24 119.9 . .
C4_24 C5_24 H5_24 119.9 . .
C1_24 C6_24 C5_24 121.6(5) . .
C1_24 C6_24 H6_24 119.2 . .
C5_24 C6_24 H6_24 119.2 . .
C1_24 C7_24 H7A_24 109.5 . .
C1_24 C7_24 H7B_24 109.5 . .
H7A_24 C7_24 H7B_24 109.5 . .
C1_24 C7_24 H7C_24 109.5 . .
H7A_24 C7_24 H7C_24 109.5 . .
H7B_24 C7_24 H7C_24 109.5 . .
C2_25e C1_25e C6_25e 118.3(5) . .
C2_25e C1_25e C7_25e 120.6(5) . .
C6_25e C1_25e C7_25e 121.1(5) . .
C3_25e C2_25e C1_25e 121.8(5) . .
C3_25e C2_25e H2_25e 119.1 . .
C1_25e C2_25e H2_25e 119.1 . .
C2_25e C3_25e C4_25e 118.8(5) . .
C2_25e C3_25e H3_25e 120.6 . .
C4_25e C3_25e H3_25e 120.6 . .
C5_25e C4_25e C3_25e 120.1(5) . .
C5_25e C4_25e H4_25e 120.0 . .
C3_25e C4_25e H4_25e 120.0 . .
C4_25e C5_25e C6_25e 121.1(5) . .
C4_25e C5_25e H5_25e 119.5 . .
C6_25e C5_25e H5_25e 119.5 . .
C5_25e C6_25e C1_25e 120.0(5) . .
C5_25e C6_25e H6_25e 120.0 . .
C1_25e C6_25e H6_25e 120.0 . .
C1_25e C7_25e H7A_25e 109.5 . .
C1_25e C7_25e H7B_25e 109.5 . .
H7A_25e C7_25e H7B_25e 109.5 . .
C1_25e C7_25e H7C_25e 109.5 . .
H7A_25e C7_25e H7C_25e 109.5 . .
H7B_25e C7_25e H7C_25e 109.5 . .
C2_26a C1_26a C6_26a 116.9(6) . .
C2_26a C1_26a C7_26a 118.9(8) . .
C6_26a C1_26a C7_26a 124.2(8) . .
C1_26a C2_26a C3_26a 120.2(7) . .
C1_26a C2_26a H2_26a 119.9 . .
C3_26a C2_26a H2_26a 119.9 . .
C2_26a C3_26a C4_26a 122.9(7) . .
C2_26a C3_26a H3_26a 118.6 . .
C4_26a C3_26a H3_26a 118.6 . .
C5_26a C4_26a C3_26a 118.1(7) . .
C5_26a C4_26a H4_26a 120.9 . .
C3_26a C4_26a H4_26a 120.9 . .
C4_26a C5_26a C6_26a 119.4(8) . .
C4_26a C5_26a H5_26a 120.3 . .
C6_26a C5_26a H5_26a 120.3 . .
C1_26a C6_26a C5_26a 122.3(7) . .
C1_26a C6_26a H6_26a 118.8 . .
C5_26a C6_26a H6_26a 118.8 . .
C1_26a C7_26a H7A_26a 109.5 . .
C1_26a C7_26a H7B_26a 109.5 . .
H7A_26a C7_26a H7B_26a 109.5 . .
C1_26a C7_26a H7C_26a 109.5 . .
H7A_26a C7_26a H7C_26a 109.5 . .
H7B_26a C7_26a H7C_26a 109.5 . .
C6_27b C1_27b C2_27b 115.5(9) . .
C6_27b C1_27b C7_27b 122.1(10) . .
C2_27b C1_27b C7_27b 122.3(11) . .
C3_27b C2_27b C1_27b 124.2(11) . .
C3_27b C2_27b H2_27b 117.9 . .
C1_27b C2_27b H2_27b 117.9 . .
C2_27b C3_27b C4_27b 119.0(12) . .
C2_27b C3_27b H3_27b 120.5 . .
C4_27b C3_27b H3_27b 120.5 . .
C5_27b C4_27b C3_27b 116.7(11) . .
C5_27b C4_27b H4_27b 121.6 . .
C3_27b C4_27b H4_27b 121.6 . .
C4_27b C5_27b C6_27b 122.7(12) . .
C4_27b C5_27b H5_27b 118.7 . .
C6_27b C5_27b H5_27b 118.7 . .
C1_27b C6_27b C5_27b 120.9(11) . .
C1_27b C6_27b H6_27b 119.5 . .
C5_27b C6_27b H6_27b 119.5 . .
C1_27b C7_27b H7A_27b 109.5 . .
C1_27b C7_27b H7B_27b 109.5 . .
H7A_27b C7_27b H7B_27b 109.5 . .
C1_27b C7_27b H7C_27b 109.5 . .
H7A_27b C7_27b H7C_27b 109.5 . .
H7B_27b C7_27b H7C_27b 109.5 . .
O2_30 N1_30 O4_30g 119.3(5) . .
O2_30 N1_30 O3_30 121.6(5) . .
O4_30g N1_30 O3_30 118.2(5) . .
O4_31 N1_31 O3_31 122.1(4) . .
O4_31 N1_31 O2_31 119.1(4) . .
O3_31 N1_31 O2_31 118.7(4) . .
O4_32 N1_32 O2_32 119.3(3) . .
O4_32 N1_32 O3_32 120.8(3) . .
O2_32 N1_32 O3_32 119.8(3) . .
O3_33 N1_33 O2_33 99.8(10) . .
O3_33 N1_33 O4_33 126.9(16) . .
O2_33 N1_33 O4_33 125.2(14) . .
N1_33 O2_33 O3_33 40.0(7) . .
N1_33 O3_33 O2_33 40.1(7) . .
O2_34 N1_34 O3_34 126.7(6) . .
O2_34 N1_34 O4_34 119.5(5) . .
O3_34 N1_34 O4_34 113.8(5) . .
N1_40 C2_40 C3_40 170.2(12) . .
C2_40 C3_40 H3A_40 109.5 . .
C2_40 C3_40 H3B_40 109.5 . .
H3A_40 C3_40 H3B_40 109.5 . .
C2_40 C3_40 H3C_40 109.5 . .
H3A_40 C3_40 H3C_40 109.5 . .
H3B_40 C3_40 H3C_40 109.5 . .
N1_41 C2_41 C3_41 178.9(7) . .
C2_41 C3_41 H3A_41 109.5 . .
C2_41 C3_41 H3B_41 109.5 . .
H3A_41 C3_41 H3B_41 109.5 . .
C2_41 C3_41 H3C_41 109.5 . .
H3A_41 C3_41 H3C_41 109.5 . .
H3B_41 C3_41 H3C_41 109.5 . .
N1_42 C2_42 C3_42 178.7(15) . .
C2_42 C3_42 H3A_42 109.5 . .
C2_42 C3_42 H3B_42 109.5 . .
H3A_42 C3_42 H3B_42 109.5 . .
C2_42 C3_42 H3C_42 109.5 . .
H3A_42 C3_42 H3C_42 109.5 . .
H3B_42 C3_42 H3C_42 109.5 . .
N1_43 C2_43 C3_43 178.3(7) . .
C2_43 C3_43 H3A_43 109.5 . .
C2_43 C3_43 H3B_43 109.5 . .
H3A_43 C3_43 H3B_43 109.5 . .
C2_43 C3_43 H3C_43 109.5 . .
H3A_43 C3_43 H3C_43 109.5 . .
H3B_43 C3_43 H3C_43 109.5 . .
C2_44 C3_44 H3A_44 109.5 . .
C2_44 C3_44 H3B_44 109.5 . .
H3A_44 C3_44 H3B_44 109.5 . .
C2_44 C3_44 H3C_44 109.5 . .
H3A_44 C3_44 H3C_44 109.5 . .
H3B_44 C3_44 H3C_44 109.5 . .
N1_44 C2_44 C3_44 178.3(10) . .
C2_47 C3_47 H3A_47 109.5 . .
C2_47 C3_47 H3B_47 109.5 . .
H3A_47 C3_47 H3B_47 109.5 . .
C2_47 C3_47 H3C_47 109.5 . .
H3A_47 C3_47 H3C_47 109.5 . .
H3B_47 C3_47 H3C_47 109.5 . .
N1_47 C2_47 C3_47 179.3(10) . .
C6_25f C1_25f C2_25f 118.7(10) . .
C6_25f C1_25f C7_25f 120.8(12) . .
C2_25f C1_25f C7_25f 120.4(12) . .
C3_25f C2_25f C1_25f 121.4(11) . .
C3_25f C2_25f H2_25f 119.3 . .
C1_25f C2_25f H2_25f 119.3 . .
C4_25f C3_25f C2_25f 118.7(11) . .
C4_25f C3_25f H3_25f 120.6 . .
C2_25f C3_25f H3_25f 120.6 . .
C5_25f C4_25f C3_25f 120.7(11) . .
C5_25f C4_25f H4_25f 119.6 . .
C3_25f C4_25f H4_25f 119.6 . .
C4_25f C5_25f C6_25f 119.9(12) . .
C4_25f C5_25f H5_25f 120.0 . .
C6_25f C5_25f H5_25f 120.0 . .
C5_25f C6_25f C1_25f 120.5(11) . .
C5_25f C6_25f H6_25f 119.8 . .
C1_25f C6_25f H6_25f 119.8 . .
C1_25f C7_25f H7A_25f 109.5 . .
C1_25f C7_25f H7B_25f 109.5 . .
H7A_25f C7_25f H7B_25f 109.5 . .
C1_25f C7_25f H7C_25f 109.5 . .
H7A_25f C7_25f H7C_25f 109.5 . .
H7B_25f C7_25f H7C_25f 109.5 . .

loop_
_geom_bond_atom_site_label_1
_geom_bond_atom_site_label_2
_geom_bond_distance
_geom_bond_site_symmetry_2
Pd1 N3_4 2.021(2) .
Pd1 N3_5 2.023(3) .
Pd1 N3_2 2.026(2) 2_776
Pd1 N29_6 2.030(3) 2_776
Pd2 N3_3 2.016(3) .
Pd2 N29_5 2.025(2) .
Pd2 N3_6 2.029(2) .
Pd2 N3_1 2.035(3) 2_776
Pd3 N29_3 2.020(3) .
Pd3 N29_1 2.024(3) .
Pd3 N29_2 2.026(2) .
Pd3 N29_4 2.037(2) .
Fe1_1 N19_1 1.900(3) .
Fe1_1 N16_1 1.903(3) .
Fe1_1 N22_1 1.905(3) .
Fe1_1 N12_1 1.907(3) .
Fe1_1 N9_1 1.911(3) .
Fe1_1 N25_1 1.915(3) .
C1_1 C2_1 1.391(3) .
C1_1 C6_1 1.393(4) .
C1_1 B7_1 1.592(4) .
C2_1 N3_1 1.337(4) .
C2_1 H2_1 0.9500 .
N3_1 C4_1 1.343(4) .
N3_1 Pd2 2.035(3) 2_776
C4_1 C5_1 1.380(5) .
C4_1 H4_1 0.9500 .
C5_1 C6_1 1.390(4) .
C5_1 H5_1 0.9500 .
C6_1 H6_1 0.9500 .
B7_1 O21_1 1.483(4) .
B7_1 O15_1 1.494(4) .
B7_1 O8_1 1.500(4) .
O8_1 N9_1 1.367(4) .
N9_1 C10_1 1.303(4) .
C10_1 C11_1 1.455(4) .
C10_1 C10A_1 1.493(4) .
C11_1 N12_1 1.306(4) .
C11_1 C11A_1 1.493(4) .
N12_1 O13_1 1.378(3) .
O13_1 B14_1 1.498(4) .
B14_1 O26_1 1.494(4) .
B14_1 O20_1 1.497(4) .
B14_1 C27_1 1.585(4) .
O15_1 N16_1 1.374(3) .
N16_1 C17_1 1.306(4) .
C17_1 C18_1 1.444(4) .
C17_1 C17A_1 1.493(4) .
C18_1 N19_1 1.307(4) .
C18_1 C18A_1 1.495(4) .
N19_1 O20_1 1.374(3) .
O21_1 N22_1 1.384(4) .
N22_1 C23_1 1.297(4) .
C23_1 C24_1 1.459(5) .
C23_1 C23A_1 1.497(5) .
C24_1 N25_1 1.298(4) .
C24_1 C24A_1 1.498(5) .
N25_1 O26_1 1.372(4) .
C27_1 C28_1 1.394(3) .
C27_1 C32_1 1.396(4) .
C28_1 N29_1 1.335(4) .
C28_1 H28_1 0.9500 .
N29_1 C30_1 1.342(3) .
C30_1 C31_1 1.387(4) .
C30_1 H30_1 0.9500 .
C31_1 C32_1 1.383(4) .
C31_1 H31_1 0.9500 .
C32_1 H32_1 0.9500 .
C10A_1 H10A_1 0.9800 .
C10A_1 H10B_1 0.9800 .
C10A_1 H10C_1 0.9800 .
C11A_1 H11A_1 0.9800 .
C11A_1 H11B_1 0.9800 .
C11A_1 H11C_1 0.9800 .
C17A_1 H17A_1 0.9800 .
C17A_1 H17B_1 0.9800 .
C17A_1 H17C_1 0.9800 .
C18A_1 H18A_1 0.9800 .
C18A_1 H18B_1 0.9800 .
C18A_1 H18C_1 0.9800 .
C23A_1 H23A_1 0.9800 .
C23A_1 H23B_1 0.9800 .
C23A_1 H23C_1 0.9800 .
C24A_1 H24A_1 0.9800 .
C24A_1 H24B_1 0.9800 .
C24A_1 H24C_1 0.9800 .
C1_2 C2_2 1.389(3) .
C1_2 C6_2 1.394(4) .
C1_2 B7_2 1.597(4) .
C17_2 N16_2 1.304(4) .
C17_2 C18_2 1.467(5) .
C17_2 C17A_2 1.502(5) .
Fe2_2 N25_2 1.895(3) .
Fe2_2 N22_2 1.901(3) .
Fe2_2 N12_2 1.906(3) .
Fe2_2 N16_2 1.906(3) .
Fe2_2 N9_2 1.906(3) .
Fe2_2 N19_2 1.917(3) .
C2_2 N3_2 1.343(3) .
C2_2 H2_2 0.9500 .
N3_2 C4_2 1.338(4) .
N3_2 Pd1 2.026(2) 2_776
C4_2 C5_2 1.384(4) .
C4_2 H4_2 0.9500 .
C5_2 C6_2 1.379(4) .
C5_2 H5_2 0.9500 .
C6_2 H6_2 0.9500 .
B7_2 O21_2 1.469(5) .
B7_2 O15_2 1.487(4) .
B7_2 O8_2 1.501(5) .
O8_2 N9_2 1.381(3) .
N9_2 C10_2 1.297(4) .
C10_2 C11_2 1.452(4) .
C10_2 C10A_2 1.485(4) .
C11_2 N12_2 1.302(4) .
C11_2 C11A_2 1.490(4) .
N12_2 O13_2 1.381(3) .
O13_2 B14_2 1.487(4) .
B14_2 O26_2 1.484(5) .
B14_2 O20_2 1.491(4) .
B14_2 C27_2 1.599(4) .
O15_2 N16_2 1.386(3) .
C18_2 N19_2 1.290(4) .
C18_2 C18A_2 1.500(5) .
N19_2 O20_2 1.380(4) .
O21_2 N22_2 1.382(3) .
N22_2 C23_2 1.298(4) .
C23_2 C24_2 1.460(4) .
C23_2 C23A_2 1.487(5) .
C24_2 N25_2 1.297(4) .
C24_2 C24A_2 1.492(5) .
N25_2 O26_2 1.378(3) .
C27_2 C28_2 1.390(3) .
C27_2 C32_2 1.398(4) .
C28_2 N29_2 1.346(3) .
C28_2 H28_2 0.9500 .
N29_2 C30_2 1.341(3) .
C30_2 C31_2 1.386(4) .
C30_2 H30_2 0.9500 .
C31_2 C32_2 1.385(4) .
C31_2 H31_2 0.9500 .
C32_2 H32_2 0.9500 .
C10A_2 H10A_2 0.9800 .
C10A_2 H10B_2 0.9800 .
C10A_2 H10C_2 0.9800 .
C11A_2 H11A_2 0.9800 .
C11A_2 H11B_2 0.9800 .
C11A_2 H11C_2 0.9800 .
C17A_2 H17A_2 0.9800 .
C17A_2 H17B_2 0.9800 .
C17A_2 H17C_2 0.9800 .
C18A_2 H18A_2 0.9800 .
C18A_2 H18B_2 0.9800 .
C18A_2 H18C_2 0.9800 .
C23A_2 H23A_2 0.9800 .
C23A_2 H23B_2 0.9800 .
C23A_2 H23C_2 0.9800 .
C24A_2 H24A_2 0.9800 .
C24A_2 H24B_2 0.9800 .
C24A_2 H24C_2 0.9800 .
C1_3 C2_3 1.390(3) .
C1_3 C6_3 1.396(4) .
C1_3 B7_3 1.595(4) .
C2_3 N3_3 1.349(3) .
C2_3 H2_3 0.9500 .
Fe3_3 N12_3 1.893(3) .
Fe3_3 N16_3 1.904(3) .
Fe3_3 N9_3 1.904(3) .
Fe3_3 N25_3 1.907(3) .
Fe3_3 N19_3 1.908(3) .
Fe3_3 N22_3 1.914(3) .
N3_3 C4_3 1.344(4) .
C4_3 C5_3 1.377(4) .
C4_3 H4_3 0.9500 .
C5_3 C6_3 1.382(4) .
C5_3 H5_3 0.9500 .
C6_3 H6_3 0.9500 .
B7_3 O15_3 1.477(5) .
B7_3 O8_3 1.479(4) .
B7_3 O21_3 1.493(5) .
O8_3 N9_3 1.376(3) .
N9_3 C10_3 1.301(4) .
C10_3 C11_3 1.447(5) .
C10_3 C10A_3 1.498(5) .
C11_3 N12_3 1.302(4) .
C11_3 C11A_3 1.494(5) .
N12_3 O13_3 1.378(4) .
O13_3 B14_3 1.481(5) .
B14_3 O20_3 1.486(5) .
B14_3 O26_3 1.492(5) .
B14_3 C27_3 1.594(4) .
O15_3 N16_3 1.375(3) .
N16_3 C17_3 1.295(4) .
C17_3 C18_3 1.459(5) .
C17_3 C17A_3 1.494(4) .
C18_3 N19_3 1.306(4) .
C18_3 C18A_3 1.488(5) .
N19_3 O20_3 1.376(4) .
O21_3 N22_3 1.374(4) .
N22_3 C23_3 1.289(5) .
C23_3 C24_3 1.452(5) .
C23_3 C23A_3 1.497(5) .
C24_3 N25_3 1.303(5) .
C24_3 C24A_3 1.490(5) .
N25_3 O26_3 1.373(4) .
C27_3 C28_3 1.387(3) .
C27_3 C32_3 1.394(4) .
C28_3 N29_3 1.344(3) .
C28_3 H28_3 0.9500 .
N29_3 C30_3 1.340(4) .
C30_3 C31_3 1.383(5) .
C30_3 H30_3 0.9500 .
C31_3 C32_3 1.384(4) .
C31_3 H31_3 0.9500 .
C32_3 H32_3 0.9500 .
C10A_3 H10A_3 0.9800 .
C10A_3 H10B_3 0.9800 .
C10A_3 H10C_3 0.9800 .
C11A_3 H11A_3 0.9800 .
C11A_3 H11B_3 0.9800 .
C11A_3 H11C_3 0.9800 .
C17A_3 H17A_3 0.9800 .
C17A_3 H17B_3 0.9800 .
C17A_3 H17C_3 0.9800 .
C18A_3 H18A_3 0.9800 .
C18A_3 H18B_3 0.9800 .
C18A_3 H18C_3 0.9800 .
C23A_3 H23A_3 0.9800 .
C23A_3 H23B_3 0.9800 .
C23A_3 H23C_3 0.9800 .
C24A_3 H24A_3 0.9800 .
C24A_3 H24B_3 0.9800 .
C24A_3 H24C_3 0.9800 .
C1_4 C2_4 1.389(3) .
C1_4 C6_4 1.393(4) .
C1_4 B7_4 1.596(4) .
C2_4 N3_4 1.345(3) .
C2_4 H2_4 0.9500 .
N3_4 C4_4 1.335(4) .
Fe4_4 N22_4 1.898(3) .
Fe4_4 N16_4 1.906(3) .
Fe4_4 N19_4 1.907(3) .
Fe4_4 N25_4 1.907(2) .
Fe4_4 N12_4 1.911(3) .
Fe4_4 N9_4 1.913(2) .
C4_4 C5_4 1.381(4) .
C4_4 H4_4 0.9500 .
C5_4 C6_4 1.388(4) .
C5_4 H5_4 0.9500 .
C6_4 H6_4 0.9500 .
B7_4 O15_4 1.485(4) .
B7_4 O21_4 1.485(4) .
B7_4 O8_4 1.500(4) .
O8_4 N9_4 1.383(3) .
N9_4 C10_4 1.296(4) .
C10_4 C11_4 1.455(4) .
C10_4 C10A_4 1.497(4) .
C11_4 N12_4 1.302(3) .
C11_4 C11A_4 1.489(4) .
N12_4 O13_4 1.374(3) .
O13_4 B14_4 1.493(4) .
B14_4 O20_4 1.491(4) .
B14_4 O26_4 1.492(4) .
B14_4 C27_4 1.594(4) .
O15_4 N16_4 1.383(3) .
N16_4 C17_4 1.304(4) .
C17_4 C18_4 1.456(4) .
C17_4 C17A_4 1.489(4) .
C18_4 N19_4 1.299(4) .
C18_4 C18A_4 1.491(4) .
N19_4 O20_4 1.378(3) .
O21_4 N22_4 1.370(3) .
N22_4 C23_4 1.302(4) .
C23_4 C24_4 1.452(4) .
C23_4 C23A_4 1.492(4) .
C24_4 N25_4 1.301(4) .
C24_4 C24A_4 1.491(4) .
N25_4 O26_4 1.380(3) .
C27_4 C28_4 1.393(3) .
C27_4 C32_4 1.393(4) .
C28_4 N29_4 1.345(3) .
C28_4 H28_4 0.9500 .
N29_4 C30_4 1.342(4) .
C30_4 C31_4 1.383(4) .
C30_4 H30_4 0.9500 .
C31_4 C32_4 1.389(4) .
C31_4 H31_4 0.9500 .
C32_4 H32_4 0.9500 .
C10A_4 H10A_4 0.9800 .
C10A_4 H10B_4 0.9800 .
C10A_4 H10C_4 0.9800 .
C11A_4 H11A_4 0.9800 .
C11A_4 H11B_4 0.9800 .
C11A_4 H11C_4 0.9800 .
C17A_4 H17A_4 0.9800 .
C17A_4 H17B_4 0.9800 .
C17A_4 H17C_4 0.9800 .
C18A_4 H18A_4 0.9800 .
C18A_4 H18B_4 0.9800 .
C18A_4 H18C_4 0.9800 .
C23A_4 H23A_4 0.9800 .
C23A_4 H23B_4 0.9800 .
C23A_4 H23C_4 0.9800 .
C24A_4 H24A_4 0.9800 .
C24A_4 H24B_4 0.9800 .
C24A_4 H24C_4 0.9800 .
C1_5 C2_5 1.395(3) .
C1_5 C6_5 1.396(4) .
C1_5 B7_5 1.601(4) .
C2_5 N3_5 1.345(3) .
C2_5 H2_5 0.9500 .
N3_5 C4_5 1.349(4) .
C4_5 C5_5 1.375(4) .
C4_5 H4_5 0.9500 .
Fe5_5 N22_5 1.902(3) .
Fe5_5 N16_5 1.904(3) .
Fe5_5 N19_5 1.905(3) .
Fe5_5 N12_5 1.905(3) .
Fe5_5 N25_5 1.906(3) .
Fe5_5 N9_5 1.915(3) .
C5_5 C6_5 1.386(4) .
C5_5 H5_5 0.9500 .
C6_5 H6_5 0.9500 .
B7_5 O15_5 1.483(4) .
B7_5 O21_5 1.487(4) .
B7_5 O8_5 1.491(4) .
O8_5 N9_5 1.379(3) .
N9_5 C10_5 1.297(4) .
C10_5 C11_5 1.453(4) .
C10_5 C10A_5 1.495(4) .
C11_5 N12_5 1.301(4) .
C11_5 C11A_5 1.489(4) .
N12_5 O13_5 1.380(3) .
O13_5 B14_5 1.487(4) .
B14_5 O20_5 1.485(4) .
B14_5 O26_5 1.485(4) .
B14_5 C27_5 1.600(4) .
O15_5 N16_5 1.376(3) .
N16_5 C17_5 1.292(4) .
C17_5 C18_5 1.445(4) .
C17_5 C17A_5 1.494(4) .
C18_5 N19_5 1.297(4) .
C18_5 C18A_5 1.500(4) .
N19_5 O20_5 1.377(3) .
O21_5 N22_5 1.380(3) .
N22_5 C23_5 1.305(4) .
C23_5 C24_5 1.453(4) .
C23_5 C23A_5 1.499(4) .
C24_5 N25_5 1.303(4) .
C24_5 C24A_5 1.493(4) .
N25_5 O26_5 1.380(3) .
C27_5 C28_5 1.390(3) .
C27_5 C32_5 1.399(4) .
C28_5 N29_5 1.344(3) .
C28_5 H28_5 0.9500 .
N29_5 C30_5 1.341(4) .
C30_5 C31_5 1.385(4) .
C30_5 H30_5 0.9500 .
C31_5 C32_5 1.384(4) .
C31_5 H31_5 0.9500 .
C32_5 H32_5 0.9500 .
C10A_5 H10A_5 0.9800 .
C10A_5 H10B_5 0.9800 .
C10A_5 H10C_5 0.9800 .
C11A_5 H11A_5 0.9800 .
C11A_5 H11B_5 0.9800 .
C11A_5 H11C_5 0.9800 .
C17A_5 H17A_5 0.9800 .
C17A_5 H17B_5 0.9800 .
C17A_5 H17C_5 0.9800 .
C18A_5 H18A_5 0.9800 .
C18A_5 H18B_5 0.9800 .
C18A_5 H18C_5 0.9800 .
C23A_5 H23A_5 0.9800 .
C23A_5 H23B_5 0.9800 .
C23A_5 H23C_5 0.9800 .
C24A_5 H24A_5 0.9800 .
C24A_5 H24B_5 0.9800 .
C24A_5 H24C_5 0.9800 .
C1_6 C2_6 1.391(3) .
C1_6 C6_6 1.391(4) .
C1_6 B7_6 1.602(4) .
C2_6 N3_6 1.346(3) .
C2_6 H2_6 0.9500 .
N3_6 C4_6 1.342(4) .
C4_6 C5_6 1.377(4) .
C4_6 H4_6 0.9500 .
C5_6 C6_6 1.390(4) .
C5_6 H5_6 0.9500 .
Fe6_6 N22_6b 1.882(13) .
Fe6_6 N12_6a 1.888(6) .
Fe6_6 N9_6b 1.890(12) .
Fe6_6 N9_6a 1.894(6) .
Fe6_6 N25_6a 1.899(6) .
Fe6_6 N19_6b 1.904(15) .
Fe6_6 N16_6b 1.905(13) .
Fe6_6 N19_6a 1.918(7) .
Fe6_6 N25_6b 1.922(11) .
Fe6_6 N22_6a 1.925(6) .
Fe6_6 N16_6a 1.926(6) .
Fe6_6 N12_6b 1.948(12) .
C6_6 H6_6 0.9500 .
B7_6 O15_6b 1.445(9) .
B7_6 O8_6b 1.476(9) .
B7_6 O21_6a 1.476(5) .
B7_6 O8_6a 1.483(5) .
B7_6 O15_6a 1.490(6) .
B7_6 O21_6b 1.511(8) .
B14_6 O20_6b 1.442(10) .
B14_6 O26_6b 1.447(9) .
B14_6 O13_6a 1.457(6) .
B14_6 O20_6a 1.499(6) .
B14_6 O26_6a 1.509(7) .
B14_6 O13_6b 1.515(10) .
B14_6 C27_6 1.601(4) .
C27_6 C28_6 1.389(3) .
C27_6 C32_6 1.398(5) .
C28_6 N29_6 1.349(3) .
C28_6 H28_6 0.9500 .
N29_6 C30_6 1.335(4) .
N29_6 Pd1 2.031(3) 2_776
C30_6 C31_6 1.395(5) .
C30_6 H30_6 0.9500 .
C31_6 C32_6 1.379(5) .
C31_6 H31_6 0.9500 .
C32_6 H32_6 0.9500 .
O8_6a N9_6a 1.381(6) .
N9_6a C10_6a 1.307(7) .
C10_6a C11_6a 1.462(8) .
C10_6a C10A_6a 1.490(7) .
C11_6a N12_6a 1.298(7) .
C11_6a C11A_6a 1.499(7) .
N12_6a O13_6a 1.376(6) .
O15_6a N16_6a 1.387(6) .
N16_6a C17_6a 1.318(8) .
C17_6a C18_6a 1.457(8) .
C17_6a C17A_6a 1.508(8) .
C18_6a N19_6a 1.295(7) .
C18_6a C18A_6a 1.495(7) .
N19_6a O20_6a 1.390(7) .
O21_6a N22_6a 1.373(6) .
N22_6a C23_6a 1.298(8) .
C23_6a C24_6a 1.467(8) .
C23_6a C23A_6a 1.497(8) .
C24_6a N25_6a 1.297(7) .
C24_6a C24A_6a 1.495(7) .
N25_6a O26_6a 1.380(6) .
C10A_6a H10A_6a 0.9800 .
C10A_6a H10B_6a 0.9800 .
C10A_6a H10C_6a 0.9800 .
C11A_6a H11A_6a 0.9800 .
C11A_6a H11B_6a 0.9800 .
C11A_6a H11C_6a 0.9800 .
C17A_6a H17A_6a 0.9800 .
C17A_6a H17B_6a 0.9800 .
C17A_6a H17C_6a 0.9800 .
C18A_6a H18A_6a 0.9800 .
C18A_6a H18B_6a 0.9800 .
C18A_6a H18C_6a 0.9800 .
C23A_6a H23A_6a 0.9800 .
C23A_6a H23B_6a 0.9800 .
C23A_6a H23C_6a 0.9800 .
C24A_6a H24A_6a 0.9800 .
C24A_6a H24B_6a 0.9800 .
C24A_6a H24C_6a 0.9800 .
O8_6b N9_6b 1.389(12) .
N9_6b C10_6b 1.298(10) .
C10_6b C11_6b 1.468(12) .
C10_6b C10A_6b 1.497(10) .
C11_6b N12_6b 1.287(10) .
C11_6b C11A_6b 1.496(10) .
N12_6b O13_6b 1.372(12) .
O15_6b N16_6b 1.382(12) .
N16_6b C17_6b 1.300(11) .
C17_6b C18_6b 1.471(12) .
C17_6b C17A_6b 1.505(10) .
C18_6b N19_6b 1.290(10) .
C18_6b C18A_6b 1.497(10) .
N19_6b O20_6b 1.383(14) .
O21_6b N22_6b 1.385(13) .
N22_6b C23_6b 1.298(10) .
C23_6b C24_6b 1.473(12) .
C23_6b C23A_6b 1.497(10) .
C24_6b N25_6b 1.291(10) .
C24_6b C24A_6b 1.498(10) .
N25_6b O26_6b 1.354(12) .
C10A_6b H10A_6b 0.9800 .
C10A_6b H10B_6b 0.9800 .
C10A_6b H10C_6b 0.9800 .
C11A_6b H11A_6b 0.9800 .
C11A_6b H11B_6b 0.9800 .
C11A_6b H11C_6b 0.9800 .
C17A_6b H17A_6b 0.9800 .
C17A_6b H17B_6b 0.9800 .
C17A_6b H17C_6b 0.9800 .
C18A_6b H18A_6b 0.9800 .
C18A_6b H18B_6b 0.9800 .
C18A_6b H18C_6b 0.9800 .
C23A_6b H23A_6b 0.9800 .
C23A_6b H23B_6b 0.9800 .
C23A_6b H23C_6b 0.9800 .
C24A_6b H24A_6b 0.9800 .
C24A_6b H24B_6b 0.9800 .
C24A_6b H24C_6b 0.9800 .
C1_20 C6_20 1.348(9) .
C1_20 C2_20 1.410(9) .
C1_20 C7_20 1.524(9) .
C2_20 C3_20 1.349(8) .
C2_20 H2_20 0.9500 .
C3_20 C4_20 1.344(10) .
C3_20 H3_20 0.9500 .
C4_20 C5_20 1.391(10) .
C4_20 H4_20 0.9500 .
C5_20 C6_20 1.389(8) .
C5_20 H5_20 0.9500 .
C6_20 H6_20 0.9500 .
C7_20 H7A_20 0.9800 .
C7_20 H7B_20 0.9800 .
C7_20 H7C_20 0.9800 .
C1_21c C6_21c 1.382(10) .
C1_21c C2_21c 1.392(10) .
C1_21c C7_21c 1.493(9) .
C2_21c C3_21c 1.375(9) .
C2_21c H2_21c 0.9500 .
C3_21c C4_21c 1.388(11) .
C3_21c H3_21c 0.9500 .
C4_21c C5_21c 1.357(12) .
C4_21c H4_21c 0.9500 .
C5_21c C6_21c 1.388(9) .
C5_21c H5_21c 0.9500 .
C6_21c H6_21c 0.9500 .
C7_21c H7A_21c 0.9800 .
C7_21c H7B_21c 0.9800 .
C7_21c H7C_21c 0.9800 .
C1_22d C2_22d 1.385(10) .
C1_22d C6_22d 1.399(10) .
C1_22d C7_22d 1.483(9) .
C2_22d C3_22d 1.386(9) .
C2_22d H2_22d 0.9500 .
C3_22d C4_22d 1.380(11) .
C3_22d H3_22d 0.9500 .
C4_22d C5_22d 1.371(12) .
C4_22d H4_22d 0.9500 .
C5_22d C6_22d 1.379(9) .
C5_22d H5_22d 0.9500 .
C6_22d H6_22d 0.9500 .
C7_22d H7A_22d 0.9800 .
C7_22d H7B_22d 0.9800 .
C7_22d H7C_22d 0.9800 .
C1_28 C6_28 1.378(8) .
C1_28 C2_28 1.390(8) .
C1_28 C7_28 1.513(8) .
C2_28 C3_28 1.391(8) .
C2_28 H2_28 0.9500 .
C3_28 C4_28 1.378(9) .
C3_28 H3_28 0.9500 .
C4_28 C5_28 1.376(9) .
C4_28 H4_28 0.9500 .
C5_28 C6_28 1.400(8) .
C5_28 H5_28 0.9500 .
C6_28 H6_28 0.9500 .
C7_28 H7A_28 0.9800 .
C7_28 H7B_28 0.9800 .
C7_28 H7C_28 0.9800 .
C1_23 C2_23 1.389(7) .
C1_23 C6_23 1.423(7) .
C1_23 C7_23 1.500(7) .
C2_23 C3_23 1.374(7) .
C2_23 H2_23 0.9500 .
C3_23 C4_23 1.417(8) .
C3_23 H3_23 0.9500 .
C4_23 C5_23 1.380(8) .
C4_23 H4_23 0.9500 .
C5_23 C6_23 1.369(7) .
C5_23 H5_23 0.9500 .
C6_23 H6_23 0.9500 .
C7_23 H7A_23 0.9800 .
C7_23 H7B_23 0.9800 .
C7_23 H7C_23 0.9800 .
C1_24 C6_24 1.371(6) .
C1_24 C2_24 1.403(7) .
C1_24 C7_24 1.510(6) .
C2_24 C3_24 1.394(7) .
C2_24 H2_24 0.9500 .
C3_24 C4_24 1.368(8) .
C3_24 H3_24 0.9500 .
C4_24 C5_24 1.384(8) .
C4_24 H4_24 0.9500 .
C5_24 C6_24 1.376(6) .
C5_24 H5_24 0.9500 .
C6_24 H6_24 0.9500 .
C7_24 H7A_24 0.9800 .
C7_24 H7B_24 0.9800 .
C7_24 H7C_24 0.9800 .
C1_25e C2_25e 1.395(7) .
C1_25e C6_25e 1.403(6) .
C1_25e C7_25e 1.515(6) .
C2_25e C3_25e 1.393(7) .
C2_25e H2_25e 0.9500 .
C3_25e C4_25e 1.399(8) .
C3_25e H3_25e 0.9500 .
C4_25e C5_25e 1.374(7) .
C4_25e H4_25e 0.9500 .
C5_25e C6_25e 1.393(7) .
C5_25e H5_25e 0.9500 .
C6_25e H6_25e 0.9500 .
C7_25e H7A_25e 0.9800 .
C7_25e H7B_25e 0.9800 .
C7_25e H7C_25e 0.9800 .
C1_26a C2_26a 1.363(8) .
C1_26a C6_26a 1.385(9) .
C1_26a C7_26a 1.503(8) .
C2_26a C3_26a 1.368(7) .
C2_26a H2_26a 0.9500 .
C3_26a C4_26a 1.368(9) .
C3_26a H3_26a 0.9500 .
C4_26a C5_26a 1.351(9) .
C4_26a H4_26a 0.9500 .
C5_26a C6_26a 1.395(8) .
C5_26a H5_26a 0.9500 .
C6_26a H6_26a 0.9500 .
C7_26a H7A_26a 0.9800 .
C7_26a H7B_26a 0.9800 .
C7_26a H7C_26a 0.9800 .
C1_27b C6_27b 1.390(10) .
C1_27b C2_27b 1.396(10) .
C1_27b C7_27b 1.480(9) .
C2_27b C3_27b 1.381(9) .
C2_27b H2_27b 0.9500 .
C3_27b C4_27b 1.422(13) .
C3_27b H3_27b 0.9500 .
C4_27b C5_27b 1.382(13) .
C4_27b H4_27b 0.9500 .
C5_27b C6_27b 1.397(9) .
C5_27b H5_27b 0.9500 .
C6_27b H6_27b 0.9500 .
C7_27b H7A_27b 0.9800 .
C7_27b H7B_27b 0.9800 .
C7_27b H7C_27b 0.9800 .
N1_30 O2_30 1.206(5) .
N1_30 O4_30g 1.212(6) .
N1_30 O3_30 1.221(6) .
N1_31 O4_31 1.208(4) .
N1_31 O3_31 1.238(5) .
N1_31 O2_31 1.266(5) .
N1_32 O4_32 1.241(4) .
N1_32 O2_32 1.242(4) .
N1_32 O3_32 1.245(4) .
N1_33 O3_33 1.115(13) .
N1_33 O2_33 1.117(14) .
N1_33 O4_33 1.200(9) .
O2_33 O3_33 1.707(16) .
N1_34 O2_34 1.163(6) .
N1_34 O3_34 1.233(5) .
N1_34 O4_34 1.314(6) .
N1_40 C2_40 1.134(10) .
C2_40 C3_40 1.562(13) .
C3_40 H3A_40 0.9800 .
C3_40 H3B_40 0.9800 .
C3_40 H3C_40 0.9800 .
N1_41 C2_41 1.205(9) .
C2_41 C3_41 1.438(10) .
C3_41 H3A_41 0.9800 .
C3_41 H3B_41 0.9800 .
C3_41 H3C_41 0.9800 .
N1_42 C2_42 1.144(13) .
C2_42 C3_42 1.492(14) .
C3_42 H3A_42 0.9800 .
C3_42 H3B_42 0.9800 .
C3_42 H3C_42 0.9800 .
N1_43 C2_43 1.131(7) .
C2_43 C3_43 1.454(7) .
C3_43 H3A_43 0.9800 .
C3_43 H3B_43 0.9800 .
C3_43 H3C_43 0.9800 .
C3_44 C2_44 1.352(13) .
C3_44 H3A_44 0.9800 .
C3_44 H3B_44 0.9800 .
C3_44 H3C_44 0.9800 .
C2_44 N1_44 1.155(13) .
N1_47 C2_47 1.163(11) .
C3_47 C2_47 1.402(12) .
C3_47 H3A_47 0.9800 .
C3_47 H3B_47 0.9800 .
C3_47 H3C_47 0.9800 .
C1_25f C6_25f 1.386(10) .
C1_25f C2_25f 1.388(10) .
C1_25f C7_25f 1.516(10) .
C2_25f C3_25f 1.387(9) .
C2_25f H2_25f 0.9500 .
C3_25f C4_25f 1.384(12) .
C3_25f H3_25f 0.9500 .
C4_25f C5_25f 1.379(13) .
C4_25f H4_25f 0.9500 .
C5_25f C6_25f 1.385(9) .
C5_25f H5_25f 0.9500 .
C6_25f H6_25f 0.9500 .
C7_25f H7A_25f 0.9800 .
C7_25f H7B_25f 0.9800 .
C7_25f H7C_25f 0.9800 .

loop_
_geom_torsion_atom_site_label_1
_geom_torsion_atom_site_label_2
_geom_torsion_atom_site_label_3
_geom_torsion_atom_site_label_4
_geom_torsion
_geom_torsion_site_symmetry_1
_geom_torsion_site_symmetry_4
C6_1 C1_1 C2_1 N3_1 -2.1(5) . .
B7_1 C1_1 C2_1 N3_1 175.8(3) . .
C1_1 C2_1 N3_1 C4_1 -0.3(4) . .
C1_1 C2_1 N3_1 Pd2 178.9(2) . 2_776
C2_1 N3_1 C4_1 C5_1 2.3(5) . .
Pd2 N3_1 C4_1 C5_1 -176.9(3) 2_776 .
N3_1 C4_1 C5_1 C6_1 -1.7(5) . .
C4_1 C5_1 C6_1 C1_1 -0.8(5) . .
C2_1 C1_1 C6_1 C5_1 2.6(5) . .
B7_1 C1_1 C6_1 C5_1 -175.2(3) . .
C2_1 C1_1 B7_1 O21_1 83.7(4) . .
C6_1 C1_1 B7_1 O21_1 -98.6(4) . .
C2_1 C1_1 B7_1 O15_1 -155.4(3) . .
C6_1 C1_1 B7_1 O15_1 22.3(4) . .
C2_1 C1_1 B7_1 O8_1 -36.6(4) . .
C6_1 C1_1 B7_1 O8_1 141.0(3) . .
O21_1 B7_1 O8_1 N9_1 69.2(3) . .
O15_1 B7_1 O8_1 N9_1 -54.3(3) . .
C1_1 B7_1 O8_1 N9_1 -170.7(2) . .
B7_1 O8_1 N9_1 C10_1 156.0(3) . .
B7_1 O8_1 N9_1 Fe1_1 -12.7(3) . .
O8_1 N9_1 C10_1 C11_1 -173.3(3) . .
Fe1_1 N9_1 C10_1 C11_1 -4.2(4) . .
O8_1 N9_1 C10_1 C10A_1 5.8(5) . .
Fe1_1 N9_1 C10_1 C10A_1 174.9(2) . .
N9_1 C10_1 C11_1 N12_1 7.1(4) . .
C10A_1 C10_1 C11_1 N12_1 -172.0(3) . .
N9_1 C10_1 C11_1 C11A_1 -171.8(3) . .
C10A_1 C10_1 C11_1 C11A_1 9.1(5) . .
C10_1 C11_1 N12_1 O13_1 -175.7(2) . .
C11A_1 C11_1 N12_1 O13_1 3.2(4) . .
C10_1 C11_1 N12_1 Fe1_1 -7.3(3) . .
C11A_1 C11_1 N12_1 Fe1_1 171.6(2) . .
C11_1 N12_1 O13_1 B14_1 150.5(3) . .
Fe1_1 N12_1 O13_1 B14_1 -17.4(3) . .
N12_1 O13_1 B14_1 O26_1 -51.9(3) . .
N12_1 O13_1 B14_1 O20_1 70.3(3) . .
N12_1 O13_1 B14_1 C27_1 -173.8(2) . .
O21_1 B7_1 O15_1 N16_1 -52.1(3) . .
O8_1 B7_1 O15_1 N16_1 70.7(3) . .
C1_1 B7_1 O15_1 N16_1 -171.9(2) . .
B7_1 O15_1 N16_1 C17_1 151.0(3) . .
B7_1 O15_1 N16_1 Fe1_1 -16.5(3) . .
O15_1 N16_1 C17_1 C18_1 -174.2(2) . .
Fe1_1 N16_1 C17_1 C18_1 -6.3(3) . .
O15_1 N16_1 C17_1 C17A_1 5.4(4) . .
Fe1_1 N16_1 C17_1 C17A_1 173.3(2) . .
N16_1 C17_1 C18_1 N19_1 6.8(4) . .
C17A_1 C17_1 C18_1 N19_1 -172.7(3) . .
N16_1 C17_1 C18_1 C18A_1 -171.2(3) . .
C17A_1 C17_1 C18_1 C18A_1 9.2(5) . .
C17_1 C18_1 N19_1 O20_1 -173.0(2) . .
C18A_1 C18_1 N19_1 O20_1 5.1(4) . .
C17_1 C18_1 N19_1 Fe1_1 -4.8(3) . .
C18A_1 C18_1 N19_1 Fe1_1 173.3(2) . .
C18_1 N19_1 O20_1 B14_1 154.1(3) . .
Fe1_1 N19_1 O20_1 B14_1 -13.7(3) . .
O26_1 B14_1 O20_1 N19_1 68.8(3) . .
O13_1 B14_1 O20_1 N19_1 -53.4(3) . .
C27_1 B14_1 O20_1 N19_1 -171.7(2) . .
O15_1 B7_1 O21_1 N22_1 70.5(3) . .
O8_1 B7_1 O21_1 N22_1 -52.3(3) . .
C1_1 B7_1 O21_1 N22_1 -171.4(2) . .
B7_1 O21_1 N22_1 C23_1 149.8(3) . .
B7_1 O21_1 N22_1 Fe1_1 -16.9(3) . .
O21_1 N22_1 C23_1 C24_1 -175.4(3) . .
Fe1_1 N22_1 C23_1 C24_1 -8.3(4) . .
O21_1 N22_1 C23_1 C23A_1 3.7(5) . .
Fe1_1 N22_1 C23_1 C23A_1 170.8(3) . .
N22_1 C23_1 C24_1 N25_1 7.3(5) . .
C23A_1 C23_1 C24_1 N25_1 -171.8(4) . .
N22_1 C23_1 C24_1 C24A_1 -172.3(4) . .
C23A_1 C23_1 C24_1 C24A_1 8.6(7) . .
C23_1 C24_1 N25_1 O26_1 -173.8(3) . .
C24A_1 C24_1 N25_1 O26_1 5.7(6) . .
C23_1 C24_1 N25_1 Fe1_1 -3.5(4) . .
C24A_1 C24_1 N25_1 Fe1_1 176.0(4) . .
C24_1 N25_1 O26_1 B14_1 156.5(3) . .
Fe1_1 N25_1 O26_1 B14_1 -13.5(3) . .
O20_1 B14_1 O26_1 N25_1 -53.2(3) . .
O13_1 B14_1 O26_1 N25_1 69.4(3) . .
C27_1 B14_1 O26_1 N25_1 -169.6(2) . .
O26_1 B14_1 C27_1 C28_1 70.6(4) . .
O20_1 B14_1 C27_1 C28_1 -48.6(3) . .
O13_1 B14_1 C27_1 C28_1 -167.9(3) . .
O26_1 B14_1 C27_1 C32_1 -114.4(3) . .
O20_1 B14_1 C27_1 C32_1 126.3(3) . .
O13_1 B14_1 C27_1 C32_1 7.1(4) . .
C32_1 C27_1 C28_1 N29_1 -2.7(4) . .
B14_1 C27_1 C28_1 N29_1 172.7(3) . .
C27_1 C28_1 N29_1 C30_1 0.6(4) . .
C27_1 C28_1 N29_1 Pd3 -179.9(2) . .
C28_1 N29_1 C30_1 C31_1 2.0(4) . .
Pd3 N29_1 C30_1 C31_1 -177.5(2) . .
N29_1 C30_1 C31_1 C32_1 -2.3(4) . .
C30_1 C31_1 C32_1 C27_1 0.0(4) . .
C28_1 C27_1 C32_1 C31_1 2.3(4) . .
B14_1 C27_1 C32_1 C31_1 -172.7(3) . .
C6_2 C1_2 C2_2 N3_2 0.6(5) . .
B7_2 C1_2 C2_2 N3_2 -175.7(3) . .
C1_2 C2_2 N3_2 C4_2 0.1(5) . .
C1_2 C2_2 N3_2 Pd1 179.0(2) . 2_776
C2_2 N3_2 C4_2 C5_2 -0.5(6) . .
Pd1 N3_2 C4_2 C5_2 -179.4(4) 2_776 .
N3_2 C4_2 C5_2 C6_2 0.1(7) . .
C4_2 C5_2 C6_2 C1_2 0.6(8) . .
C2_2 C1_2 C6_2 C5_2 -1.0(6) . .
B7_2 C1_2 C6_2 C5_2 175.5(4) . .
C2_2 C1_2 B7_2 O21_2 -136.9(3) . .
C6_2 C1_2 B7_2 O21_2 47.0(5) . .
C2_2 C1_2 B7_2 O15_2 -13.9(5) . .
C6_2 C1_2 B7_2 O15_2 169.9(4) . .
C2_2 C1_2 B7_2 O8_2 104.4(4) . .
C6_2 C1_2 B7_2 O8_2 -71.8(4) . .
O21_2 B7_2 O8_2 N9_2 51.6(3) . .
O15_2 B7_2 O8_2 N9_2 -73.1(3) . .
C1_2 B7_2 O8_2 N9_2 167.9(2) . .
B7_2 O8_2 N9_2 C10_2 -148.5(3) . .
B7_2 O8_2 N9_2 Fe2_2 18.0(3) . .
O8_2 N9_2 C10_2 C11_2 176.4(3) . .
Fe2_2 N9_2 C10_2 C11_2 9.5(4) . .
O8_2 N9_2 C10_2 C10A_2 -4.1(5) . .
Fe2_2 N9_2 C10_2 C10A_2 -171.1(3) . .
N9_2 C10_2 C11_2 N12_2 -8.5(4) . .
C10A_2 C10_2 C11_2 N12_2 172.0(3) . .
N9_2 C10_2 C11_2 C11A_2 171.3(3) . .
C10A_2 C10_2 C11_2 C11A_2 -8.1(5) . .
C10_2 C11_2 N12_2 O13_2 174.7(2) . .
C11A_2 C11_2 N12_2 O13_2 -5.1(5) . .
C10_2 C11_2 N12_2 Fe2_2 4.3(4) . .
C11A_2 C11_2 N12_2 Fe2_2 -175.5(3) . .
C11_2 N12_2 O13_2 B14_2 -156.1(3) . .
Fe2_2 N12_2 O13_2 B14_2 13.9(3) . .
N12_2 O13_2 B14_2 O26_2 -69.6(3) . .
N12_2 O13_2 B14_2 O20_2 54.7(3) . .
N12_2 O13_2 B14_2 C27_2 174.1(2) . .
O21_2 B7_2 O15_2 N16_2 -70.7(4) . .
O8_2 B7_2 O15_2 N16_2 53.4(3) . .
C1_2 B7_2 O15_2 N16_2 169.1(3) . .
C18_2 C17_2 N16_2 O15_2 174.8(3) . .
C17A_2 C17_2 N16_2 O15_2 -3.6(6) . .
C18_2 C17_2 N16_2 Fe2_2 4.7(5) . .
C17A_2 C17_2 N16_2 Fe2_2 -173.7(4) . .
B7_2 O15_2 N16_2 C17_2 -153.0(4) . .
B7_2 O15_2 N16_2 Fe2_2 16.7(4) . .
N16_2 C17_2 C18_2 N19_2 -5.8(6) . .
C17A_2 C17_2 C18_2 N19_2 172.6(5) . .
N16_2 C17_2 C18_2 C18A_2 174.4(5) . .
C17A_2 C17_2 C18_2 C18A_2 -7.2(8) . .
C17_2 C18_2 N19_2 O20_2 173.5(3) . .
C18A_2 C18_2 N19_2 O20_2 -6.7(7) . .
C17_2 C18_2 N19_2 Fe2_2 4.7(5) . .
C18A_2 C18_2 N19_2 Fe2_2 -175.5(4) . .
C18_2 N19_2 O20_2 B14_2 -154.4(4) . .
Fe2_2 N19_2 O20_2 B14_2 14.1(4) . .
O26_2 B14_2 O20_2 N19_2 52.9(3) . .
O13_2 B14_2 O20_2 N19_2 -70.5(3) . .
C27_2 B14_2 O20_2 N19_2 171.2(3) . .
O15_2 B7_2 O21_2 N22_2 52.9(4) . .
O8_2 B7_2 O21_2 N22_2 -70.3(3) . .
C1_2 B7_2 O21_2 N22_2 174.8(2) . .
B7_2 O21_2 N22_2 C23_2 -153.2(3) . .
B7_2 O21_2 N22_2 Fe2_2 15.6(3) . .
O21_2 N22_2 C23_2 C24_2 175.5(3) . .
Fe2_2 N22_2 C23_2 C24_2 6.4(4) . .
O21_2 N22_2 C23_2 C23A_2 -4.3(5) . .
Fe2_2 N22_2 C23_2 C23A_2 -173.4(3) . .
N22_2 C23_2 C24_2 N25_2 -8.9(4) . .
C23A_2 C23_2 C24_2 N25_2 170.9(4) . .
N22_2 C23_2 C24_2 C24A_2 169.7(4) . .
C23A_2 C23_2 C24_2 C24A_2 -10.5(6) . .
C23_2 C24_2 N25_2 O26_2 174.8(3) . .
C24A_2 C24_2 N25_2 O26_2 -3.8(5) . .
C23_2 C24_2 N25_2 Fe2_2 8.0(4) . .
C24A_2 C24_2 N25_2 Fe2_2 -170.6(3) . .
N22_2 Fe2_2 N25_2 C24_2 -3.8(3) . .
N12_2 Fe2_2 N25_2 C24_2 113.9(3) . .
N16_2 Fe2_2 N25_2 C24_2 -84.6(3) . .
N9_2 Fe2_2 N25_2 C24_2 56.6(4) . .
N19_2 Fe2_2 N25_2 C24_2 -159.6(3) . .
N22_2 Fe2_2 N25_2 O26_2 -169.7(3) . .
N12_2 Fe2_2 N25_2 O26_2 -52.0(2) . .
N16_2 Fe2_2 N25_2 O26_2 109.6(2) . .
N9_2 Fe2_2 N25_2 O26_2 -109.2(3) . .
N19_2 Fe2_2 N25_2 O26_2 34.5(3) . .
C24_2 N25_2 O26_2 B14_2 -151.9(3) . .
Fe2_2 N25_2 O26_2 B14_2 14.3(3) . .
O13_2 B14_2 O26_2 N25_2 54.2(3) . .
O20_2 B14_2 O26_2 N25_2 -69.1(3) . .
C27_2 B14_2 O26_2 N25_2 171.0(2) . .
O26_2 B14_2 C27_2 C28_2 115.7(3) . .
O13_2 B14_2 C27_2 C28_2 -125.6(3) . .
O20_2 B14_2 C27_2 C28_2 -5.7(4) . .
O26_2 B14_2 C27_2 C32_2 -63.7(4) . .
O13_2 B14_2 C27_2 C32_2 55.0(4) . .
O20_2 B14_2 C27_2 C32_2 174.9(3) . .
C32_2 C27_2 C28_2 N29_2 -0.4(5) . .
B14_2 C27_2 C28_2 N29_2 -179.8(3) . .
C27_2 C28_2 N29_2 C30_2 0.3(4) . .
C27_2 C28_2 N29_2 Pd3 177.4(2) . .
C28_2 N29_2 C30_2 C31_2 0.2(4) . .
Pd3 N29_2 C30_2 C31_2 -177.0(2) . .
N29_2 C30_2 C31_2 C32_2 -0.5(5) . .
C30_2 C31_2 C32_2 C27_2 0.4(5) . .
C28_2 C27_2 C32_2 C31_2 0.0(5) . .
B14_2 C27_2 C32_2 C31_2 179.4(3) . .
C6_3 C1_3 C2_3 N3_3 1.1(5) . .
B7_3 C1_3 C2_3 N3_3 -176.6(3) . .
C1_3 C2_3 N3_3 C4_3 0.5(4) . .
C1_3 C2_3 N3_3 Pd2 -178.9(2) . .
C2_3 N3_3 C4_3 C5_3 -1.5(5) . .
Pd2 N3_3 C4_3 C5_3 177.9(2) . .
N3_3 C4_3 C5_3 C6_3 0.9(5) . .
C4_3 C5_3 C6_3 C1_3 0.7(5) . .
C2_3 C1_3 C6_3 C5_3 -1.6(5) . .
B7_3 C1_3 C6_3 C5_3 176.1(3) . .
C2_3 C1_3 B7_3 O15_3 -23.1(4) . .
C6_3 C1_3 B7_3 O15_3 159.3(3) . .
C2_3 C1_3 B7_3 O8_3 -145.3(3) . .
C6_3 C1_3 B7_3 O8_3 37.1(4) . .
C2_3 C1_3 B7_3 O21_3 95.8(4) . .
C6_3 C1_3 B7_3 O21_3 -81.7(4) . .
O15_3 B7_3 O8_3 N9_3 51.7(4) . .
O21_3 B7_3 O8_3 N9_3 -71.6(3) . .
C1_3 B7_3 O8_3 N9_3 171.6(3) . .
B7_3 O8_3 N9_3 C10_3 -152.9(3) . .
B7_3 O8_3 N9_3 Fe3_3 16.6(4) . .
O8_3 N9_3 C10_3 C11_3 175.0(3) . .
Fe3_3 N9_3 C10_3 C11_3 5.1(4) . .
O8_3 N9_3 C10_3 C10A_3 -4.6(6) . .
Fe3_3 N9_3 C10_3 C10A_3 -174.4(3) . .
N9_3 C10_3 C11_3 N12_3 -5.7(5) . .
C10A_3 C10_3 C11_3 N12_3 173.8(4) . .
N9_3 C10_3 C11_3 C11A_3 175.4(4) . .
C10A_3 C10_3 C11_3 C11A_3 -5.1(7) . .
C10_3 C11_3 N12_3 O13_3 174.2(3) . .
C11A_3 C11_3 N12_3 O13_3 -6.9(6) . .
C10_3 C11_3 N12_3 Fe3_3 4.2(5) . .
C11A_3 C11_3 N12_3 Fe3_3 -176.9(4) . .
N16_3 Fe3_3 N12_3 C11_3 -81.0(3) . .
N9_3 Fe3_3 N12_3 C11_3 -1.3(3) . .
N25_3 Fe3_3 N12_3 C11_3 118.5(3) . .
N19_3 Fe3_3 N12_3 C11_3 -155.6(3) . .
N22_3 Fe3_3 N12_3 C11_3 60.2(4) . .
N16_3 Fe3_3 N12_3 O13_3 109.6(3) . .
N9_3 Fe3_3 N12_3 O13_3 -170.7(3) . .
N25_3 Fe3_3 N12_3 O13_3 -50.9(3) . .
N19_3 Fe3_3 N12_3 O13_3 34.9(3) . .
N22_3 Fe3_3 N12_3 O13_3 -109.2(3) . .
C11_3 N12_3 O13_3 B14_3 -155.0(3) . .
Fe3_3 N12_3 O13_3 B14_3 14.7(4) . .
N12_3 O13_3 B14_3 O20_3 -69.7(4) . .
N12_3 O13_3 B14_3 O26_3 53.2(4) . .
N12_3 O13_3 B14_3 C27_3 170.5(3) . .
O8_3 B7_3 O15_3 N16_3 -67.6(3) . .
O21_3 B7_3 O15_3 N16_3 55.9(3) . .
C1_3 B7_3 O15_3 N16_3 173.1(2) . .
B7_3 O15_3 N16_3 C17_3 -158.8(3) . .
B7_3 O15_3 N16_3 Fe3_3 11.8(4) . .
O15_3 N16_3 C17_3 C18_3 172.6(3) . .
Fe3_3 N16_3 C17_3 C18_3 1.7(4) . .
O15_3 N16_3 C17_3 C17A_3 -5.7(5) . .
Fe3_3 N16_3 C17_3 C17A_3 -176.5(3) . .
N16_3 C17_3 C18_3 N19_3 -6.0(5) . .
C17A_3 C17_3 C18_3 N19_3 172.2(4) . .
N16_3 C17_3 C18_3 C18A_3 172.1(4) . .
C17A_3 C17_3 C18_3 C18A_3 -9.7(7) . .
C17_3 C18_3 N19_3 O20_3 174.5(3) . .
C18A_3 C18_3 N19_3 O20_3 -3.7(6) . .
C17_3 C18_3 N19_3 Fe3_3 8.1(5) . .
C18A_3 C18_3 N19_3 Fe3_3 -170.0(4) . .
C18_3 N19_3 O20_3 B14_3 -149.7(4) . .
Fe3_3 N19_3 O20_3 B14_3 16.2(4) . .
O13_3 B14_3 O20_3 N19_3 52.1(4) . .
O26_3 B14_3 O20_3 N19_3 -71.5(4) . .
C27_3 B14_3 O20_3 N19_3 171.8(3) . .
O15_3 B7_3 O21_3 N22_3 -69.5(3) . .
O8_3 B7_3 O21_3 N22_3 55.1(3) . .
C1_3 B7_3 O21_3 N22_3 172.2(3) . .
B7_3 O21_3 N22_3 C23_3 -157.7(3) . .
B7_3 O21_3 N22_3 Fe3_3 12.5(4) . .
O21_3 N22_3 C23_3 C24_3 174.4(3) . .
Fe3_3 N22_3 C23_3 C24_3 3.9(4) . .
O21_3 N22_3 C23_3 C23A_3 -2.4(6) . .
Fe3_3 N22_3 C23_3 C23A_3 -172.9(4) . .
N22_3 C23_3 C24_3 N25_3 -7.3(5) . .
C23A_3 C23_3 C24_3 N25_3 169.6(4) . .
N22_3 C23_3 C24_3 C24A_3 171.9(4) . .
C23A_3 C23_3 C24_3 C24A_3 -11.2(6) . .
C23_3 C24_3 N25_3 O26_3 176.2(3) . .
C24A_3 C24_3 N25_3 O26_3 -3.0(6) . .
C23_3 C24_3 N25_3 Fe3_3 8.0(4) . .
C24A_3 C24_3 N25_3 Fe3_3 -171.2(3) . .
C24_3 N25_3 O26_3 B14_3 -150.4(3) . .
Fe3_3 N25_3 O26_3 B14_3 17.4(4) . .
O13_3 B14_3 O26_3 N25_3 -71.1(4) . .
O20_3 B14_3 O26_3 N25_3 52.8(4) . .
C27_3 B14_3 O26_3 N25_3 170.7(3) . .
O13_3 B14_3 C27_3 C28_3 103.2(4) . .
O20_3 B14_3 C27_3 C28_3 -18.2(5) . .
O26_3 B14_3 C27_3 C28_3 -136.9(3) . .
O13_3 B14_3 C27_3 C32_3 -81.5(5) . .
O20_3 B14_3 C27_3 C32_3 157.1(4) . .
O26_3 B14_3 C27_3 C32_3 38.5(5) . .
C32_3 C27_3 C28_3 N29_3 0.7(5) . .
B14_3 C27_3 C28_3 N29_3 176.3(3) . .
C27_3 C28_3 N29_3 C30_3 0.6(5) . .
C27_3 C28_3 N29_3 Pd3 -170.3(3) . .
C28_3 N29_3 C30_3 C31_3 -1.1(5) . .
Pd3 N29_3 C30_3 C31_3 169.5(3) . .
N29_3 C30_3 C31_3 C32_3 0.4(6) . .
C30_3 C31_3 C32_3 C27_3 0.9(6) . .
C28_3 C27_3 C32_3 C31_3 -1.5(6) . .
B14_3 C27_3 C32_3 C31_3 -177.0(4) . .
C6_4 C1_4 C2_4 N3_4 -0.6(4) . .
B7_4 C1_4 C2_4 N3_4 176.1(3) . .
C1_4 C2_4 N3_4 C4_4 0.2(4) . .
C1_4 C2_4 N3_4 Pd1 -176.4(2) . .
C2_4 N3_4 C4_4 C5_4 0.2(5) . .
Pd1 N3_4 C4_4 C5_4 176.7(3) . .
N3_4 C4_4 C5_4 C6_4 -0.1(6) . .
C4_4 C5_4 C6_4 C1_4 -0.4(6) . .
C2_4 C1_4 C6_4 C5_4 0.7(5) . .
B7_4 C1_4 C6_4 C5_4 -175.8(4) . .
C2_4 C1_4 B7_4 O15_4 68.1(4) . .
C6_4 C1_4 B7_4 O15_4 -115.4(3) . .
C2_4 C1_4 B7_4 O21_4 -170.6(3) . .
C6_4 C1_4 B7_4 O21_4 5.9(4) . .
C2_4 C1_4 B7_4 O8_4 -51.5(4) . .
C6_4 C1_4 B7_4 O8_4 125.0(3) . .
O15_4 B7_4 O8_4 N9_4 70.9(3) . .
O21_4 B7_4 O8_4 N9_4 -53.3(3) . .
C1_4 B7_4 O8_4 N9_4 -169.7(2) . .
B7_4 O8_4 N9_4 C10_4 155.6(3) . .
B7_4 O8_4 N9_4 Fe4_4 -14.6(3) . .
O8_4 N9_4 C10_4 C11_4 -174.6(2) . .
Fe4_4 N9_4 C10_4 C11_4 -4.1(3) . .
O8_4 N9_4 C10_4 C10A_4 5.0(4) . .
Fe4_4 N9_4 C10_4 C10A_4 175.6(2) . .
N9_4 C10_4 C11_4 N12_4 6.9(4) . .
C10A_4 C10_4 C11_4 N12_4 -172.7(3) . .
N9_4 C10_4 C11_4 C11A_4 -173.7(3) . .
C10A_4 C10_4 C11_4 C11A_4 6.6(5) . .
C10_4 C11_4 N12_4 O13_4 -175.5(2) . .
C11A_4 C11_4 N12_4 O13_4 5.2(4) . .
C10_4 C11_4 N12_4 Fe4_4 -7.2(3) . .
C11A_4 C11_4 N12_4 Fe4_4 173.5(2) . .
C11_4 N12_4 O13_4 B14_4 151.2(3) . .
Fe4_4 N12_4 O13_4 B14_4 -16.7(3) . .
N12_4 O13_4 B14_4 O20_4 -53.0(3) . .
N12_4 O13_4 B14_4 O26_4 70.7(3) . .
N12_4 O13_4 B14_4 C27_4 -173.6(2) . .
O21_4 B7_4 O15_4 N16_4 70.1(3) . .
O8_4 B7_4 O15_4 N16_4 -53.4(3) . .
C1_4 B7_4 O15_4 N16_4 -171.9(2) . .
B7_4 O15_4 N16_4 C17_4 148.4(3) . .
B7_4 O15_4 N16_4 Fe4_4 -16.8(3) . .
O15_4 N16_4 C17_4 C18_4 -176.6(3) . .
Fe4_4 N16_4 C17_4 C18_4 -10.9(4) . .
O15_4 N16_4 C17_4 C17A_4 1.5(5) . .
Fe4_4 N16_4 C17_4 C17A_4 167.2(3) . .
N16_4 C17_4 C18_4 N19_4 9.9(4) . .
C17A_4 C17_4 C18_4 N19_4 -168.3(4) . .
N16_4 C17_4 C18_4 C18A_4 -169.1(4) . .
C17A_4 C17_4 C18_4 C18A_4 12.7(6) . .
C17_4 C18_4 N19_4 O20_4 -175.6(3) . .
C18A_4 C18_4 N19_4 O20_4 3.5(5) . .
C17_4 C18_4 N19_4 Fe4_4 -5.1(4) . .
C18A_4 C18_4 N19_4 Fe4_4 173.9(3) . .
C18_4 N19_4 O20_4 B14_4 156.9(3) . .
Fe4_4 N19_4 O20_4 B14_4 -13.2(3) . .
O26_4 B14_4 O20_4 N19_4 -53.7(3) . .
O13_4 B14_4 O20_4 N19_4 69.7(3) . .
C27_4 B14_4 O20_4 N19_4 -169.4(2) . .
O15_4 B7_4 O21_4 N22_4 -52.8(3) . .
O8_4 B7_4 O21_4 N22_4 70.1(3) . .
C1_4 B7_4 O21_4 N22_4 -172.6(2) . .
B7_4 O21_4 N22_4 C23_4 155.7(3) . .
B7_4 O21_4 N22_4 Fe4_4 -14.6(3) . .
N16_4 Fe4_4 N22_4 C23_4 -119.5(3) . .
N19_4 Fe4_4 N22_4 C23_4 -60.6(4) . .
N25_4 Fe4_4 N22_4 C23_4 0.3(2) . .
N12_4 Fe4_4 N22_4 C23_4 80.3(3) . .
N9_4 Fe4_4 N22_4 C23_4 154.9(3) . .
N16_4 Fe4_4 N22_4 O21_4 50.4(2) . .
N19_4 Fe4_4 N22_4 O21_4 109.3(3) . .
N25_4 Fe4_4 N22_4 O21_4 170.3(2) . .
N12_4 Fe4_4 N22_4 O21_4 -109.7(2) . .
N9_4 Fe4_4 N22_4 O21_4 -35.2(2) . .
O21_4 N22_4 C23_4 C24_4 -174.6(2) . .
Fe4_4 N22_4 C23_4 C24_4 -4.0(4) . .
O21_4 N22_4 C23_4 C23A_4 4.4(5) . .
Fe4_4 N22_4 C23_4 C23A_4 175.0(3) . .
N22_4 C23_4 C24_4 N25_4 6.9(4) . .
C23A_4 C23_4 C24_4 N25_4 -172.1(3) . .
N22_4 C23_4 C24_4 C24A_4 -172.5(3) . .
C23A_4 C23_4 C24_4 C24A_4 8.5(5) . .
C23_4 C24_4 N25_4 O26_4 -175.1(2) . .
C24A_4 C24_4 N25_4 O26_4 4.2(4) . .
C23_4 C24_4 N25_4 Fe4_4 -7.2(3) . .
C24A_4 C24_4 N25_4 Fe4_4 172.1(3) . .
C24_4 N25_4 O26_4 B14_4 150.7(3) . .
Fe4_4 N25_4 O26_4 B14_4 -17.0(3) . .
O20_4 B14_4 O26_4 N25_4 70.9(3) . .
O13_4 B14_4 O26_4 N25_4 -52.1(3) . .
C27_4 B14_4 O26_4 N25_4 -170.7(2) . .
O20_4 B14_4 C27_4 C28_4 62.8(3) . .
O26_4 B14_4 C27_4 C28_4 -56.8(3) . .
O13_4 B14_4 C27_4 C28_4 -176.1(3) . .
O20_4 B14_4 C27_4 C32_4 -123.8(3) . .
O26_4 B14_4 C27_4 C32_4 116.6(3) . .
O13_4 B14_4 C27_4 C32_4 -2.7(4) . .
C32_4 C27_4 C28_4 N29_4 -2.4(4) . .
B14_4 C27_4 C28_4 N29_4 171.5(3) . .
C27_4 C28_4 N29_4 C30_4 2.2(4) . .
C27_4 C28_4 N29_4 Pd3 -174.9(2) . .
C28_4 N29_4 C30_4 C31_4 -0.1(4) . .
Pd3 N29_4 C30_4 C31_4 177.0(2) . .
N29_4 C30_4 C31_4 C32_4 -1.7(5) . .
C30_4 C31_4 C32_4 C27_4 1.5(5) . .
C28_4 C27_4 C32_4 C31_4 0.5(4) . .
B14_4 C27_4 C32_4 C31_4 -173.0(3) . .
C6_5 C1_5 C2_5 N3_5 -0.3(4) . .
B7_5 C1_5 C2_5 N3_5 179.9(3) . .
C1_5 C2_5 N3_5 C4_5 -1.3(4) . .
C1_5 C2_5 N3_5 Pd1 171.6(2) . .
C2_5 N3_5 C4_5 C5_5 1.2(4) . .
Pd1 N3_5 C4_5 C5_5 -171.9(2) . .
N3_5 C4_5 C5_5 C6_5 0.6(5) . .
C4_5 C5_5 C6_5 C1_5 -2.3(5) . .
C2_5 C1_5 C6_5 C5_5 2.1(4) . .
B7_5 C1_5 C6_5 C5_5 -178.1(3) . .
C2_5 C1_5 B7_5 O15_5 -153.8(3) . .
C6_5 C1_5 B7_5 O15_5 26.4(4) . .
C2_5 C1_5 B7_5 O21_5 85.9(3) . .
C6_5 C1_5 B7_5 O21_5 -93.9(3) . .
C2_5 C1_5 B7_5 O8_5 -34.1(4) . .
C6_5 C1_5 B7_5 O8_5 146.2(3) . .
O15_5 B7_5 O8_5 N9_5 -53.9(3) . .
O21_5 B7_5 O8_5 N9_5 70.1(3) . .
C1_5 B7_5 O8_5 N9_5 -170.6(2) . .
B7_5 O8_5 N9_5 C10_5 156.5(3) . .
B7_5 O8_5 N9_5 Fe5_5 -14.0(3) . .
O8_5 N9_5 C10_5 C11_5 -174.2(3) . .
Fe5_5 N9_5 C10_5 C11_5 -3.3(4) . .
O8_5 N9_5 C10_5 C10A_5 6.6(5) . .
Fe5_5 N9_5 C10_5 C10A_5 177.5(3) . .
N9_5 C10_5 C11_5 N12_5 6.7(4) . .
C10A_5 C10_5 C11_5 N12_5 -174.0(4) . .
N9_5 C10_5 C11_5 C11A_5 -174.4(4) . .
C10A_5 C10_5 C11_5 C11A_5 4.9(6) . .
C10_5 C11_5 N12_5 O13_5 -175.3(3) . .
C11A_5 C11_5 N12_5 O13_5 5.8(5) . .
C10_5 C11_5 N12_5 Fe5_5 -7.6(4) . .
C11A_5 C11_5 N12_5 Fe5_5 173.6(3) . .
C11_5 N12_5 O13_5 B14_5 150.9(3) . .
Fe5_5 N12_5 O13_5 B14_5 -16.5(3) . .
N12_5 O13_5 B14_5 O20_5 70.4(3) . .
N12_5 O13_5 B14_5 O26_5 -52.9(3) . .
N12_5 O13_5 B14_5 C27_5 -173.3(2) . .
O21_5 B7_5 O15_5 N16_5 -52.5(3) . .
O8_5 B7_5 O15_5 N16_5 70.6(3) . .
C1_5 B7_5 O15_5 N16_5 -171.0(2) . .
B7_5 O15_5 N16_5 C17_5 154.9(3) . .
B7_5 O15_5 N16_5 Fe5_5 -15.3(3) . .
O15_5 N16_5 C17_5 C18_5 -176.5(3) . .
Fe5_5 N16_5 C17_5 C18_5 -6.0(4) . .
O15_5 N16_5 C17_5 C17A_5 3.3(5) . .
Fe5_5 N16_5 C17_5 C17A_5 173.8(3) . .
N16_5 C17_5 C18_5 N19_5 9.4(4) . .
C17A_5 C17_5 C18_5 N19_5 -170.3(3) . .
N16_5 C17_5 C18_5 C18A_5 -170.2(4) . .
C17A_5 C17_5 C18_5 C18A_5 10.0(6) . .
C17_5 C18_5 N19_5 O20_5 -176.8(3) . .
C18A_5 C18_5 N19_5 O20_5 2.9(5) . .
C17_5 C18_5 N19_5 Fe5_5 -9.3(4) . .
C18A_5 C18_5 N19_5 Fe5_5 170.3(3) . .
C18_5 N19_5 O20_5 B14_5 150.1(3) . .
Fe5_5 N19_5 O20_5 B14_5 -16.8(3) . .
O26_5 B14_5 O20_5 N19_5 71.6(3) . .
O13_5 B14_5 O20_5 N19_5 -51.7(3) . .
C27_5 B14_5 O20_5 N19_5 -168.0(2) . .
O15_5 B7_5 O21_5 N22_5 69.6(3) . .
O8_5 B7_5 O21_5 N22_5 -54.2(3) . .
C1_5 B7_5 O21_5 N22_5 -173.5(2) . .
B7_5 O21_5 N22_5 C23_5 151.6(3) . .
B7_5 O21_5 N22_5 Fe5_5 -15.1(3) . .
O21_5 N22_5 C23_5 C24_5 -175.1(3) . .
Fe5_5 N22_5 C23_5 C24_5 -8.0(4) . .
O21_5 N22_5 C23_5 C23A_5 3.6(5) . .
Fe5_5 N22_5 C23_5 C23A_5 170.8(3) . .
N22_5 C23_5 C24_5 N25_5 7.5(4) . .
C23A_5 C23_5 C24_5 N25_5 -171.3(4) . .
N22_5 C23_5 C24_5 C24A_5 -172.3(4) . .
C23A_5 C23_5 C24_5 C24A_5 8.9(6) . .
C23_5 C24_5 N25_5 O26_5 -174.8(3) . .
C24A_5 C24_5 N25_5 O26_5 5.0(5) . .
C23_5 C24_5 N25_5 Fe5_5 -4.1(4) . .
C24A_5 C24_5 N25_5 Fe5_5 175.7(3) . .
C24_5 N25_5 O26_5 B14_5 156.3(3) . .
Fe5_5 N25_5 O26_5 B14_5 -13.9(3) . .
O20_5 B14_5 O26_5 N25_5 -54.2(3) . .
O13_5 B14_5 O26_5 N25_5 69.6(3) . .
C27_5 B14_5 O26_5 N25_5 -172.4(2) . .
O20_5 B14_5 C27_5 C28_5 -158.8(3) . .
O26_5 B14_5 C27_5 C28_5 -38.4(4) . .
O13_5 B14_5 C27_5 C28_5 81.9(4) . .
O20_5 B14_5 C27_5 C32_5 25.2(4) . .
O26_5 B14_5 C27_5 C32_5 145.6(3) . .
O13_5 B14_5 C27_5 C32_5 -94.0(4) . .
C32_5 C27_5 C28_5 N29_5 0.7(5) . .
B14_5 C27_5 C28_5 N29_5 -175.5(3) . .
C27_5 C28_5 N29_5 C30_5 -1.5(5) . .
C27_5 C28_5 N29_5 Pd2 171.8(2) . .
C28_5 N29_5 C30_5 C31_5 1.0(5) . .
Pd2 N29_5 C30_5 C31_5 -172.6(3) . .
N29_5 C30_5 C31_5 C32_5 0.2(5) . .
C30_5 C31_5 C32_5 C27_5 -1.0(6) . .
C28_5 C27_5 C32_5 C31_5 0.6(5) . .
B14_5 C27_5 C32_5 C31_5 176.8(3) . .
C6_6 C1_6 C2_6 N3_6 0.1(5) . .
B7_6 C1_6 C2_6 N3_6 -176.7(3) . .
C1_6 C2_6 N3_6 C4_6 0.1(5) . .
C1_6 C2_6 N3_6 Pd2 -178.8(2) . .
C2_6 N3_6 C4_6 C5_6 -0.2(4) . .
Pd2 N3_6 C4_6 C5_6 178.8(2) . .
N3_6 C4_6 C5_6 C6_6 0.0(5) . .
C4_6 C5_6 C6_6 C1_6 0.3(5) . .
C2_6 C1_6 C6_6 C5_6 -0.3(5) . .
B7_6 C1_6 C6_6 C5_6 176.5(3) . .
C2_6 C1_6 B7_6 O15_6b -90.8(6) . .
C6_6 C1_6 B7_6 O15_6b 92.6(6) . .
C2_6 C1_6 B7_6 O8_6b 32.2(6) . .
C6_6 C1_6 B7_6 O8_6b -144.4(5) . .
C2_6 C1_6 B7_6 O21_6a 115.2(4) . .
C6_6 C1_6 B7_6 O21_6a -61.4(4) . .
C2_6 C1_6 B7_6 O8_6a -5.1(5) . .
C6_6 C1_6 B7_6 O8_6a 178.3(3) . .
C2_6 C1_6 B7_6 O15_6a -125.4(4) . .
C6_6 C1_6 B7_6 O15_6a 58.0(4) . .
C2_6 C1_6 B7_6 O21_6b 149.6(5) . .
C6_6 C1_6 B7_6 O21_6b -27.0(6) . .
O20_6b B14_6 C27_6 C28_6 27.3(7) . .
O26_6b B14_6 C27_6 C28_6 152.6(6) . .
O13_6a B14_6 C27_6 C28_6 -123.6(4) . .
O20_6a B14_6 C27_6 C28_6 -2.6(6) . .
O26_6a B14_6 C27_6 C28_6 117.0(4) . .
O13_6b B14_6 C27_6 C28_6 -90.6(6) . .
O20_6b B14_6 C27_6 C32_6 -152.7(6) . .
O26_6b B14_6 C27_6 C32_6 -27.4(7) . .
O13_6a B14_6 C27_6 C32_6 56.4(6) . .
O20_6a B14_6 C27_6 C32_6 177.4(5) . .
O26_6a B14_6 C27_6 C32_6 -63.0(5) . .
O13_6b B14_6 C27_6 C32_6 89.4(6) . .
C32_6 C27_6 C28_6 N29_6 0.9(6) . .
B14_6 C27_6 C28_6 N29_6 -179.1(4) . .
C27_6 C28_6 N29_6 C30_6 -0.1(5) . .
C27_6 C28_6 N29_6 Pd1 173.4(3) . 2_776
C28_6 N29_6 C30_6 C31_6 -0.8(6) . .
Pd1 N29_6 C30_6 C31_6 -174.4(4) 2_776 .
N29_6 C30_6 C31_6 C32_6 0.9(7) . .
C30_6 C31_6 C32_6 C27_6 -0.1(8) . .
C28_6 C27_6 C32_6 C31_6 -0.8(7) . .
B14_6 C27_6 C32_6 C31_6 179.2(5) . .
O21_6a B7_6 O8_6a N9_6a 54.0(5) . .
O15_6a B7_6 O8_6a N9_6a -70.6(5) . .
C1_6 B7_6 O8_6a N9_6a 170.4(4) . .
B7_6 O8_6a N9_6a C10_6a -152.3(5) . .
B7_6 O8_6a N9_6a Fe6_6 13.8(6) . .
N12_6a Fe6_6 N9_6a C10_6a -3.0(5) . .
N25_6a Fe6_6 N9_6a C10_6a 58.1(8) . .
N19_6a Fe6_6 N9_6a C10_6a -84.2(6) . .
N22_6a Fe6_6 N9_6a C10_6a 115.8(6) . .
N16_6a Fe6_6 N9_6a C10_6a -159.0(6) . .
N12_6a Fe6_6 N9_6a O8_6a -168.5(5) . .
N25_6a Fe6_6 N9_6a O8_6a -107.5(6) . .
N19_6a Fe6_6 N9_6a O8_6a 110.3(5) . .
N22_6a Fe6_6 N9_6a O8_6a -49.8(5) . .
N16_6a Fe6_6 N9_6a O8_6a 35.4(5) . .
O8_6a N9_6a C10_6a C11_6a 171.5(6) . .
Fe6_6 N9_6a C10_6a C11_6a 4.9(8) . .
O8_6a N9_6a C10_6a C10A_6a -5.8(10) . .
Fe6_6 N9_6a C10_6a C10A_6a -172.4(6) . .
N9_6a C10_6a C11_6a N12_6a -4.5(9) . .
C10A_6a C10_6a C11_6a N12_6a 172.8(7) . .
N9_6a C10_6a C11_6a C11A_6a 171.6(7) . .
C10A_6a C10_6a C11_6a C11A_6a -11.1(12) . .
C10_6a C11_6a N12_6a O13_6a 171.9(6) . .
C11A_6a C11_6a N12_6a O13_6a -4.3(9) . .
C10_6a C11_6a N12_6a Fe6_6 2.5(8) . .
C11A_6a C11_6a N12_6a Fe6_6 -173.7(6) . .
N9_6a Fe6_6 N12_6a C11_6a 0.0(5) . .
N25_6a Fe6_6 N12_6a C11_6a -156.5(6) . .
N19_6a Fe6_6 N12_6a C11_6a 117.3(6) . .
N22_6a Fe6_6 N12_6a C11_6a -81.0(6) . .
N16_6a Fe6_6 N12_6a C11_6a 59.0(8) . .
N9_6a Fe6_6 N12_6a O13_6a -168.7(5) . .
N25_6a Fe6_6 N12_6a O13_6a 34.8(5) . .
N19_6a Fe6_6 N12_6a O13_6a -51.4(5) . .
N22_6a Fe6_6 N12_6a O13_6a 110.3(5) . .
N16_6a Fe6_6 N12_6a O13_6a -109.7(6) . .
C11_6a N12_6a O13_6a B14_6 -154.8(6) . .
Fe6_6 N12_6a O13_6a B14_6 14.3(7) . .
O20_6a B14_6 O13_6a N12_6a 53.7(6) . .
O26_6a B14_6 O13_6a N12_6a -68.8(5) . .
C27_6 B14_6 O13_6a N12_6a 174.2(4) . .
O21_6a B7_6 O15_6a N16_6a -70.5(5) . .
O8_6a B7_6 O15_6a N16_6a 54.8(5) . .
C1_6 B7_6 O15_6a N16_6a 172.9(4) . .
B7_6 O15_6a N16_6a C17_6a -147.8(7) . .
B7_6 O15_6a N16_6a Fe6_6 13.2(6) . .
O15_6a N16_6a C17_6a C18_6a 176.4(7) . .
Fe6_6 N16_6a C17_6a C18_6a 14.5(10) . .
O15_6a N16_6a C17_6a C17A_6a -5.0(12) . .
Fe6_6 N16_6a C17_6a C17A_6a -166.9(8) . .
N16_6a C17_6a C18_6a N19_6a -14.3(10) . .
C17A_6a C17_6a C18_6a N19_6a 167.0(9) . .
N16_6a C17_6a C18_6a C18A_6a 166.5(9) . .
C17A_6a C17_6a C18_6a C18A_6a -12.1(13) . .
C17_6a C18_6a N19_6a O20_6a 178.3(7) . .
C18A_6a C18_6a N19_6a O20_6a -2.6(12) . .
C17_6a C18_6a N19_6a Fe6_6 8.6(9) . .
C18A_6a C18_6a N19_6a Fe6_6 -172.3(8) . .
C18_6a N19_6a O20_6a B14_6 -154.7(6) . .
Fe6_6 N19_6a O20_6a B14_6 14.8(8) . .
O13_6a B14_6 O20_6a N19_6a -69.6(6) . .
O26_6a B14_6 O20_6a N19_6a 54.0(6) . .
C27_6 B14_6 O20_6a N19_6a 172.5(5) . .
O8_6a B7_6 O21_6a N22_6a -70.2(5) . .
O15_6a B7_6 O21_6a N22_6a 54.5(5) . .
C1_6 B7_6 O21_6a N22_6a 172.7(4) . .
B7_6 O21_6a N22_6a C23_6a -146.5(7) . .
B7_6 O21_6a N22_6a Fe6_6 15.8(6) . .
O21_6a N22_6a C23_6a C24_6a 176.3(6) . .
Fe6_6 N22_6a C23_6a C24_6a 13.2(10) . .
O21_6a N22_6a C23_6a C23A_6a -1.5(11) . .
Fe6_6 N22_6a C23_6a C23A_6a -164.6(8) . .
N22_6a C23_6a C24_6a N25_6a -11.6(10) . .
C23A_6a C23_6a C24_6a N25_6a 166.2(9) . .
N22_6a C23_6a C24_6a C24A_6a 168.8(8) . .
C23A_6a C23_6a C24_6a C24A_6a -13.4(12) . .
C23_6a C24_6a N25_6a O26_6a 175.4(7) . .
C24A_6a C24_6a N25_6a O26_6a -5.0(10) . .
C23_6a C24_6a N25_6a Fe6_6 5.5(8) . .
C24A_6a C24_6a N25_6a Fe6_6 -174.9(6) . .
N12_6a Fe6_6 N25_6a C24_6a 119.6(5) . .
N9_6a Fe6_6 N25_6a C24_6a 60.6(8) . .
N19_6a Fe6_6 N25_6a C24_6a -152.9(6) . .
N22_6a Fe6_6 N25_6a C24_6a 0.9(5) . .
N16_6a Fe6_6 N25_6a C24_6a -77.9(6) . .
N12_6a Fe6_6 N25_6a O26_6a -49.7(5) . .
N9_6a Fe6_6 N25_6a O26_6a -108.8(6) . .
N19_6a Fe6_6 N25_6a O26_6a 37.8(5) . .
N22_6a Fe6_6 N25_6a O26_6a -168.4(5) . .
N16_6a Fe6_6 N25_6a O26_6a 112.8(5) . .
C24_6a N25_6a O26_6a B14_6 -156.8(5) . .
Fe6_6 N25_6a O26_6a B14_6 12.9(6) . .
O13_6a B14_6 O26_6a N25_6a 53.6(5) . .
O20_6a B14_6 O26_6a N25_6a -70.0(5) . .
C27_6 B14_6 O26_6a N25_6a 169.7(4) . .
O15_6b B7_6 O8_6b N9_6b -50.7(9) . .
O21_6b B7_6 O8_6b N9_6b 70.8(9) . .
C1_6 B7_6 O8_6b N9_6b -172.0(7) . .
B7_6 O8_6b N9_6b C10_6b 155.3(9) . .
B7_6 O8_6b N9_6b Fe6_6 -16.5(12) . .
N22_6b Fe6_6 N9_6b C10_6b 154.0(10) . .
N19_6b Fe6_6 N9_6b C10_6b -55.8(15) . .
N16_6b Fe6_6 N9_6b C10_6b -119.0(10) . .
N25_6b Fe6_6 N9_6b C10_6b 79.3(11) . .
N12_6b Fe6_6 N9_6b C10_6b 2.2(10) . .
N22_6b Fe6_6 N9_6b O8_6b -34.7(10) . .
N19_6b Fe6_6 N9_6b O8_6b 115.5(11) . .
N16_6b Fe6_6 N9_6b O8_6b 52.3(10) . .
N25_6b Fe6_6 N9_6b O8_6b -109.5(10) . .
N12_6b Fe6_6 N9_6b O8_6b 173.4(11) . .
O8_6b N9_6b C10_6b C11_6b -175.4(11) . .
Fe6_6 N9_6b C10_6b C11_6b -3.4(14) . .
O8_6b N9_6b C10_6b C10A_6b 1.9(15) . .
Fe6_6 N9_6b C10_6b C10A_6b 173.9(11) . .
N9_6b C10_6b C11_6b N12_6b 2.9(14) . .
C10A_6b C10_6b C11_6b N12_6b -174.4(12) . .
N9_6b C10_6b C11_6b C11A_6b -173.5(12) . .
C10A_6b C10_6b C11_6b C11A_6b 9.2(18) . .
C10_6b C11_6b N12_6b O13_6b -172.6(11) . .
C11A_6b C11_6b N12_6b O13_6b 3.7(16) . .
C10_6b C11_6b N12_6b Fe6_6 -1.4(13) . .
C11A_6b C11_6b N12_6b Fe6_6 175.0(11) . .
C11_6b N12_6b O13_6b B14_6 159.8(9) . .
Fe6_6 N12_6b O13_6b B14_6 -11.1(12) . .
O20_6b B14_6 O13_6b N12_6b 71.5(9) . .
O26_6b B14_6 O13_6b N12_6b -57.5(9) . .
C27_6 B14_6 O13_6b N12_6b -170.6(7) . .
O8_6b B7_6 O15_6b N16_6b 67.8(10) . .
O21_6b B7_6 O15_6b N16_6b -53.8(10) . .
C1_6 B7_6 O15_6b N16_6b -173.3(8) . .
B7_6 O15_6b N16_6b C17_6b 147.4(12) . .
B7_6 O15_6b N16_6b Fe6_6 -13.2(14) . .
O15_6b N16_6b C17_6b C18_6b 179.9(12) . .
Fe6_6 N16_6b C17_6b C18_6b -18.8(15) . .
O15_6b N16_6b C17_6b C17A_6b -3.3(18) . .
Fe6_6 N16_6b C17_6b C17A_6b 158.0(14) . .
N16_6b C17_6b C18_6b N19_6b 14.3(16) . .
C17A_6b C17_6b C18_6b N19_6b -162.6(15) . .
N16_6b C17_6b C18_6b C18A_6b -166.4(16) . .
C17A_6b C17_6b C18_6b C18A_6b 17(2) . .
C17_6b C18_6b N19_6b O20_6b -179.4(13) . .
C18A_6b C18_6b N19_6b O20_6b 1.4(17) . .
C17_6b C18_6b N19_6b Fe6_6 -4.2(15) . .
C18A_6b C18_6b N19_6b Fe6_6 176.5(15) . .
C18_6b N19_6b O20_6b B14_6 167.3(11) . .
Fe6_6 N19_6b O20_6b B14_6 -7.6(14) . .
O26_6b B14_6 O20_6b N19_6b 64.9(11) . .
O13_6b B14_6 O20_6b N19_6b -60.8(10) . .
C27_6 B14_6 O20_6b N19_6b -176.5(8) . .
O15_6b B7_6 O21_6b N22_6b 69.3(9) . .
O8_6b B7_6 O21_6b N22_6b -54.7(9) . .
C1_6 B7_6 O21_6b N22_6b -170.3(7) . .
B7_6 O21_6b N22_6b C23_6b 154.4(12) . .
B7_6 O21_6b N22_6b Fe6_6 -13.8(13) . .
N9_6b Fe6_6 N22_6b C23_6b -116.4(13) . .
N19_6b Fe6_6 N22_6b C23_6b 81.6(14) . .
N16_6b Fe6_6 N22_6b C23_6b 156.1(13) . .
N25_6b Fe6_6 N22_6b C23_6b 4.0(12) . .
N12_6b Fe6_6 N22_6b C23_6b -56.7(16) . .
N9_6b Fe6_6 N22_6b O21_6b 51.4(10) . .
N19_6b Fe6_6 N22_6b O21_6b -110.6(10) . .
N16_6b Fe6_6 N22_6b O21_6b -36.1(10) . .
N25_6b Fe6_6 N22_6b O21_6b 171.8(11) . .
N12_6b Fe6_6 N22_6b O21_6b 111.1(11) . .
O21_6b N22_6b C23_6b C24_6b -178.3(12) . .
Fe6_6 N22_6b C23_6b C24_6b -9.7(18) . .
O21_6b N22_6b C23_6b C23A_6b -0.7(18) . .
Fe6_6 N22_6b C23_6b C23A_6b 167.9(17) . .
N22_6b C23_6b C24_6b N25_6b 11.7(17) . .
C23A_6b C23_6b C24_6b N25_6b -166.0(17) . .
N22_6b C23_6b C24_6b C24A_6b -166.6(15) . .
C23A_6b C23_6b C24_6b C24A_6b 16(2) . .
C23_6b C24_6b N25_6b O26_6b -178.4(12) . .
C24A_6b C24_6b N25_6b O26_6b 0.0(16) . .
C23_6b C24_6b N25_6b Fe6_6 -9.3(14) . .
C24A_6b C24_6b N25_6b Fe6_6 169.1(12) . .
C24_6b N25_6b O26_6b B14_6 154.8(10) . .
Fe6_6 N25_6b O26_6b B14_6 -13.8(13) . .
O20_6b B14_6 O26_6b N25_6b -53.5(11) . .
O13_6b B14_6 O26_6b N25_6b 71.8(10) . .
C27_6 B14_6 O26_6b N25_6b -174.4(8) . .
C6_20 C1_20 C2_20 C3_20 1.4(12) . .
C7_20 C1_20 C2_20 C3_20 -177.0(11) . .
C1_20 C2_20 C3_20 C4_20 -1.8(12) . .
C2_20 C3_20 C4_20 C5_20 -1.3(12) . .
C3_20 C4_20 C5_20 C6_20 4.6(11) . .
C2_20 C1_20 C6_20 C5_20 2.2(12) . .
C7_20 C1_20 C6_20 C5_20 -179.6(12) . .
C4_20 C5_20 C6_20 C1_20 -5.2(12) . .
C6_21c C1_21c C2_21c C3_21c -4.3(14) . .
C7_21c C1_21c C2_21c C3_21c 168.4(15) . .
C1_21c C2_21c C3_21c C4_21c 1.7(15) . .
C2_21c C3_21c C4_21c C5_21c 0.1(16) . .
C3_21c C4_21c C5_21c C6_21c 0.7(16) . .
C2_21c C1_21c C6_21c C5_21c 5.2(14) . .
C7_21c C1_21c C6_21c C5_21c -167.1(16) . .
C4_21c C5_21c C6_21c C1_21c -3.4(15) . .
C6_22d C1_22d C2_22d C3_22d 2.6(13) . .
C7_22d C1_22d C2_22d C3_22d -179.4(11) . .
C1_22d C2_22d C3_22d C4_22d -1.9(14) . .
C2_22d C3_22d C4_22d C5_22d -0.9(15) . .
C3_22d C4_22d C5_22d C6_22d 3.0(16) . .
C4_22d C5_22d C6_22d C1_22d -2.3(16) . .
C2_22d C1_22d C6_22d C5_22d -0.5(13) . .
C7_22d C1_22d C6_22d C5_22d -178.5(12) . .
C6_28 C1_28 C2_28 C3_28 -0.8(10) . .
C7_28 C1_28 C2_28 C3_28 179.1(7) . .
C1_28 C2_28 C3_28 C4_28 1.5(11) . .
C2_28 C3_28 C4_28 C5_28 -1.3(11) . .
C3_28 C4_28 C5_28 C6_28 0.5(10) . .
C2_28 C1_28 C6_28 C5_28 0.0(10) . .
C7_28 C1_28 C6_28 C5_28 -179.9(7) . .
C4_28 C5_28 C6_28 C1_28 0.2(10) . .
C6_23 C1_23 C2_23 C3_23 1.0(7) . .
C7_23 C1_23 C2_23 C3_23 -178.9(5) . .
C1_23 C2_23 C3_23 C4_23 -0.7(8) . .
C2_23 C3_23 C4_23 C5_23 0.5(8) . .
C3_23 C4_23 C5_23 C6_23 -0.6(8) . .
C4_23 C5_23 C6_23 C1_23 1.0(8) . .
C2_23 C1_23 C6_23 C5_23 -1.1(7) . .
C7_23 C1_23 C6_23 C5_23 178.8(5) . .
C6_24 C1_24 C2_24 C3_24 1.4(7) . .
C7_24 C1_24 C2_24 C3_24 -178.7(5) . .
C1_24 C2_24 C3_24 C4_24 -0.5(8) . .
C2_24 C3_24 C4_24 C5_24 -1.0(8) . .
C3_24 C4_24 C5_24 C6_24 1.6(8) . .
C2_24 C1_24 C6_24 C5_24 -0.8(7) . .
C7_24 C1_24 C6_24 C5_24 179.3(5) . .
C4_24 C5_24 C6_24 C1_24 -0.7(8) . .
C6_25e C1_25e C2_25e C3_25e 0.4(8) . .
C7_25e C1_25e C2_25e C3_25e 178.4(5) . .
C1_25e C2_25e C3_25e C4_25e 0.1(9) . .
C2_25e C3_25e C4_25e C5_25e -0.2(9) . .
C3_25e C4_25e C5_25e C6_25e -0.1(9) . .
C4_25e C5_25e C6_25e C1_25e 0.7(8) . .
C2_25e C1_25e C6_25e C5_25e -0.8(7) . .
C7_25e C1_25e C6_25e C5_25e -178.7(5) . .
C6_26a C1_26a C2_26a C3_26a -3.7(12) . .
C7_26a C1_26a C2_26a C3_26a 176.8(10) . .
C1_26a C2_26a C3_26a C4_26a 5.3(13) . .
C2_26a C3_26a C4_26a C5_26a -3.0(13) . .
C3_26a C4_26a C5_26a C6_26a -0.6(12) . .
C2_26a C1_26a C6_26a C5_26a 0.2(12) . .
C7_26a C1_26a C6_26a C5_26a 179.7(11) . .
C4_26a C5_26a C6_26a C1_26a 2.0(13) . .
C6_27b C1_27b C2_27b C3_27b 8.8(14) . .
C7_27b C1_27b C2_27b C3_27b -170.5(12) . .
C1_27b C2_27b C3_27b C4_27b -2.6(17) . .
C2_27b C3_27b C4_27b C5_27b -5.5(16) . .
C3_27b C4_27b C5_27b C6_27b 7.4(16) . .
C2_27b C1_27b C6_27b C5_27b -6.9(13) . .
C7_27b C1_27b C6_27b C5_27b 172.4(10) . .
C4_27b C5_27b C6_27b C1_27b -1.0(16) . .
O4_33 N1_33 O2_33 O3_33 150(2) . .
O4_33 N1_33 O3_33 O2_33 -149.5(17) . .
C6_25f C1_25f C2_25f C3_25f -2.4(17) . .
C7_25f C1_25f C2_25f C3_25f 174(2) . .
C1_25f C2_25f C3_25f C4_25f 2.0(18) . .
C2_25f C3_25f C4_25f C5_25f 0.0(17) . .
C3_25f C4_25f C5_25f C6_25f -1.6(18) . .
C4_25f C5_25f C6_25f C1_25f 1.1(19) . .
C2_25f C1_25f C6_25f C5_25f 0.8(17) . .
C7_25f C1_25f C6_25f C5_25f -176(2) . .
